data_8000510
loop_
_publ_author_name
'Du, Wenjun'
'Deng, Shiyao'
'Chen, Shuang'
'Jin, Shan'
'Zhen, Yaru'
'Pei, Yong'
'Zhu, Manzhou'

_publ_section_title
;
 Anisotropic Evolution of Nanoclusters from Ag40 to Ag45: Halogen- and
 Defect-Induced Epitaxial Growth in Nanoclusters
;
_journal_name_full 'The Journal of Physical Chemistry Letters'
_journal_page_first 6654
_journal_page_last 6660
_journal_paper_doi 10.1021/acs.jpclett.1c01713
_journal_year 2021
_chemical_formula_moiety 'C333 H398 Ag45 Cl2 O26 S22'
_chemical_formula_sum 'C333 H398 Ag45 Cl2 O26 S22'
_chemical_formula_weight 10446.86
_space_group_crystal_system monoclinic
_space_group_IT_number 14
_space_group_name_Hall '-P 2yn'
_space_group_name_H-M_alt 'P 1 21/n 1'
_atom_sites_solution_hydrogens geom
_atom_sites_solution_primary dual
_audit_creation_date 2021-03-11
_audit_creation_method
;
Olex2 1.2
(compiled 2018.05.29 svn.r3508 for OlexSys, GUI svn.r5506)
;
_audit_update_record
;
2021-03-17 deposited with the CCDC.	2021-03-17 downloaded from the CCDC.
;
_cell_angle_alpha 90
_cell_angle_beta 104.188(2)
_cell_angle_gamma 90
_cell_formula_units_Z 4
_cell_length_a 26.2935(9)
_cell_length_b 41.0208(14)
_cell_length_c 40.3958(14)
_cell_measurement_reflns_used 9832
_cell_measurement_temperature 296(2)
_cell_measurement_theta_max 27.45
_cell_measurement_theta_min 2.38
_cell_volume 42241(3)
_computing_cell_refinement 'SAINT v8.34A (Bruker, 2013)'
_computing_data_reduction 'SAINT v8.34A (Bruker, 2013)'
_computing_molecular_graphics 'Olex2 (Dolomanov et al., 2009)'
_computing_publication_material 'Olex2 (Dolomanov et al., 2009)'
_computing_structure_refinement 'ShelXL (Sheldrick, 2015)'
_computing_structure_solution 'ShelXT (Sheldrick, 2015)'
_diffrn_ambient_temperature 296.15
_diffrn_measured_fraction_theta_full 0.995
_diffrn_measured_fraction_theta_max 0.987
_diffrn_measurement_device_type 'Bruker APEX-II CCD'
_diffrn_measurement_method '\f and \w scans'
_diffrn_radiation_type MoK\a
_diffrn_radiation_wavelength 0.71073
_diffrn_reflns_av_R_equivalents 0.0708
_diffrn_reflns_av_unetI/netI 0.0969
_diffrn_reflns_Laue_measured_fraction_full 0.995
_diffrn_reflns_Laue_measured_fraction_max 0.987
_diffrn_reflns_limit_h_max 34
_diffrn_reflns_limit_h_min -34
_diffrn_reflns_limit_k_max 39
_diffrn_reflns_limit_k_min -53
_diffrn_reflns_limit_l_max 52
_diffrn_reflns_limit_l_min -52
_diffrn_reflns_number 380833
_diffrn_reflns_point_group_measured_fraction_full 0.995
_diffrn_reflns_point_group_measured_fraction_max 0.987
_diffrn_reflns_theta_full 25.242
_diffrn_reflns_theta_max 27.631
_diffrn_reflns_theta_min 0.839
_diffrn_standards_number 0
_exptl_absorpt_coefficient_mu 2.199
_exptl_absorpt_correction_T_max 0.7456
_exptl_absorpt_correction_T_min 0.5575
_exptl_absorpt_correction_type multi-scan
_exptl_absorpt_process_details
'SADABS-2014/5 (Bruker,2014/5) was used for absorption correction. wR2(int) was 0.0901 before and 0.0620 after correction. The Ratio of minimum to maximum transmission is 0.7477. The \l/2 correction factor is 0.00150.'
_exptl_crystal_colour black
_exptl_crystal_colour_primary black
_exptl_crystal_density_diffrn 1.643
_exptl_crystal_description block
_exptl_crystal_F_000 20420
_refine_diff_density_max 7.714
_refine_diff_density_min -4.687
_refine_diff_density_rms 0.272
_refine_ls_extinction_method none
_refine_ls_goodness_of_fit_ref 1.054
_refine_ls_hydrogen_treatment constr
_refine_ls_matrix_type fullcycle
_refine_ls_number_parameters 3780
_refine_ls_number_reflns 97038
_refine_ls_number_restraints 2548
_refine_ls_restrained_S_all 1.046
_refine_ls_R_factor_all 0.2274
_refine_ls_R_factor_gt 0.1249
_refine_ls_shift/su_max 0.051
_refine_ls_shift/su_mean 0.001
_refine_ls_structure_factor_coef Fsqd
_refine_ls_weighting_details 'w=1/[\s^2^(Fo^2^)+(0.1097P)^2^+1746.2742P] where P=(Fo^2^+2Fc^2^)/3'
_refine_ls_weighting_scheme calc
_refine_ls_wR_factor_gt 0.2797
_refine_ls_wR_factor_ref 0.3664
_reflns_Friedel_coverage 0.000
_reflns_number_gt 46504
_reflns_number_total 97038
_reflns_threshold_expression 'I > 2\s(I)'
_cod_data_source_file jz1c01713_si_002.cif
_cod_data_source_block ag45-dwj_a_pl
_cod_database_code 8000510
_shelx_shelxl_version_number 2017/1
_shelx_space_group_comment
;
The symmetry employed for this shelxl refinement is uniquely defined
by the following loop, which should always be used as a source of
symmetry information in preference to the above space-group names.
They are only intended as comments.
;
_olex2_refinement_description
;
1. Fixed Uiso
 At 1.2 times of:
  All C(H) groups, All C(H,H) groups
 At 1.5 times of:
  All C(H,H,H) groups
2. Restrained distances
 C258-C257
 2.48 with sigma of 0.02
 C140-C139
 1.5 with sigma of 0.01
 C121-C122
 1.5 with sigma of 0.02
 C121-O5
 1.28 with sigma of 0.02
 C121-O6
 1.28 with sigma of 0.02
 C200-C199
 1.5 with sigma of 0.01
 C98-C96
 2.48 with sigma of 0.02
 C97-C96
 2.48 with sigma of 0.02
 H93-H97B
 2 with sigma of 0.02
 C5-C325 = C331-C325 = C326-C325 = C327-C325 = C328-C185 = C332-C328 = C329-
 C328 = C330-C328 = C303-C300 = C304-C303 = C305-C303 = C306-C303 = C73-C70 =
 C76-C73 = C74-C73 = C75-C73 = C267-C264 = C268-C267 = C270-C267 = C269-C267 =
 C292-C289 = C293-C292 = C295-C292 = C294-C292 = C44-C41 = C46-C44 = C47-C44 =
 C45-C44 = C26-C23 = C29-C26 = C28-C26 = C27-C26 = C84-C81 = C85-C84 = C87-C84 =
  C86-C84 = C95-C92 = C98-C95 = C96-C95 = C97-C95 = C117-C114 = C119-C117 =
 C118-C117 = C120-C117 = C135-C132 = C137-C135 = C136-C135 = C138-C135 = C321-
 C275 = C323-C321 = C322-C321 = C324-C321 = C238-C235 = C239-C238 = C240-C238 =
 C241-C238 = C195-C192 = C197-C195 = C196-C195 = C198-C195 = C256-C253 = C257-
 C256 = C259-C256 = C258-C256 = C160-C157 = C162-C160 = C161-C160 = C163-C160 =
 C15-C12 = C17-C15 = C16-C15 = C18-C15 = C55-C52 = C58-C55 = C56-C55 = C57-C55 =
  C178-C175 = C180-C178 = C179-C178 = C333-C178 = C213-C210 = C216-C213 = C214-
 C213 = C215-C213 = C106-C103 = C109-C106 = C108-C106 = C107-C106
 1.53 with sigma of 0.01
 H13C-H133
 2 with sigma of 0.02
 O5-C122 \\sim C122-O6
 with sigma of 0.02
3. Restrained planarity
 C122, C121, O6, O5
 with sigma of 0.1
4. Uiso/Uaniso restraints and constraints
C164 \\sim C165 \\sim C166 \\sim C167 \\sim C168 \\sim C169 \\sim C170 \\sim
O11 \\sim O12: within 2A with sigma of 0.01 and sigma for terminal atoms of 0.02
O2 \\sim C30 \\sim O1 \\sim C31 \\sim C32 \\sim C33 \\sim C34 \\sim C35 \\sim
C36 \\sim Ag34 \\sim Ag33: within 2A with sigma of 0.01 and sigma for terminal
atoms of 0.02
C250 \\sim C255 \\sim C254 \\sim C253 \\sim C252 \\sim C251 \\sim C256 \\sim
C257 \\sim C258 \\sim C259: within 2A with sigma of 0.01 and sigma for terminal
atoms of 0.02
C139 \\sim O8 \\sim O7 \\sim C140 \\sim C141 \\sim C142 \\sim C143 \\sim C144
\\sim C145: within 2A with sigma of 0.01 and sigma for terminal atoms of 0.02
O7 \\sim Ag43 \\sim Ag19 \\sim Ag18 \\sim O8 \\sim C139 \\sim C141 \\sim C140
\\sim C145 \\sim C144 \\sim C143 \\sim C142: within 2A with sigma of 0.01 and
sigma for terminal atoms of 0.02
O8 \\sim O7 \\sim C139 \\sim C140 \\sim C145 \\sim C144 \\sim C143 \\sim C142
\\sim C141 \\sim Ag18 \\sim Ag19 \\sim Ag43: within 2A with sigma of 0.01 and
sigma for terminal atoms of 0.02
C121 \\sim O6 \\sim O5 \\sim C122 \\sim C127 \\sim C126 \\sim C125 \\sim C124
\\sim C123: within 2A with sigma of 0.01 and sigma for terminal atoms of 0.02
Ag21 \\sim Ag44 \\sim O5 \\sim C121 \\sim O6 \\sim C122 \\sim C123 \\sim C124
\\sim C125 \\sim C126 \\sim C127: within 2A with sigma of 0.01 and sigma for
terminal atoms of 0.02
O5 \\sim Ag44 \\sim Ag21 \\sim O6 \\sim C121 \\sim C122 \\sim C123 \\sim C124
\\sim C125 \\sim C126 \\sim C127: within 2A with sigma of 0.01 and sigma for
terminal atoms of 0.02
O13 \\sim O14 \\sim C199 \\sim C200 \\sim C205 \\sim C204 \\sim C203 \\sim C202
\\sim C201: within 2A with sigma of 0.01 and sigma for terminal atoms of 0.02
C181 \\sim C182 \\sim C187 \\sim C186 \\sim C185 \\sim C184 \\sim C183 \\sim
C328 \\sim C329 \\sim C330 \\sim C332: within 2A with sigma of 0.01 and sigma
for terminal atoms of 0.02
C195 \\sim C198 \\sim C196 \\sim C197: within 2A with sigma of 0.01 and sigma
for terminal atoms of 0.02
C303 \\sim C304 \\sim C306 \\sim C305: within 2A with sigma of 0.01 and sigma
for terminal atoms of 0.02
C95 \\sim C97 \\sim C96 \\sim C98: within 2A with sigma of 0.01 and sigma for
terminal atoms of 0.02
Ag45 \\sim Ag42 \\sim Ag21: within 2A with sigma of 0.01 and sigma for terminal
atoms of 0.02
Ag32 \\sim Ag33 \\sim Ag31: within 2A with sigma of 0.01 and sigma for terminal
atoms of 0.02
Uanis(C1) \\sim Ueq, Uanis(C2) \\sim Ueq, Uanis(C3) \\sim Ueq, Uanis(C4) \\sim
Ueq, Uanis(C5) \\sim Ueq, Uanis(C6) \\sim Ueq, Uanis(C7) \\sim Ueq, Uanis(C8)
\\sim Ueq, Uanis(C9) \\sim Ueq, Uanis(C10) \\sim Ueq, Uanis(C11) \\sim Ueq,
Uanis(C12) \\sim Ueq, Uanis(C13) \\sim Ueq, Uanis(C14) \\sim Ueq, Uanis(C15)
\\sim Ueq, Uanis(C16) \\sim Ueq, Uanis(C17) \\sim Ueq, Uanis(C18) \\sim Ueq,
Uanis(C19) \\sim Ueq, Uanis(C20) \\sim Ueq, Uanis(C21) \\sim Ueq, Uanis(C22)
\\sim Ueq, Uanis(C23) \\sim Ueq, Uanis(C24) \\sim Ueq, Uanis(C25) \\sim Ueq,
Uanis(C26) \\sim Ueq, Uanis(C27) \\sim Ueq, Uanis(C28) \\sim Ueq, Uanis(C29)
\\sim Ueq, Uanis(C30) \\sim Ueq, Uanis(C31) \\sim Ueq, Uanis(C32) \\sim Ueq,
Uanis(C33) \\sim Ueq, Uanis(C34) \\sim Ueq, Uanis(C35) \\sim Ueq, Uanis(C36)
\\sim Ueq, Uanis(C37) \\sim Ueq, Uanis(C38) \\sim Ueq, Uanis(C39) \\sim Ueq,
Uanis(C40) \\sim Ueq, Uanis(C41) \\sim Ueq, Uanis(C42) \\sim Ueq, Uanis(C43)
\\sim Ueq, Uanis(C44) \\sim Ueq, Uanis(C45) \\sim Ueq, Uanis(C46) \\sim Ueq,
Uanis(C47) \\sim Ueq, Uanis(C48) \\sim Ueq, Uanis(C49) \\sim Ueq, Uanis(C50)
\\sim Ueq, Uanis(C51) \\sim Ueq, Uanis(C52) \\sim Ueq, Uanis(C53) \\sim Ueq,
Uanis(C54) \\sim Ueq, Uanis(C55) \\sim Ueq, Uanis(C56) \\sim Ueq, Uanis(C57)
\\sim Ueq, Uanis(C58) \\sim Ueq, Uanis(C59) \\sim Ueq, Uanis(C60) \\sim Ueq,
Uanis(C61) \\sim Ueq, Uanis(C62) \\sim Ueq, Uanis(C63) \\sim Ueq, Uanis(C64)
\\sim Ueq, Uanis(C65) \\sim Ueq, Uanis(C66) \\sim Ueq, Uanis(C67) \\sim Ueq,
Uanis(C68) \\sim Ueq, Uanis(C69) \\sim Ueq, Uanis(C70) \\sim Ueq, Uanis(C71)
\\sim Ueq, Uanis(C72) \\sim Ueq, Uanis(C73) \\sim Ueq, Uanis(C74) \\sim Ueq,
Uanis(C75) \\sim Ueq, Uanis(C76) \\sim Ueq, Uanis(C77) \\sim Ueq, Uanis(C78)
\\sim Ueq, Uanis(C79) \\sim Ueq, Uanis(C80) \\sim Ueq, Uanis(C81) \\sim Ueq,
Uanis(C82) \\sim Ueq, Uanis(C83) \\sim Ueq, Uanis(C84) \\sim Ueq, Uanis(C85)
\\sim Ueq, Uanis(C86) \\sim Ueq, Uanis(C87) \\sim Ueq, Uanis(C88) \\sim Ueq,
Uanis(C89) \\sim Ueq, Uanis(C90) \\sim Ueq, Uanis(C91) \\sim Ueq, Uanis(C92)
\\sim Ueq, Uanis(C93) \\sim Ueq: with sigma of 0.01 and sigma for terminal
atoms of 0.02
Uanis(C94) \\sim Ueq, Uanis(C95) \\sim Ueq, Uanis(C96) \\sim Ueq, Uanis(C97)
\\sim Ueq, Uanis(C98) \\sim Ueq, Uanis(C99) \\sim Ueq, Uanis(C100) \\sim Ueq,
Uanis(C101) \\sim Ueq, Uanis(C102) \\sim Ueq, Uanis(C103) \\sim Ueq,
Uanis(C104) \\sim Ueq, Uanis(C105) \\sim Ueq, Uanis(C106) \\sim Ueq,
Uanis(C107) \\sim Ueq, Uanis(C108) \\sim Ueq, Uanis(C109) \\sim Ueq,
Uanis(C110) \\sim Ueq, Uanis(C111) \\sim Ueq, Uanis(C112) \\sim Ueq,
Uanis(C113) \\sim Ueq, Uanis(C114) \\sim Ueq, Uanis(C115) \\sim Ueq,
Uanis(C116) \\sim Ueq, Uanis(C117) \\sim Ueq, Uanis(C118) \\sim Ueq,
Uanis(C119) \\sim Ueq, Uanis(C120) \\sim Ueq, Uanis(C121) \\sim Ueq,
Uanis(C122) \\sim Ueq, Uanis(C123) \\sim Ueq, Uanis(C124) \\sim Ueq,
Uanis(C125) \\sim Ueq, Uanis(C126) \\sim Ueq, Uanis(C127) \\sim Ueq,
Uanis(C128) \\sim Ueq, Uanis(C129) \\sim Ueq, Uanis(C130) \\sim Ueq,
Uanis(C131) \\sim Ueq, Uanis(C132) \\sim Ueq, Uanis(C133) \\sim Ueq,
Uanis(C134) \\sim Ueq, Uanis(C135) \\sim Ueq, Uanis(C136) \\sim Ueq,
Uanis(C137) \\sim Ueq, Uanis(C138) \\sim Ueq, Uanis(C139) \\sim Ueq,
Uanis(C140) \\sim Ueq, Uanis(C145) \\sim Ueq, Uanis(C144) \\sim Ueq,
Uanis(C143) \\sim Ueq, Uanis(C142) \\sim Ueq, Uanis(C141) \\sim Ueq,
Uanis(C146) \\sim Ueq, Uanis(C147) \\sim Ueq, Uanis(C148) \\sim Ueq,
Uanis(C149) \\sim Ueq, Uanis(C150) \\sim Ueq, Uanis(C151) \\sim Ueq,
Uanis(C152) \\sim Ueq, Uanis(C153) \\sim Ueq, Uanis(C154) \\sim Ueq,
Uanis(C155) \\sim Ueq, Uanis(C156) \\sim Ueq, Uanis(C157) \\sim Ueq,
Uanis(C158) \\sim Ueq, Uanis(C159) \\sim Ueq, Uanis(C160) \\sim Ueq,
Uanis(C161) \\sim Ueq, Uanis(C162) \\sim Ueq, Uanis(C163) \\sim Ueq,
Uanis(C164) \\sim Ueq, Uanis(C165) \\sim Ueq, Uanis(C166) \\sim Ueq,
Uanis(C167) \\sim Ueq, Uanis(C168) \\sim Ueq, Uanis(C169) \\sim Ueq,
Uanis(C170) \\sim Ueq, Uanis(C171) \\sim Ueq, Uanis(C172) \\sim Ueq,
Uanis(C173) \\sim Ueq, Uanis(C174) \\sim Ueq, Uanis(C175) \\sim Ueq,
Uanis(C176) \\sim Ueq, Uanis(C177) \\sim Ueq, Uanis(C178) \\sim Ueq,
Uanis(C179) \\sim Ueq, Uanis(C180) \\sim Ueq, Uanis(C181) \\sim Ueq,
Uanis(C182) \\sim Ueq, Uanis(C183) \\sim Ueq, Uanis(C184) \\sim Ueq,
Uanis(C185) \\sim Ueq, Uanis(C186) \\sim Ueq, Uanis(C187) \\sim Ueq,
Uanis(C188) \\sim Ueq, Uanis(C189) \\sim Ueq, Uanis(C190) \\sim Ueq,
Uanis(C191) \\sim Ueq, Uanis(C192) \\sim Ueq, Uanis(C193) \\sim Ueq,
Uanis(C194) \\sim Ueq, Uanis(C195) \\sim Ueq, Uanis(C196) \\sim Ueq,
Uanis(C197) \\sim Ueq, Uanis(C198) \\sim Ueq, Uanis(C199) \\sim Ueq,
Uanis(C200) \\sim Ueq, Uanis(C205) \\sim Ueq, Uanis(C204) \\sim Ueq,
Uanis(C203) \\sim Ueq, Uanis(C202) \\sim Ueq, Uanis(C201) \\sim Ueq,
Uanis(C206) \\sim Ueq, Uanis(C207) \\sim Ueq, Uanis(C208) \\sim Ueq,
Uanis(C209) \\sim Ueq, Uanis(C210) \\sim Ueq, Uanis(C211) \\sim Ueq,
Uanis(C212) \\sim Ueq, Uanis(C213) \\sim Ueq, Uanis(C214) \\sim Ueq,
Uanis(C215) \\sim Ueq, Uanis(C216) \\sim Ueq, Uanis(C217) \\sim Ueq,
Uanis(C218) \\sim Ueq, Uanis(C219) \\sim Ueq, Uanis(C220) \\sim Ueq,
Uanis(C221) \\sim Ueq, Uanis(C222) \\sim Ueq, Uanis(C223) \\sim Ueq,
Uanis(C224) \\sim Ueq, Uanis(C225) \\sim Ueq, Uanis(C226) \\sim Ueq,
Uanis(C227) \\sim Ueq, Uanis(C228) \\sim Ueq, Uanis(C229) \\sim Ueq,
Uanis(C230) \\sim Ueq, Uanis(C231) \\sim Ueq, Uanis(C232) \\sim Ueq,
Uanis(C233) \\sim Ueq, Uanis(C234) \\sim Ueq, Uanis(C235) \\sim Ueq,
Uanis(C236) \\sim Ueq, Uanis(C237) \\sim Ueq, Uanis(C238) \\sim Ueq,
Uanis(C239) \\sim Ueq, Uanis(C240) \\sim Ueq, Uanis(C241) \\sim Ueq,
Uanis(C242) \\sim Ueq, Uanis(C243) \\sim Ueq, Uanis(C244) \\sim Ueq,
Uanis(C245) \\sim Ueq, Uanis(C246) \\sim Ueq, Uanis(C247) \\sim Ueq,
Uanis(C248) \\sim Ueq, Uanis(C249) \\sim Ueq, Uanis(C250) \\sim Ueq,
Uanis(C251) \\sim Ueq, Uanis(C252) \\sim Ueq, Uanis(C253) \\sim Ueq,
Uanis(C254) \\sim Ueq, Uanis(C255) \\sim Ueq, Uanis(C256) \\sim Ueq,
Uanis(C257) \\sim Ueq, Uanis(C258) \\sim Ueq, Uanis(C259) \\sim Ueq,
Uanis(C260) \\sim Ueq, Uanis(C261) \\sim Ueq, Uanis(C262) \\sim Ueq,
Uanis(C263) \\sim Ueq, Uanis(C264) \\sim Ueq, Uanis(C265) \\sim Ueq,
Uanis(C266) \\sim Ueq, Uanis(C267) \\sim Ueq, Uanis(C268) \\sim Ueq,
Uanis(C269) \\sim Ueq, Uanis(C270) \\sim Ueq, Uanis(C271) \\sim Ueq,
Uanis(C272) \\sim Ueq, Uanis(C273) \\sim Ueq, Uanis(C274) \\sim Ueq,
Uanis(C275) \\sim Ueq, Uanis(C276) \\sim Ueq, Uanis(C277) \\sim Ueq,
Uanis(C278) \\sim Ueq, Uanis(C279) \\sim Ueq, Uanis(C280) \\sim Ueq,
Uanis(C281) \\sim Ueq, Uanis(C282) \\sim Ueq, Uanis(C283) \\sim Ueq,
Uanis(C284) \\sim Ueq, Uanis(C285) \\sim Ueq, Uanis(C286) \\sim Ueq,
Uanis(C287) \\sim Ueq, Uanis(C288) \\sim Ueq, Uanis(C289) \\sim Ueq,
Uanis(C290) \\sim Ueq, Uanis(C291) \\sim Ueq, Uanis(C292) \\sim Ueq,
Uanis(C293) \\sim Ueq, Uanis(C294) \\sim Ueq, Uanis(C295) \\sim Ueq,
Uanis(C296) \\sim Ueq, Uanis(C297) \\sim Ueq, Uanis(C298) \\sim Ueq,
Uanis(C299) \\sim Ueq, Uanis(C300) \\sim Ueq, Uanis(C301) \\sim Ueq,
Uanis(C302) \\sim Ueq, Uanis(C303) \\sim Ueq, Uanis(C304) \\sim Ueq,
Uanis(C305) \\sim Ueq, Uanis(C306) \\sim Ueq, Uanis(C307) \\sim Ueq,
Uanis(C308) \\sim Ueq, Uanis(C309) \\sim Ueq, Uanis(C310) \\sim Ueq,
Uanis(C311) \\sim Ueq, Uanis(C312) \\sim Ueq, Uanis(C313) \\sim Ueq,
Uanis(C314) \\sim Ueq, Uanis(C315) \\sim Ueq, Uanis(C316) \\sim Ueq,
Uanis(C317) \\sim Ueq, Uanis(C318) \\sim Ueq, Uanis(C319) \\sim Ueq,
Uanis(C320) \\sim Ueq, Uanis(C321) \\sim Ueq, Uanis(C322) \\sim Ueq,
Uanis(C323) \\sim Ueq, Uanis(C324) \\sim Ueq, Uanis(C325) \\sim Ueq,
Uanis(C326) \\sim Ueq, Uanis(C327) \\sim Ueq, Uanis(C328) \\sim Ueq,
Uanis(C329) \\sim Ueq, Uanis(C330) \\sim Ueq, Uanis(C331) \\sim Ueq,
Uanis(C332) \\sim Ueq, Uanis(C333) \\sim Ueq: with sigma of 0.01 and sigma for
terminal atoms of 0.02
5. Others
 Fixed Sof: Ag20(0.5) Ag22(0.5)
6.a Secondary CH2 refined with riding coordinates:
 C1(H1A,H1B), C8(H8A,H8B), C19(H19A,H19B), C37(H37A,H37B), C48(H48A,H48B),
 C66(H66A,H66B), C69(H69A,H69B), C77(H77A,H77B), C88(H88A,H88B), C99(H99A,H99B),
  C110(H11A,H11B), C128(H12D,H12E), C134(H13A,H13B), C153(H15A,H15B), C171(H17D,
 H17E), C181(H18G,H18H), C188(H18I,H18J), C206(H20A,H20B), C231(H23A,H23B),
 C245(H24G,H24H), C248(H24I,H24J), C249(H24K,H24L), C260(H26A,H26B), C285(H28D,
 H28E), C296(H29M,H29N)
6.b Me refined with riding coordinates:
 C16(H16A,H16B,H16C), C17(H17A,H17B,H17C), C18(H18A,H18B,H18C), C27(H27A,H27B,
 H27C), C28(H28A,H28B,H28C), C29(H29A,H29B,H29C), C46(H46A,H46B,H46C), C47(H47A,
 H47B,H47C), C56(H56A,H56B,H56C), C57(H57A,H57B,H57C), C58(H58A,H58B,H58C),
 C74(H74A,H74B,H74C), C75(H75A,H75B,H75C), C76(H76A,H76B,H76C), C85(H85A,H85B,
 H85C), C86(H86A,H86B,H86C), C87(H87A,H87B,H87C), C96(H96A,H96B,H96C), C97(H97A,
 H97B,H97C), C98(H98A,H98B,H98C), C107(H10A,H10B,H10C), C108(H10D,H10E,H10F),
 C109(H10G,H10H,H10I), C118(H11C,H11D,H11E), C119(H11F,H11G,H11H), C120(H12A,
 H12B,H12C), C136(H13C,H13D,H13E), C137(H13F,H13G,H13H), C138(H13I,H13J,H13K),
 C161(H16D,H16E,H16F), C162(H16G,H16H,H16I), C163(H16J,H16K,H16L), C179(H17F,
 H17G,H17H), C180(H18D,H18E,H18F), C196(H19C,H19D,H19E), C197(H19F,H19G,H19H),
 C214(H21A,H21B,H21C), C215(H21D,H21E,H21F), C216(H21G,H21H,H21I), C239(H23C,
 H23D,H23E), C240(H24A,H24B,H24C), C241(H24D,H24E,H24F), C257(H25A,H25B,H25C),
 C258(H25D,H25E,H25F), C259(H25G,H25H,H25I), C268(H26C,H26D,H26E), C269(H26F,
 H26G,H26H), C270(H27D,H27E,H27F), C293(H29D,H29E,H29F), C294(H29G,H29H,H29I),
 C295(H29J,H29K,H29L), C304(H30A,H30B,H30C), C305(H30D,H30E,H30F), C306(H30G,
 H30H,H30I), C322(H32A,H32B,H32C), C323(H32D,H32E,H32F), C324(H32G,H32H,H32I),
 C326(H32J,H32K,H32L), C327(H32M,H32N,H32O), C329(H32P,H32Q,H32R), C330(H33A,
 H33B,H33C), C331(H33D,H33E,H33F), C332(H33G,H33H,H33I), C333(H33J,H33K,H33L)
6.c Aromatic/amide H refined with riding coordinates:
 C3(H3), C4(H4), C6(H6), C7(H7), C10(H10), C11(H11), C13(H13), C14(H14),
 C21(H21), C22(H22), C24(H24), C25(H25), C32(H32), C33(H33), C34(H34), C35(H35),
  C36(H36), C39(H39), C40(H40), C42(H42), C43(H43), C50(H50), C51(H51),
 C53(H53), C54(H54), C61(H61), C62(H62), C63(H63), C64(H64), C65(H65), C68(H68),
  C71(H71), C72(H72), C79(H79), C80(H80), C82(H82), C83(H83), C90(H90),
 C91(H91), C93(H93), C94(H94), C101(H101), C102(H102), C104(H104), C105(H105),
 C112(H112), C113(H113), C115(H115), C116(H116), C123(H123), C124(H124),
 C125(H125), C126(H126), C127(H127), C130(H130), C131(H131), C133(H133),
 C145(H145), C144(H144), C143(H143), C142(H142), C141(H141), C148(H148),
 C149(H149), C150(H150), C151(H151), C152(H152), C155(H155), C156(H156),
 C158(H158), C159(H159), C170(H170), C169(H169), C168(H168), C167(H167),
 C166(H166), C173(H173), C174(H174), C176(H176), C177(H177), C183(H183),
 C184(H184), C186(H186), C187(H187), C190(H190), C191(H191), C193(H193),
 C194(H194), C205(H205), C204(H204), C203(H203), C202(H202), C201(H201),
 C208(H208), C209(H209), C211(H211), C212(H212), C223(H223), C222(H222),
 C221(H221), C220(H220), C219(H219), C226(H226), C227(H227), C228(H228),
 C229(H229), C230(H230), C233(H233), C234(H234), C236(H236), C237(H237),
 C244(H244), C246(H246), C247(H247), C251(H251), C252(H252), C254(H254),
 C255(H255), C262(H262), C263(H263), C265(H265), C266(H266), C271(H271),
 C273(H273), C274(H274), C276(H276), C277(H277), C280(H280), C281(H281),
 C282(H282), C283(H283), C284(H284), C287(H287), C288(H288), C290(H290),
 C291(H291), C298(H298), C299(H299), C301(H301), C302(H302), C309(H309),
 C310(H310), C311(H311), C312(H312), C313(H313), C316(H316), C317(H317),
 C318(H318), C319(H319), C320(H320)
6.d Fitted hexagon refined as free rotating group:
 C31(C32,C33,C34,C35,C36), C122(C123,C124,C125,C126,C127), C140(C145,C144,C143,
 C142,C141), C165(C170,C169,C168,C167,C166), C182(C183,C184,C185,C186,C187),
 C200(C205,C204,C203,C202,C201), C218(C223,C222,C221,C220,C219)
6.e Idealised Me refined as rotating group:
 C45(H45A,H45B,H45C), C198(H19I,H19J,H19K)
;
_olex2_submission_special_instructions 'No special instructions were received'

loop_
_space_group_symop_operation_xyz
'x, y, z'
'-x+1/2, y+1/2, -z+1/2'
'-x, -y, -z'
'x-1/2, -y-1/2, z-1/2'

loop_
_atom_site_label
_atom_site_type_symbol
_atom_site_fract_x
_atom_site_fract_y
_atom_site_fract_z
_atom_site_U_iso_or_equiv
_atom_site_adp_type
_atom_site_occupancy
_atom_site_site_symmetry_order
_atom_site_calc_flag
_atom_site_refinement_flags_posn
_atom_site_refinement_flags_adp
_atom_site_refinement_flags_occupancy
_atom_site_disorder_assembly
_atom_site_disorder_group
Ag1 Ag 0.48131(5) 0.39332(3) 0.26227(4) 0.043 Uani 1 1 d . . . . .
Ag2 Ag 0.49590(5) 0.36571(3) 0.19843(3) 0.043 Uani 1 1 d . . . . .
Ag3 Ag 0.50362(5) 0.32600(3) 0.25591(3) 0.033 Uani 1 1 d . . . . .
Ag4 Ag 0.57207(6) 0.30903(3) 0.21726(4) 0.046 Uani 1 1 d . . . . .
Ag5 Ag 0.60218(6) 0.30412(3) 0.29116(4) 0.050 Uani 1 1 d . . . . .
Ag6 Ag 0.55266(6) 0.35418(3) 0.31767(4) 0.051 Uani 1 1 d . . . . .
Ag7 Ag 0.67001(7) 0.37362(3) 0.32886(4) 0.062 Uani 1 1 d . . . . .
Ag8 Ag 0.57837(6) 0.42280(3) 0.30877(4) 0.053 Uani 1 1 d . . . . .
Ag9 Ag 0.58771(5) 0.36846(3) 0.25745(3) 0.043 Uani 1 1 d . . . . .
Ag10 Ag 0.57581(6) 0.41446(3) 0.20098(4) 0.055 Uani 1 1 d . . . . .
Ag11 Ag 0.47314(6) 0.44007(3) 0.19927(4) 0.054 Uani 1 1 d . . . . .
Ag12 Ag 0.37636(7) 0.41687(3) 0.22169(5) 0.061 Uani 1 1 d . . . . .
Ag13 Ag 0.40522(5) 0.34728(3) 0.22180(3) 0.042 Uani 1 1 d . . . . .
Ag14 Ag 0.41945(5) 0.28344(3) 0.25388(3) 0.040 Uani 1 1 d . . . . .
Ag15 Ag 0.46158(5) 0.29294(3) 0.19413(3) 0.043 Uani 1 1 d . . . . .
Ag16 Ag 0.40295(6) 0.34017(3) 0.14689(4) 0.053 Uani 1 1 d . . . . .
Ag17 Ag 0.52024(7) 0.32329(4) 0.14579(4) 0.058 Uani 1 1 d . . . . .
Ag18 Ag 0.66789(7) 0.34968(4) 0.21238(5) 0.072 Uani 1 1 d . U . . .
Ag19 Ag 0.75843(10) 0.34086(5) 0.29496(9) 0.133 Uani 1 1 d . U . . .
Ag20 Ag 0.74470(16) 0.31003(12) 0.35282(12) 0.093 Uani 0.5 1 d . . P . .
Ag21 Ag 0.81868(11) 0.25379(6) 0.37097(8) 0.119 Uani 1 1 d . U . . .
Ag22 Ag 0.7132(2) 0.28427(9) 0.36413(11) 0.098 Uani 0.5 1 d . . P . .
Ag23 Ag 0.59589(8) 0.29093(4) 0.36612(4) 0.072 Uani 1 1 d . . . . .
Ag24 Ag 0.50391(6) 0.29030(3) 0.31442(4) 0.051 Uani 1 1 d . . . . .
Ag25 Ag 0.43621(6) 0.34324(3) 0.29623(4) 0.049 Uani 1 1 d . . . . .
Ag26 Ag 0.50615(8) 0.34761(4) 0.37234(4) 0.066 Uani 1 1 d . . . . .
Ag27 Ag 0.38227(14) 0.35823(6) 0.37106(6) 0.128 Uani 1 1 d . . . . .
Ag28 Ag 0.44755(9) 0.41173(4) 0.35008(5) 0.080 Uani 1 1 d . . . . .
Ag29 Ag 0.32622(8) 0.44341(5) 0.27047(7) 0.095 Uani 1 1 d . . . . .
Ag30 Ag 0.30561(11) 0.45433(6) 0.34543(7) 0.109 Uani 1 1 d . . . . .
Ag31 Ag 0.28428(12) 0.38985(6) 0.37699(8) 0.123 Uani 1 1 d . U . . .
Ag32 Ag 0.20054(17) 0.37369(11) 0.30463(11) 0.172 Uani 1 1 d . U . . .
Ag33 Ag 0.25595(8) 0.38678(5) 0.24808(6) 0.081 Uani 1 1 d . U . . .
Ag34 Ag 0.28290(10) 0.30975(5) 0.29804(6) 0.092 Uani 1 1 d . U . . .
Ag35 Ag 0.39509(7) 0.27341(3) 0.32505(4) 0.057 Uani 1 1 d . . . . .
Ag36 Ag 0.46714(6) 0.22392(3) 0.29836(4) 0.051 Uani 1 1 d . . . . .
Ag37 Ag 0.52545(5) 0.25877(3) 0.25266(4) 0.043 Uani 1 1 d . . . . .
Ag38 Ag 0.48131(6) 0.21870(3) 0.18726(4) 0.054 Uani 1 1 d . . . . .
Ag39 Ag 0.38021(6) 0.24397(3) 0.19072(4) 0.049 Uani 1 1 d . . . . .
Ag40 Ag 0.30539(7) 0.30721(4) 0.21389(4) 0.062 Uani 1 1 d . . . . .
Ag41 Ag 0.59148(8) 0.23913(4) 0.20455(5) 0.075 Uani 1 1 d . . . . .
Ag42 Ag 0.68187(8) 0.20980(5) 0.24618(8) 0.107 Uani 1 1 d . U . . .
Ag43 Ag 0.73927(10) 0.26874(6) 0.23503(8) 0.106 Uani 1 1 d . U . . .
Ag44 Ag 0.83811(12) 0.26237(7) 0.30007(8) 0.127 Uani 1 1 d . U . . .
Ag45 Ag 0.76224(15) 0.19710(10) 0.32444(10) 0.157 Uani 1 1 d . U . . .
Ag46 Ag 0.63564(10) 0.23529(5) 0.33085(7) 0.112 Uani 1 1 d . . . . .
Cl1 Cl 0.3493(2) 0.36384(11) 0.30080(13) 0.058 Uani 1 1 d . . . . .
Cl2 Cl 0.6918(2) 0.28539(12) 0.29072(16) 0.068 Uani 1 1 d . . . . .
S1 S 0.5847(2) 0.36776(12) 0.16619(14) 0.061 Uani 1 1 d . . . . .
S2 S 0.6880(2) 0.37851(11) 0.27178(14) 0.056 Uani 1 1 d . . . . .
S3 S 0.5436(2) 0.40136(11) 0.35663(13) 0.057 Uani 1 1 d . . . . .
S4 S 0.42393(19) 0.43184(10) 0.28779(13) 0.048 Uani 1 1 d . . . . .
S5 S 0.34988(19) 0.29518(11) 0.16354(13) 0.052 Uani 1 1 d . . . . .
S6 S 0.3142(2) 0.37164(11) 0.21023(14) 0.053 Uani 1 1 d . . . . .
S7 S 0.3312(2) 0.27331(11) 0.26891(13) 0.050 Uani 1 1 d . . . . .
S8 S 0.43859(18) 0.21132(9) 0.23661(13) 0.047 Uani 1 1 d . . . . .
S9 S 0.8188(3) 0.30662(15) 0.3360(3) 0.113 Uani 1 1 d . . . . .
S10 S 0.7751(3) 0.21883(14) 0.2691(2) 0.086 Uani 1 1 d . . . . .
S11 S 0.7255(3) 0.2306(2) 0.36498(19) 0.091 Uani 1 1 d . . . . .
S12 S 0.5441(2) 0.23849(11) 0.34604(13) 0.057 Uani 1 1 d . . . . .
S13 S 0.6010(2) 0.21867(10) 0.26965(16) 0.060 Uani 1 1 d . . . . .
S14 S 0.6509(2) 0.28539(13) 0.20020(16) 0.066 Uani 1 1 d . . . . .
S15 S 0.5035(2) 0.26385(12) 0.15083(12) 0.051 Uani 1 1 d . . . . .
S16 S 0.4347(3) 0.31016(12) 0.37208(13) 0.063 Uani 1 1 d . . . . .
S17 S 0.2586(3) 0.33950(15) 0.3449(2) 0.099 Uani 1 1 d . . . . .
S18 S 0.2496(3) 0.43102(14) 0.29110(19) 0.081 Uani 1 1 d . . . . .
S19 S 0.3761(3) 0.41656(15) 0.37885(16) 0.080 Uani 1 1 d . . . . .
S20 S 0.6661(2) 0.33081(12) 0.37057(14) 0.066 Uani 1 1 d . . . . .
S21 S 0.4264(2) 0.39833(11) 0.15653(13) 0.055 Uani 1 1 d . . . . .
S22 S 0.5539(2) 0.44261(10) 0.24950(13) 0.054 Uani 1 1 d . . . . .
O1 O 0.2163(8) 0.3121(5) 0.1984(6) 0.112 Uani 1 1 d . U . . .
O2 O 0.2165(9) 0.3297(6) 0.2522(6) 0.126 Uani 1 1 d . U . . .
O3 O 0.3477(5) 0.2021(3) 0.1535(3) 0.052 Uani 1 1 d . . . . .
O4 O 0.4261(6) 0.1847(3) 0.1477(3) 0.065 Uani 1 1 d . . . . .
O5 O 0.9105(9) 0.2225(5) 0.3171(5) 0.127 Uani 1 1 d D U . . .
O6 O 0.8714(8) 0.2041(6) 0.3629(6) 0.125 Uani 1 1 d D U . . .
O7 O 0.7843(9) 0.3201(6) 0.2431(6) 0.123 Uani 1 1 d . U . . .
O8 O 0.7468(9) 0.3497(6) 0.1974(6) 0.119 Uani 1 1 d . U . . .
O9 O 0.6461(6) 0.1721(4) 0.2026(5) 0.088 Uani 1 1 d . . . . .
O10 O 0.5673(6) 0.1897(3) 0.1811(4) 0.069 Uani 1 1 d . . . . .
O11 O 0.4094(5) 0.1908(3) 0.3140(4) 0.063 Uani 1 1 d . U . . .
O12 O 0.3857(6) 0.2251(3) 0.3501(4) 0.068 Uani 1 1 d . U . . .
O13 O 0.1613(9) 0.3920(6) 0.2254(6) 0.123 Uani 1 1 d . U . . .
O14 O 0.1254(9) 0.3873(6) 0.2739(6) 0.122 Uani 1 1 d . U . . .
O15 O 0.2594(12) 0.4223(6) 0.4146(7) 0.150 Uani 1 1 d . . . . .
O16 O 0.2537(12) 0.4687(6) 0.3809(7) 0.151 Uani 1 1 d . . . . .
O17 O 0.3348(6) 0.4851(3) 0.2272(4) 0.068 Uani 1 1 d . . . . .
O18 O 0.3902(6) 0.4652(3) 0.2004(4) 0.066 Uani 1 1 d . . . . .
O19 O 0.5613(7) 0.3425(4) 0.4257(4) 0.083 Uani 1 1 d . . . . .
O20 O 0.5803(7) 0.2904(4) 0.4197(4) 0.089 Uani 1 1 d . . . . .
O21 O 0.4857(6) 0.3342(3) 0.0895(3) 0.063 Uani 1 1 d . . . . .
O22 O 0.4020(6) 0.3286(3) 0.0897(3) 0.066 Uani 1 1 d . . . . .
O23 O 0.5032(6) 0.4797(3) 0.1651(4) 0.069 Uani 1 1 d . . . . .
O24 O 0.5796(7) 0.4577(4) 0.1640(4) 0.084 Uani 1 1 d . . . . .
O25 O 0.6479(5) 0.4556(3) 0.3267(4) 0.065 Uani 1 1 d . . . . .
O26 O 0.7009(7) 0.4199(3) 0.3597(4) 0.087 Uani 1 1 d . . . . .
C1 C 0.5942(10) 0.4099(6) 0.3965(6) 0.075 Uani 1 1 d . U . . .
H1A H 0.592796 0.393138 0.413151 0.089 Uiso 1 1 calc R . . . .
H1B H 0.628605 0.409013 0.391750 0.089 Uiso 1 1 calc R . . . .
C2 C 0.5872(10) 0.4429(6) 0.4116(6) 0.079 Uani 1 1 d . U . . .
C3 C 0.5673(11) 0.4460(7) 0.4402(7) 0.096 Uani 1 1 d . U . . .
H3 H 0.557785 0.427451 0.450567 0.115 Uiso 1 1 calc R . . . .
C4 C 0.5615(11) 0.4769(7) 0.4537(7) 0.092 Uani 1 1 d . U . . .
H4 H 0.547094 0.478512 0.472523 0.110 Uiso 1 1 calc R . . . .
C5 C 0.5759(11) 0.5041(6) 0.4404(7) 0.085 Uani 1 1 d D U . . .
C6 C 0.5932(10) 0.5007(7) 0.4110(7) 0.086 Uani 1 1 d . U . . .
H6 H 0.602168 0.519368 0.400700 0.103 Uiso 1 1 calc R . . . .
C7 C 0.5978(8) 0.4716(5) 0.3963(6) 0.065 Uani 1 1 d . U . . .
H7 H 0.608007 0.470794 0.375827 0.078 Uiso 1 1 calc R . . . .
C8 C 0.2806(9) 0.3759(5) 0.1659(5) 0.065 Uani 1 1 d . U . . .
H8A H 0.304679 0.370725 0.151913 0.078 Uiso 1 1 calc R . . . .
H8B H 0.251950 0.360358 0.160443 0.078 Uiso 1 1 calc R . . . .
C9 C 0.2586(9) 0.4103(5) 0.1568(6) 0.066 Uani 1 1 d . U . . .
C10 C 0.2822(9) 0.4305(5) 0.1383(6) 0.066 Uani 1 1 d . U . . .
H10 H 0.310987 0.423239 0.130841 0.079 Uiso 1 1 calc R . . . .
C11 C 0.2637(11) 0.4611(6) 0.1309(7) 0.085 Uani 1 1 d . U . . .
H11 H 0.281405 0.474820 0.119183 0.102 Uiso 1 1 calc R . . . .
C12 C 0.2193(11) 0.4729(6) 0.1401(7) 0.085 Uani 1 1 d D U . . .
C13 C 0.1952(11) 0.4516(7) 0.1569(7) 0.088 Uani 1 1 d . U . . .
H13 H 0.164264 0.457741 0.162404 0.106 Uiso 1 1 calc R . . . .
C14 C 0.2161(11) 0.4204(7) 0.1662(7) 0.092 Uani 1 1 d . U . . .
H14 H 0.200116 0.406742 0.179004 0.111 Uiso 1 1 calc R . . . .
C15 C 0.1965(11) 0.5069(6) 0.1297(7) 0.121 Uani 1 1 d D U . . .
C16 C 0.1416(12) 0.5022(9) 0.1065(10) 0.142 Uani 1 1 d D U . . .
H16A H 0.120382 0.490215 0.118510 0.213 Uiso 1 1 calc R . . . .
H16B H 0.125890 0.523114 0.099950 0.213 Uiso 1 1 calc R . . . .
H16C H 0.143965 0.490350 0.086432 0.213 Uiso 1 1 calc R . . . .
C17 C 0.1926(15) 0.5251(9) 0.1620(8) 0.138 Uani 1 1 d D U . . .
H17A H 0.171634 0.512698 0.173819 0.207 Uiso 1 1 calc R . . . .
H17B H 0.227127 0.528033 0.176564 0.207 Uiso 1 1 calc R . . . .
H17C H 0.176690 0.546020 0.155893 0.207 Uiso 1 1 calc R . . . .
C18 C 0.2298(13) 0.5260(7) 0.1102(9) 0.128 Uani 1 1 d D U . . .
H18A H 0.231686 0.514184 0.090044 0.192 Uiso 1 1 calc R . . . .
H18B H 0.214004 0.546934 0.103823 0.192 Uiso 1 1 calc R . . . .
H18C H 0.264441 0.528946 0.124494 0.192 Uiso 1 1 calc R . . . .
C19 C 0.3073(8) 0.2312(4) 0.2633(5) 0.058 Uani 1 1 d . U . . .
H19A H 0.334954 0.217235 0.259273 0.069 Uiso 1 1 calc R . . . .
H19B H 0.298902 0.223908 0.284224 0.069 Uiso 1 1 calc R . . . .
C20 C 0.2601(8) 0.2276(5) 0.2345(5) 0.058 Uani 1 1 d . U . . .
C21 C 0.2124(9) 0.2372(5) 0.2356(6) 0.069 Uani 1 1 d . U . . .
H21 H 0.208255 0.248958 0.254458 0.082 Uiso 1 1 calc R . . . .
C22 C 0.1667(10) 0.2302(6) 0.2085(7) 0.080 Uani 1 1 d . U . . .
H22 H 0.133520 0.236155 0.210642 0.096 Uiso 1 1 calc R . . . .
C23 C 0.1726(10) 0.2145(6) 0.1794(7) 0.087 Uani 1 1 d D U . . .
C24 C 0.2216(10) 0.2063(6) 0.1771(6) 0.078 Uani 1 1 d . U . . .
H24 H 0.226399 0.196580 0.157265 0.094 Uiso 1 1 calc R . . . .
C25 C 0.2649(9) 0.2124(5) 0.2045(6) 0.068 Uani 1 1 d . U . . .
H25 H 0.298069 0.206032 0.202635 0.081 Uiso 1 1 calc R . . . .
C26 C 0.1212(11) 0.2057(8) 0.1536(7) 0.136 Uani 1 1 d D U . . .
C27 C 0.1114(14) 0.2298(7) 0.1238(8) 0.123 Uani 1 1 d D U . . .
H27A H 0.104347 0.251022 0.131745 0.184 Uiso 1 1 calc R . . . .
H27B H 0.141939 0.230898 0.114814 0.184 Uiso 1 1 calc R . . . .
H27C H 0.081893 0.222708 0.106286 0.184 Uiso 1 1 calc R . . . .
C28 C 0.0701(16) 0.2110(14) 0.1648(13) 0.218 Uani 1 1 d D U . . .
H28A H 0.069818 0.197140 0.183894 0.327 Uiso 1 1 calc R . . . .
H28B H 0.067674 0.233332 0.171160 0.327 Uiso 1 1 calc R . . . .
H28C H 0.040714 0.205671 0.146179 0.327 Uiso 1 1 calc R . . . .
C29 C 0.132(2) 0.1735(10) 0.1374(13) 0.211 Uani 1 1 d D U . . .
H29A H 0.138439 0.156645 0.154431 0.316 Uiso 1 1 calc R . . . .
H29B H 0.101779 0.167654 0.119498 0.316 Uiso 1 1 calc R . . . .
H29C H 0.161825 0.175844 0.128026 0.316 Uiso 1 1 calc R . . . .
C30 C 0.1929(15) 0.3218(9) 0.2214(10) 0.123 Uani 1 1 d . U . . .
C31 C 0.1358(8) 0.3136(7) 0.2152(8) 0.138 Uani 1 1 d . U . . .
C32 C 0.1075(12) 0.3117(7) 0.1813(7) 0.150 Uani 1 1 d G U . . .
H32 H 0.124297 0.314841 0.163820 0.180 Uiso 1 1 calc R . . . .
C33 C 0.0540(12) 0.3051(7) 0.1736(6) 0.161 Uani 1 1 d G U . . .
H33 H 0.035044 0.303865 0.150972 0.193 Uiso 1 1 calc R . . . .
C34 C 0.0289(8) 0.3004(7) 0.1998(8) 0.165 Uani 1 1 d G U . . .
H34 H -0.006885 0.296004 0.194627 0.199 Uiso 1 1 calc R . . . .
C35 C 0.0572(12) 0.3023(7) 0.2336(7) 0.161 Uani 1 1 d G U . . .
H35 H 0.040438 0.299120 0.251131 0.193 Uiso 1 1 calc R . . . .
C36 C 0.1107(11) 0.3088(7) 0.2413(6) 0.149 Uani 1 1 d G U . . .
H36 H 0.129691 0.310096 0.263981 0.179 Uiso 1 1 calc R . . . .
C37 C 0.3095(7) 0.2820(4) 0.1202(5) 0.052 Uani 1 1 d . U . . .
H37A H 0.331350 0.281902 0.104035 0.062 Uiso 1 1 calc R . . . .
H37B H 0.296678 0.260008 0.121685 0.062 Uiso 1 1 calc R . . . .
C38 C 0.2651(8) 0.3039(5) 0.1080(5) 0.056 Uani 1 1 d . U . . .
C39 C 0.2177(10) 0.2975(6) 0.1125(7) 0.082 Uani 1 1 d . U . . .
H39 H 0.211423 0.277961 0.122555 0.099 Uiso 1 1 calc R . . . .
C40 C 0.1770(13) 0.3205(8) 0.1019(8) 0.106 Uani 1 1 d . U . . .
H40 H 0.144400 0.315925 0.105899 0.128 Uiso 1 1 calc R . . . .
C41 C 0.1831(10) 0.3486(6) 0.0862(7) 0.089 Uani 1 1 d D U . . .
C42 C 0.2305(9) 0.3546(6) 0.0802(6) 0.071 Uani 1 1 d . U . . .
H42 H 0.235438 0.373151 0.068167 0.086 Uiso 1 1 calc R . . . .
C43 C 0.2715(9) 0.3335(6) 0.0918(6) 0.070 Uani 1 1 d . U . . .
H43 H 0.304404 0.338846 0.088772 0.084 Uiso 1 1 calc R . . . .
C44 C 0.1358(10) 0.3708(6) 0.0728(7) 0.114 Uani 1 1 d D U . . .
C45 C 0.1003(16) 0.3725(12) 0.0975(10) 0.175 Uani 1 1 d D U . . .
H45A H 0.097071 0.351189 0.106526 0.263 Uiso 1 1 calc GR . . . .
H45B H 0.066246 0.380254 0.085589 0.263 Uiso 1 1 calc GR . . . .
H45C H 0.115207 0.387160 0.115812 0.263 Uiso 1 1 calc GR . . . .
C46 C 0.1010(14) 0.3585(10) 0.0392(8) 0.149 Uani 1 1 d D U . . .
H46A H 0.121302 0.356853 0.022463 0.224 Uiso 1 1 calc R . . . .
H46B H 0.087407 0.337356 0.042678 0.224 Uiso 1 1 calc R . . . .
H46C H 0.072470 0.373350 0.031281 0.224 Uiso 1 1 calc R . . . .
C47 C 0.1518(15) 0.4044(7) 0.0622(10) 0.146 Uani 1 1 d D U . . .
H47A H 0.174311 0.414913 0.081524 0.219 Uiso 1 1 calc R . . . .
H47B H 0.170147 0.401839 0.044488 0.219 Uiso 1 1 calc R . . . .
H47C H 0.121025 0.417426 0.053817 0.219 Uiso 1 1 calc R . . . .
C48 C 0.4075(7) 0.1702(4) 0.2334(5) 0.046 Uani 1 1 d . U . . .
H48A H 0.384752 0.168680 0.248956 0.055 Uiso 1 1 calc R . . . .
H48B H 0.386487 0.166574 0.210351 0.055 Uiso 1 1 calc R . . . .
C49 C 0.4518(7) 0.1443(4) 0.2427(5) 0.044 Uani 1 1 d . U . . .
C50 C 0.4673(8) 0.1314(5) 0.2743(5) 0.059 Uani 1 1 d . U . . .
H50 H 0.452285 0.139251 0.291252 0.071 Uiso 1 1 calc R . . . .
C51 C 0.5048(8) 0.1069(4) 0.2826(5) 0.054 Uani 1 1 d . U . . .
H51 H 0.515963 0.099294 0.304868 0.064 Uiso 1 1 calc R . . . .
C52 C 0.5252(8) 0.0940(4) 0.2568(6) 0.063 Uani 1 1 d D U . . .
C53 C 0.5088(9) 0.1059(6) 0.2249(6) 0.074 Uani 1 1 d . U . . .
H53 H 0.523085 0.097774 0.207701 0.089 Uiso 1 1 calc R . . . .
C54 C 0.4705(9) 0.1304(6) 0.2171(6) 0.072 Uani 1 1 d . U . . .
H54 H 0.457855 0.137251 0.194672 0.087 Uiso 1 1 calc R . . . .
C55 C 0.5628(8) 0.0651(5) 0.2625(5) 0.082 Uani 1 1 d D U . . .
C56 C 0.5968(12) 0.0652(8) 0.2367(8) 0.117 Uani 1 1 d D U . . .
H56A H 0.620053 0.046789 0.240855 0.175 Uiso 1 1 calc R . . . .
H56B H 0.574668 0.063887 0.214009 0.175 Uiso 1 1 calc R . . . .
H56C H 0.616924 0.084938 0.239137 0.175 Uiso 1 1 calc R . . . .
C57 C 0.6024(12) 0.0686(8) 0.2970(7) 0.129 Uani 1 1 d D U . . .
H57A H 0.626007 0.050422 0.300600 0.194 Uiso 1 1 calc R . . . .
H57B H 0.621874 0.088463 0.297286 0.194 Uiso 1 1 calc R . . . .
H57C H 0.584065 0.069277 0.314860 0.194 Uiso 1 1 calc R . . . .
C58 C 0.5325(11) 0.0330(6) 0.2604(10) 0.126 Uani 1 1 d D U . . .
H58A H 0.556649 0.015094 0.264066 0.189 Uiso 1 1 calc R . . . .
H58B H 0.512898 0.032808 0.277586 0.189 Uiso 1 1 calc R . . . .
H58C H 0.508806 0.031093 0.238251 0.189 Uiso 1 1 calc R . . . .
C59 C 0.3775(8) 0.1832(5) 0.1421(5) 0.056 Uani 1 1 d . U . . .
C60 C 0.3521(8) 0.1535(5) 0.1219(5) 0.054 Uani 1 1 d . U . . .
C61 C 0.3824(10) 0.1320(6) 0.1086(6) 0.075 Uani 1 1 d . U . . .
H61 H 0.418445 0.134958 0.112287 0.090 Uiso 1 1 calc R . . . .
C62 C 0.3577(10) 0.1059(6) 0.0896(7) 0.084 Uani 1 1 d . U . . .
H62 H 0.377307 0.091259 0.080247 0.100 Uiso 1 1 calc R . . . .
C63 C 0.3076(11) 0.1016(7) 0.0847(7) 0.089 Uani 1 1 d . U . . .
H63 H 0.292462 0.083487 0.072290 0.107 Uiso 1 1 calc R . . . .
C64 C 0.2743(10) 0.1232(6) 0.0975(6) 0.080 Uani 1 1 d . U . . .
H64 H 0.238550 0.119450 0.094326 0.096 Uiso 1 1 calc R . . . .
C65 C 0.2987(10) 0.1501(6) 0.1148(6) 0.076 Uani 1 1 d . U . . .
H65 H 0.278668 0.166199 0.121760 0.091 Uiso 1 1 calc R . . . .
C66 C 0.8759(10) 0.3298(6) 0.3597(7) 0.087 Uani 1 1 d . U . . .
H66A H 0.877187 0.328813 0.383900 0.104 Uiso 1 1 calc R . . . .
H66B H 0.907571 0.319645 0.356326 0.104 Uiso 1 1 calc R . . . .
C67 C 0.8748(9) 0.3648(6) 0.3489(6) 0.073 Uani 1 1 d . U . . .
C68 C 0.8418(11) 0.3862(7) 0.3567(7) 0.088 Uani 1 1 d . U . . .
H68 H 0.818187 0.379370 0.369025 0.105 Uiso 1 1 calc R . . . .
C69 C 0.8418(11) 0.4190(7) 0.3466(8) 0.093 Uani 1 1 d . U . . .
H69A H 0.808396 0.423100 0.330534 0.112 Uiso 1 1 calc R . . . .
H69B H 0.842428 0.432230 0.366629 0.112 Uiso 1 1 calc R . . . .
C70 C 0.8810(12) 0.4308(6) 0.3319(8) 0.093 Uani 1 1 d D U . . .
C71 C 0.9147(16) 0.4105(10) 0.3249(10) 0.135 Uani 1 1 d . U . . .
H71 H 0.941473 0.418238 0.315617 0.162 Uiso 1 1 calc R . . . .
C72 C 0.9111(16) 0.3760(11) 0.3312(11) 0.147 Uani 1 1 d . U . . .
H72 H 0.932781 0.361338 0.323656 0.177 Uiso 1 1 calc R . . . .
C73 C 0.8841(11) 0.4671(6) 0.3234(8) 0.120 Uani 1 1 d D U . . .
C74 C 0.9150(17) 0.4825(10) 0.3567(9) 0.180 Uani 1 1 d D U . . .
H74A H 0.896323 0.479447 0.374140 0.271 Uiso 1 1 calc R . . . .
H74B H 0.948901 0.472412 0.363709 0.271 Uiso 1 1 calc R . . . .
H74C H 0.919265 0.505427 0.353296 0.271 Uiso 1 1 calc R . . . .
C75 C 0.8307(11) 0.4841(7) 0.3134(9) 0.122 Uani 1 1 d D U . . .
H75A H 0.812340 0.480690 0.330974 0.184 Uiso 1 1 calc R . . . .
H75B H 0.835741 0.507074 0.310829 0.184 Uiso 1 1 calc R . . . .
H75C H 0.810423 0.475319 0.292265 0.184 Uiso 1 1 calc R . . . .
C76 C 0.9142(18) 0.4721(12) 0.2959(11) 0.192 Uani 1 1 d D U . . .
H76A H 0.895064 0.462462 0.274836 0.288 Uiso 1 1 calc R . . . .
H76B H 0.918473 0.495024 0.292516 0.288 Uiso 1 1 calc R . . . .
H76C H 0.948109 0.462009 0.302929 0.288 Uiso 1 1 calc R . . . .
C77 C 0.5267(9) 0.2241(5) 0.3853(5) 0.061 Uani 1 1 d . U . . .
H77A H 0.543995 0.237723 0.404326 0.074 Uiso 1 1 calc R . . . .
H77B H 0.489125 0.226215 0.382460 0.074 Uiso 1 1 calc R . . . .
C78 C 0.5426(9) 0.1886(6) 0.3934(6) 0.069 Uani 1 1 d . U . . .
C79 C 0.5849(9) 0.1814(6) 0.4208(6) 0.072 Uani 1 1 d . U . . .
H79 H 0.605362 0.197833 0.433307 0.087 Uiso 1 1 calc R . . . .
C80 C 0.5953(10) 0.1488(6) 0.4286(6) 0.076 Uani 1 1 d . U . . .
H80 H 0.623554 0.143768 0.446691 0.091 Uiso 1 1 calc R . . . .
C81 C 0.5668(9) 0.1239(5) 0.4114(6) 0.073 Uani 1 1 d D U . . .
C82 C 0.5233(9) 0.1321(6) 0.3847(6) 0.072 Uani 1 1 d . U . . .
H82 H 0.502283 0.115572 0.372835 0.086 Uiso 1 1 calc R . . . .
C83 C 0.5111(9) 0.1644(5) 0.3758(6) 0.064 Uani 1 1 d . U . . .
H83 H 0.482122 0.169576 0.358166 0.077 Uiso 1 1 calc R . . . .
C84 C 0.5792(9) 0.0881(5) 0.4213(6) 0.095 Uani 1 1 d D U . . .
C85 C 0.5319(13) 0.0745(10) 0.4326(11) 0.157 Uani 1 1 d D U . . .
H85A H 0.527672 0.086262 0.452306 0.235 Uiso 1 1 calc R . . . .
H85B H 0.500899 0.076933 0.414406 0.235 Uiso 1 1 calc R . . . .
H85C H 0.537563 0.051851 0.438200 0.235 Uiso 1 1 calc R . . . .
C86 C 0.5851(14) 0.0690(8) 0.3899(7) 0.128 Uani 1 1 d D U . . .
H86A H 0.614618 0.077253 0.382449 0.191 Uiso 1 1 calc R . . . .
H86B H 0.590513 0.046368 0.395663 0.191 Uiso 1 1 calc R . . . .
H86C H 0.553849 0.071451 0.371869 0.191 Uiso 1 1 calc R . . . .
C87 C 0.6288(12) 0.0838(8) 0.4501(8) 0.130 Uani 1 1 d D U . . .
H87A H 0.625190 0.095810 0.469810 0.196 Uiso 1 1 calc R . . . .
H87B H 0.633799 0.061153 0.455758 0.196 Uiso 1 1 calc R . . . .
H87C H 0.658553 0.091908 0.442774 0.196 Uiso 1 1 calc R . . . .
C88 C 0.5811(9) 0.1754(5) 0.2752(6) 0.067 Uani 1 1 d . U . . .
H88A H 0.550308 0.175044 0.284345 0.080 Uiso 1 1 calc R . . . .
H88B H 0.572775 0.164300 0.253314 0.080 Uiso 1 1 calc R . . . .
C89 C 0.6273(8) 0.1585(5) 0.2999(5) 0.059 Uani 1 1 d . U . . .
C90 C 0.6238(10) 0.1557(6) 0.3338(6) 0.073 Uani 1 1 d . U . . .
H90 H 0.594684 0.163032 0.340860 0.087 Uiso 1 1 calc R . . . .
C91 C 0.6658(10) 0.1416(6) 0.3561(7) 0.080 Uani 1 1 d . U . . .
H91 H 0.663979 0.139540 0.378743 0.096 Uiso 1 1 calc R . . . .
C92 C 0.7120(8) 0.1299(5) 0.3477(6) 0.069 Uani 1 1 d D U . . .
C93 C 0.7157(9) 0.1343(6) 0.3162(6) 0.075 Uani 1 1 d . U . . .
H93 H 0.746658 0.129107 0.310117 0.091 Uiso 1 1 calc DR . . . .
C94 C 0.6708(8) 0.1477(5) 0.2904(5) 0.060 Uani 1 1 d . U . . .
H94 H 0.672111 0.148688 0.267603 0.071 Uiso 1 1 calc R . . . .
C95 C 0.7527(9) 0.1094(5) 0.3727(5) 0.118 Uani 1 1 d D U . . .
C96 C 0.7287(11) 0.0761(6) 0.3778(8) 0.121 Uani 1 1 d D U . . .
H96A H 0.717090 0.065447 0.356074 0.181 Uiso 1 1 calc R . . . .
H96B H 0.754665 0.062880 0.392679 0.181 Uiso 1 1 calc R . . . .
H96C H 0.699427 0.079253 0.387684 0.181 Uiso 1 1 calc R . . . .
C97 C 0.7947(9) 0.1024(8) 0.3532(6) 0.129 Uani 1 1 d D U . . .
H97A H 0.778558 0.092785 0.331541 0.194 Uiso 1 1 calc R . . . .
H97B H 0.811650 0.122371 0.349757 0.194 Uiso 1 1 calc DR . . . .
H97C H 0.820233 0.087575 0.366234 0.194 Uiso 1 1 calc R . . . .
C98 C 0.7702(12) 0.1248(7) 0.4081(6) 0.115 Uani 1 1 d D U . . .
H98A H 0.795604 0.110946 0.422639 0.172 Uiso 1 1 calc R . . . .
H98B H 0.785556 0.145723 0.406250 0.172 Uiso 1 1 calc R . . . .
H98C H 0.740386 0.127348 0.417628 0.172 Uiso 1 1 calc R . . . .
C99 C 0.7200(11) 0.2117(6) 0.4044(6) 0.084 Uani 1 1 d . U . . .
H99A H 0.683388 0.207049 0.403075 0.100 Uiso 1 1 calc R . . . .
H99B H 0.738767 0.191075 0.407156 0.100 Uiso 1 1 calc R . . . .
C100 C 0.7419(10) 0.2330(6) 0.4354(6) 0.075 Uani 1 1 d . U . . .
C101 C 0.7118(11) 0.2541(6) 0.4474(6) 0.078 Uani 1 1 d . U . . .
H101 H 0.676575 0.255970 0.435978 0.094 Uiso 1 1 calc R . . . .
C102 C 0.7308(11) 0.2731(6) 0.4759(7) 0.085 Uani 1 1 d . U . . .
H102 H 0.707913 0.287259 0.482916 0.102 Uiso 1 1 calc R . . . .
C103 C 0.7804(12) 0.2720(7) 0.4938(7) 0.098 Uani 1 1 d D U . . .
C104 C 0.8108(14) 0.2512(8) 0.4819(8) 0.115 Uani 1 1 d . U . . .
H104 H 0.845901 0.249981 0.493605 0.138 Uiso 1 1 calc R . . . .
C105 C 0.7931(11) 0.2302(7) 0.4519(7) 0.093 Uani 1 1 d . U . . .
H105 H 0.815606 0.215859 0.444737 0.112 Uiso 1 1 calc R . . . .
C106 C 0.8036(12) 0.2913(6) 0.5265(7) 0.121 Uani 1 1 d D U . . .
C107 C 0.8636(12) 0.2905(13) 0.5371(13) 0.206 Uani 1 1 d D U . . .
H10A H 0.875395 0.268355 0.540235 0.309 Uiso 1 1 calc R . . . .
H10B H 0.877281 0.300528 0.519626 0.309 Uiso 1 1 calc R . . . .
H10C H 0.875674 0.302292 0.558123 0.309 Uiso 1 1 calc R . . . .
C108 C 0.7790(16) 0.2763(10) 0.5537(9) 0.159 Uani 1 1 d D U . . .
H10D H 0.789420 0.253863 0.557126 0.238 Uiso 1 1 calc R . . . .
H10E H 0.790705 0.288023 0.574712 0.238 Uiso 1 1 calc R . . . .
H10F H 0.741488 0.277581 0.546148 0.238 Uiso 1 1 calc R . . . .
C109 C 0.7861(13) 0.3268(6) 0.5218(8) 0.110 Uani 1 1 d D U . . .
H10G H 0.748538 0.327799 0.515112 0.165 Uiso 1 1 calc R . . . .
H10H H 0.798660 0.338363 0.542872 0.165 Uiso 1 1 calc R . . . .
H10I H 0.800267 0.336599 0.504375 0.165 Uiso 1 1 calc R . . . .
C110 C 0.8141(12) 0.1918(7) 0.2472(8) 0.102 Uani 1 1 d . U . . .
H11A H 0.804464 0.196596 0.222911 0.123 Uiso 1 1 calc R . . . .
H11B H 0.851033 0.197024 0.255614 0.123 Uiso 1 1 calc R . . . .
C111 C 0.8067(9) 0.1565(6) 0.2521(6) 0.067 Uani 1 1 d . U . . .
C112 C 0.7640(9) 0.1407(6) 0.2328(6) 0.072 Uani 1 1 d . U . . .
H112 H 0.738194 0.151657 0.216789 0.087 Uiso 1 1 calc R . . . .
C113 C 0.7609(10) 0.1067(6) 0.2384(6) 0.076 Uani 1 1 d . U . . .
H113 H 0.731576 0.095675 0.225744 0.091 Uiso 1 1 calc R . . . .
C114 C 0.7983(10) 0.0885(4) 0.2613(7) 0.078 Uani 1 1 d D U . . .
C115 C 0.8388(9) 0.1067(6) 0.2797(7) 0.077 Uani 1 1 d . U . . .
H115 H 0.865649 0.095947 0.295142 0.092 Uiso 1 1 calc R . . . .
C116 C 0.8425(11) 0.1406(7) 0.2767(8) 0.096 Uani 1 1 d . U . . .
H116 H 0.869124 0.152138 0.291525 0.115 Uiso 1 1 calc R . . . .
C117 C 0.7936(7) 0.0515(4) 0.2643(4) 0.066 Uani 1 1 d D U . . .
C118 C 0.7980(10) 0.0359(6) 0.2308(5) 0.082 Uani 1 1 d D U . . .
H11C H 0.831026 0.041651 0.226264 0.123 Uiso 1 1 calc R . . . .
H11D H 0.795661 0.012642 0.232466 0.123 Uiso 1 1 calc R . . . .
H11E H 0.769944 0.043635 0.212484 0.123 Uiso 1 1 calc R . . . .
C119 C 0.7411(8) 0.0425(7) 0.2716(8) 0.101 Uani 1 1 d D U . . .
H11F H 0.713017 0.050759 0.253658 0.151 Uiso 1 1 calc R . . . .
H11G H 0.738291 0.019175 0.272623 0.151 Uiso 1 1 calc R . . . .
H11H H 0.738848 0.051761 0.292983 0.151 Uiso 1 1 calc R . . . .
C120 C 0.8372(9) 0.0380(6) 0.2932(6) 0.091 Uani 1 1 d D U . . .
H12A H 0.870653 0.043446 0.289206 0.136 Uiso 1 1 calc R . . . .
H12B H 0.834422 0.047328 0.314535 0.136 Uiso 1 1 calc R . . . .
H12C H 0.833866 0.014741 0.294175 0.136 Uiso 1 1 calc R . . . .
C121 C 0.9027(8) 0.2063(5) 0.3430(5) 0.126 Uani 1 1 d D U . . .
C122 C 0.9450(8) 0.1803(5) 0.3530(6) 0.126 Uani 1 1 d D U . . .
C123 C 0.9532(9) 0.1700(5) 0.3867(5) 0.126 Uani 1 1 d G U . . .
H123 H 0.931430 0.177387 0.400076 0.151 Uiso 1 1 calc R . . . .
C124 C 0.9939(9) 0.1485(6) 0.4003(4) 0.126 Uani 1 1 d G U . . .
H124 H 0.999344 0.141593 0.422768 0.152 Uiso 1 1 calc R . . . .
C125 C 1.0263(8) 0.1375(5) 0.3802(6) 0.127 Uani 1 1 d G U . . .
H125 H 1.053570 0.123109 0.389288 0.153 Uiso 1 1 calc R . . . .
C126 C 1.0181(8) 0.1478(6) 0.3465(6) 0.128 Uani 1 1 d G U . . .
H126 H 1.039884 0.140417 0.333115 0.153 Uiso 1 1 calc R . . . .
C127 C 0.9775(9) 0.1693(6) 0.3329(4) 0.127 Uani 1 1 d G U . . .
H127 H 0.971970 0.176211 0.310422 0.153 Uiso 1 1 calc R . . . .
C128 C 0.6505(11) 0.2828(6) 0.1545(6) 0.083 Uani 1 1 d . U . . .
H12D H 0.614830 0.279412 0.141240 0.100 Uiso 1 1 calc R . . . .
H12E H 0.662745 0.303336 0.147346 0.100 Uiso 1 1 calc R . . . .
C129 C 0.6829(14) 0.2570(9) 0.1476(9) 0.112 Uani 1 1 d . U . . .
C130 C 0.6650(14) 0.2260(9) 0.1392(8) 0.114 Uani 1 1 d . U . . .
H130 H 0.629283 0.222490 0.136650 0.137 Uiso 1 1 calc R . . . .
C131 C 0.6948(14) 0.1992(9) 0.1340(9) 0.120 Uani 1 1 d . U . . .
H131 H 0.680325 0.178452 0.129903 0.144 Uiso 1 1 calc R . . . .
C132 C 0.7451(13) 0.2050(8) 0.1353(9) 0.117 Uani 1 1 d D U . . .
C133 C 0.7682(13) 0.2317(8) 0.1471(9) 0.120 Uani 1 1 d . U . . .
H133 H 0.804631 0.233207 0.152344 0.143 Uiso 1 1 calc DR . . . .
C134 C 0.7354(13) 0.2607(8) 0.1524(9) 0.117 Uani 1 1 d . U . . .
H13A H 0.749201 0.268471 0.175550 0.141 Uiso 1 1 calc R . . . .
H13B H 0.741111 0.277945 0.137219 0.141 Uiso 1 1 calc R . . . .
C135 C 0.7794(10) 0.1770(7) 0.1277(7) 0.135 Uani 1 1 d D U . . .
C136 C 0.8344(11) 0.1741(8) 0.1515(9) 0.129 Uani 1 1 d D U . . .
H13C H 0.851256 0.195071 0.153632 0.193 Uiso 1 1 calc DR . . . .
H13D H 0.831779 0.166776 0.173534 0.193 Uiso 1 1 calc R . . . .
H13E H 0.854717 0.158817 0.142105 0.193 Uiso 1 1 calc R . . . .
C137 C 0.7528(13) 0.1436(7) 0.1243(9) 0.125 Uani 1 1 d D U . . .
H13F H 0.718261 0.145294 0.109436 0.187 Uiso 1 1 calc R . . . .
H13G H 0.773093 0.128280 0.114977 0.187 Uiso 1 1 calc R . . . .
H13H H 0.750155 0.136239 0.146406 0.187 Uiso 1 1 calc R . . . .
C138 C 0.7943(14) 0.1856(9) 0.0944(8) 0.128 Uani 1 1 d D U . . .
H13I H 0.811050 0.206524 0.096621 0.191 Uiso 1 1 calc R . . . .
H13J H 0.817957 0.169394 0.089635 0.191 Uiso 1 1 calc R . . . .
H13K H 0.763248 0.186167 0.076002 0.191 Uiso 1 1 calc R . . . .
C139 C 0.7835(8) 0.3359(9) 0.2187(10) 0.122 Uani 1 1 d D U . . .
C140 C 0.8401(7) 0.3409(6) 0.2182(7) 0.126 Uani 1 1 d D U . . .
C145 C 0.8809(10) 0.3431(6) 0.2475(5) 0.127 Uani 1 1 d G U . . .
H145 H 0.875212 0.337492 0.268594 0.153 Uiso 1 1 calc R . . . .
C144 C 0.9301(8) 0.3537(6) 0.2452(5) 0.128 Uani 1 1 d G U . . .
H144 H 0.957392 0.355147 0.264745 0.154 Uiso 1 1 calc R . . . .
C143 C 0.9386(7) 0.3621(6) 0.2136(7) 0.129 Uani 1 1 d G U . . .
H143 H 0.971536 0.369145 0.212078 0.155 Uiso 1 1 calc R . . . .
C142 C 0.8978(10) 0.3599(6) 0.1844(5) 0.129 Uani 1 1 d G U . . .
H142 H 0.903500 0.365488 0.163259 0.154 Uiso 1 1 calc R . . . .
C141 C 0.8486(8) 0.3493(6) 0.1867(5) 0.127 Uani 1 1 d G U . . .
H141 H 0.821320 0.347833 0.167107 0.153 Uiso 1 1 calc R . . . .
C146 C 0.6029(8) 0.1694(5) 0.1849(6) 0.061 Uani 1 1 d . U . . .
C147 C 0.5905(9) 0.1378(5) 0.1651(6) 0.067 Uani 1 1 d . U . . .
C148 C 0.5415(10) 0.1317(6) 0.1442(6) 0.079 Uani 1 1 d . U . . .
H148 H 0.515618 0.147569 0.141838 0.095 Uiso 1 1 calc R . . . .
C149 C 0.5296(11) 0.1027(6) 0.1266(7) 0.090 Uani 1 1 d . U . . .
H149 H 0.495252 0.097752 0.115225 0.107 Uiso 1 1 calc R . . . .
C150 C 0.5701(13) 0.0809(9) 0.1264(9) 0.115 Uani 1 1 d . U . . .
H150 H 0.562839 0.061720 0.113965 0.138 Uiso 1 1 calc R . . . .
C151 C 0.6193(13) 0.0872(8) 0.1438(8) 0.107 Uani 1 1 d . U . . .
H151 H 0.646186 0.072856 0.142552 0.129 Uiso 1 1 calc R . . . .
C152 C 0.6304(10) 0.1155(6) 0.1642(7) 0.084 Uani 1 1 d . U . . .
H152 H 0.664374 0.119409 0.176999 0.101 Uiso 1 1 calc R . . . .
C153 C 0.4631(8) 0.2506(5) 0.1090(5) 0.059 Uani 1 1 d . U . . .
H15A H 0.437622 0.234666 0.112413 0.071 Uiso 1 1 calc R . . . .
H15B H 0.444007 0.269199 0.097220 0.071 Uiso 1 1 calc R . . . .
C154 C 0.4953(9) 0.2363(6) 0.0877(6) 0.068 Uani 1 1 d . U . . .
C155 C 0.5011(11) 0.2031(7) 0.0877(7) 0.088 Uani 1 1 d . U . . .
H155 H 0.482748 0.189985 0.099516 0.105 Uiso 1 1 calc R . . . .
C156 C 0.5355(11) 0.1886(7) 0.0694(7) 0.092 Uani 1 1 d . U . . .
H156 H 0.538982 0.166031 0.069478 0.111 Uiso 1 1 calc R . . . .
C157 C 0.5633(12) 0.2068(8) 0.0520(8) 0.101 Uani 1 1 d D U . . .
C158 C 0.5572(11) 0.2401(7) 0.0518(7) 0.094 Uani 1 1 d . U . . .
H158 H 0.574492 0.252892 0.038961 0.113 Uiso 1 1 calc R . . . .
C159 C 0.5252(10) 0.2550(6) 0.0706(6) 0.079 Uani 1 1 d . U . . .
H159 H 0.523963 0.277621 0.071664 0.094 Uiso 1 1 calc R . . . .
C160 C 0.5965(10) 0.1911(6) 0.0299(6) 0.117 Uani 1 1 d D U . . .
C161 C 0.6067(14) 0.1549(7) 0.0377(9) 0.132 Uani 1 1 d D U . . .
H16D H 0.573867 0.143918 0.035943 0.198 Uiso 1 1 calc R . . . .
H16E H 0.624065 0.145668 0.021603 0.198 Uiso 1 1 calc R . . . .
H16F H 0.628387 0.152398 0.060397 0.198 Uiso 1 1 calc R . . . .
C162 C 0.5740(13) 0.1951(9) -0.0086(7) 0.126 Uani 1 1 d D U . . .
H16G H 0.540639 0.184247 -0.015248 0.188 Uiso 1 1 calc R . . . .
H16H H 0.569547 0.217796 -0.014189 0.188 Uiso 1 1 calc R . . . .
H16I H 0.597659 0.185553 -0.020627 0.188 Uiso 1 1 calc R . . . .
C163 C 0.6473(11) 0.2101(8) 0.0323(9) 0.122 Uani 1 1 d D U . . .
H16J H 0.639204 0.232689 0.027247 0.184 Uiso 1 1 calc R . . . .
H16K H 0.669438 0.208180 0.054931 0.184 Uiso 1 1 calc R . . . .
H16L H 0.665116 0.201449 0.016138 0.184 Uiso 1 1 calc R . . . .
C164 C 0.3851(9) 0.1969(5) 0.3371(6) 0.070 Uani 1 1 d . U . . .
C165 C 0.3561(8) 0.1721(5) 0.3496(5) 0.096 Uani 1 1 d . U . . .
C170 C 0.3270(8) 0.1795(4) 0.3730(5) 0.109 Uani 1 1 d G U . . .
H170 H 0.328851 0.200236 0.382554 0.130 Uiso 1 1 calc R . . . .
C169 C 0.2952(8) 0.1559(6) 0.3823(5) 0.125 Uani 1 1 d G U . . .
H169 H 0.275721 0.160804 0.397973 0.150 Uiso 1 1 calc R . . . .
C168 C 0.2925(8) 0.1249(5) 0.3680(6) 0.134 Uani 1 1 d G U . . .
H168 H 0.271175 0.109073 0.374213 0.161 Uiso 1 1 calc R . . . .
C167 C 0.3216(9) 0.1175(4) 0.3446(6) 0.130 Uani 1 1 d G U . . .
H167 H 0.319758 0.096773 0.335034 0.156 Uiso 1 1 calc R . . . .
C166 C 0.3534(8) 0.1411(5) 0.3353(5) 0.115 Uani 1 1 d G U . . .
H166 H 0.372888 0.136204 0.319614 0.139 Uiso 1 1 calc R . . . .
C171 C 0.4478(10) 0.2927(6) 0.4158(6) 0.083 Uani 1 1 d . U . . .
H17D H 0.470270 0.273776 0.417082 0.100 Uiso 1 1 calc R . . . .
H17E H 0.466263 0.308698 0.432041 0.100 Uiso 1 1 calc R . . . .
C172 C 0.3978(10) 0.2829(6) 0.4254(6) 0.075 Uani 1 1 d . U . . .
C173 C 0.3655(10) 0.3060(7) 0.4335(6) 0.082 Uani 1 1 d . U . . .
H173 H 0.372723 0.327996 0.431148 0.098 Uiso 1 1 calc R . . . .
C174 C 0.3212(13) 0.2969(8) 0.4455(8) 0.106 Uani 1 1 d . U . . .
H174 H 0.298964 0.312605 0.450952 0.127 Uiso 1 1 calc R . . . .
C175 C 0.3117(14) 0.2634(10) 0.4490(9) 0.122 Uani 1 1 d D U . . .
C176 C 0.3458(15) 0.2399(10) 0.4428(10) 0.136 Uani 1 1 d . U . . .
H176 H 0.340713 0.218061 0.447274 0.163 Uiso 1 1 calc R . . . .
C177 C 0.3901(13) 0.2498(8) 0.4292(8) 0.106 Uani 1 1 d . U . . .
H177 H 0.412268 0.234396 0.423317 0.128 Uiso 1 1 calc R . . . .
C178 C 0.2625(15) 0.2566(11) 0.4619(12) 0.185 Uani 1 1 d D U . . .
C179 C 0.278(2) 0.2643(14) 0.5001(12) 0.228 Uani 1 1 d D U . . .
H17F H 0.287333 0.286957 0.503336 0.343 Uiso 1 1 calc R . . . .
H17G H 0.249644 0.259496 0.510082 0.343 Uiso 1 1 calc R . . . .
H17H H 0.308139 0.251234 0.510865 0.343 Uiso 1 1 calc R . . . .
C180 C 0.248(2) 0.2206(12) 0.4555(15) 0.231 Uani 1 1 d D U . . .
H18D H 0.238055 0.216492 0.431426 0.347 Uiso 1 1 calc R . . . .
H18E H 0.277406 0.207281 0.466022 0.347 Uiso 1 1 calc R . . . .
H18F H 0.218910 0.215543 0.465238 0.347 Uiso 1 1 calc R . . . .
C181 C 0.2196(14) 0.3150(8) 0.3676(9) 0.118 Uani 1 1 d . U . . .
H18G H 0.239872 0.311068 0.390731 0.141 Uiso 1 1 calc R . . . .
H18H H 0.188388 0.327109 0.368846 0.141 Uiso 1 1 calc R . . . .
C182 C 0.2028(10) 0.2815(5) 0.3495(6) 0.122 Uani 1 1 d . U . . .
C183 C 0.1502(9) 0.2773(5) 0.3331(6) 0.134 Uani 1 1 d G U . . .
H183 H 0.126468 0.294176 0.332925 0.161 Uiso 1 1 calc R . . . .
C184 C 0.1330(8) 0.2479(7) 0.3171(6) 0.140 Uani 1 1 d G U . . .
H184 H 0.097819 0.245142 0.306169 0.168 Uiso 1 1 calc R . . . .
C185 C 0.1685(11) 0.2227(5) 0.3174(6) 0.142 Uani 1 1 d DG U . . .
C186 C 0.2211(10) 0.2269(5) 0.3337(6) 0.133 Uani 1 1 d G U . . .
H186 H 0.244848 0.210074 0.333943 0.160 Uiso 1 1 calc R . . . .
C187 C 0.2383(7) 0.2563(6) 0.3498(6) 0.126 Uani 1 1 d G U . . .
H187 H 0.273498 0.259108 0.360699 0.151 Uiso 1 1 calc R . . . .
C188 C 0.1948(13) 0.4591(8) 0.2703(9) 0.117 Uani 1 1 d . U . . .
H18I H 0.185091 0.454779 0.245976 0.140 Uiso 1 1 calc R . . . .
H18J H 0.164498 0.454436 0.279234 0.140 Uiso 1 1 calc R . . . .
C189 C 0.2084(9) 0.4942(6) 0.2759(7) 0.073 Uani 1 1 d . U . . .
C190 C 0.2312(10) 0.5105(6) 0.2563(7) 0.083 Uani 1 1 d . U . . .
H190 H 0.240701 0.499218 0.238809 0.100 Uiso 1 1 calc R . . . .
C191 C 0.2430(10) 0.5446(6) 0.2593(7) 0.085 Uani 1 1 d . U . . .
H191 H 0.261719 0.554841 0.245472 0.102 Uiso 1 1 calc R . . . .
C192 C 0.2255(10) 0.5610(5) 0.2832(7) 0.078 Uani 1 1 d D U . . .
C193 C 0.2064(12) 0.5447(8) 0.3068(8) 0.105 Uani 1 1 d . U . . .
H193 H 0.200849 0.555465 0.325915 0.126 Uiso 1 1 calc R . . . .
C194 C 0.1957(12) 0.5127(8) 0.3020(8) 0.107 Uani 1 1 d . U . . .
H194 H 0.178895 0.502223 0.316788 0.129 Uiso 1 1 calc R . . . .
C195 C 0.2295(9) 0.5982(5) 0.2849(6) 0.097 Uani 1 1 d D U . . .
C196 C 0.2022(12) 0.6141(8) 0.2509(7) 0.118 Uani 1 1 d D U . . .
H19C H 0.165525 0.608795 0.245366 0.177 Uiso 1 1 calc R . . . .
H19D H 0.206328 0.637376 0.252713 0.177 Uiso 1 1 calc R . . . .
H19E H 0.217576 0.606231 0.233167 0.177 Uiso 1 1 calc R . . . .
C197 C 0.1995(12) 0.6139(8) 0.3088(8) 0.116 Uani 1 1 d D U . . .
H19F H 0.163750 0.606526 0.302759 0.175 Uiso 1 1 calc R . . . .
H19G H 0.215550 0.607736 0.331905 0.175 Uiso 1 1 calc R . . . .
H19H H 0.200384 0.637162 0.306648 0.175 Uiso 1 1 calc R . . . .
C198 C 0.2871(10) 0.6079(8) 0.2916(9) 0.120 Uani 1 1 d D U . . .
H19I H 0.308375 0.588606 0.294269 0.179 Uiso 1 1 calc GR . . . .
H19J H 0.296557 0.620677 0.312128 0.179 Uiso 1 1 calc GR . . . .
H19K H 0.292564 0.620458 0.272765 0.179 Uiso 1 1 calc GR . . . .
C199 C 0.1193(11) 0.3963(8) 0.2427(8) 0.124 Uani 1 1 d D U . . .
C200 C 0.0738(8) 0.4131(6) 0.2190(6) 0.127 Uani 1 1 d D U . . .
C205 C 0.0674(9) 0.4126(5) 0.1839(6) 0.128 Uani 1 1 d G U . . .
H205 H 0.090228 0.400514 0.174384 0.154 Uiso 1 1 calc R . . . .
C204 C 0.0268(10) 0.4301(6) 0.1628(4) 0.129 Uani 1 1 d G U . . .
H204 H 0.022498 0.429751 0.139285 0.155 Uiso 1 1 calc R . . . .
C203 C -0.0074(8) 0.4481(5) 0.1770(6) 0.130 Uani 1 1 d G U . . .
H203 H -0.034510 0.459828 0.162920 0.156 Uiso 1 1 calc R . . . .
C202 C -0.0009(9) 0.4486(5) 0.2122(6) 0.129 Uani 1 1 d G U . . .
H202 H -0.023789 0.460670 0.221656 0.155 Uiso 1 1 calc R . . . .
C201 C 0.0396(10) 0.4311(6) 0.2332(4) 0.128 Uani 1 1 d G U . . .
H201 H 0.043940 0.431433 0.256756 0.154 Uiso 1 1 calc R . . . .
C206 C 0.3984(12) 0.4275(7) 0.4240(7) 0.094 Uani 1 1 d . U . . .
H20A H 0.429129 0.441220 0.426766 0.113 Uiso 1 1 calc R . . . .
H20B H 0.371170 0.440377 0.430113 0.113 Uiso 1 1 calc R . . . .
C207 C 0.4118(10) 0.3996(6) 0.4488(6) 0.076 Uani 1 1 d . U . . .
C208 C 0.3732(10) 0.3903(6) 0.4659(6) 0.076 Uani 1 1 d . U . . .
H208 H 0.339376 0.398735 0.459903 0.091 Uiso 1 1 calc R . . . .
C209 C 0.3880(11) 0.3682(7) 0.4917(7) 0.087 Uani 1 1 d . U . . .
H209 H 0.363252 0.362673 0.503692 0.105 Uiso 1 1 calc R . . . .
C210 C 0.4376(12) 0.3531(6) 0.5019(7) 0.091 Uani 1 1 d D U . . .
C211 C 0.4732(12) 0.3622(7) 0.4818(7) 0.095 Uani 1 1 d . U . . .
H211 H 0.505893 0.352213 0.486000 0.114 Uiso 1 1 calc R . . . .
C212 C 0.4607(11) 0.3852(7) 0.4566(7) 0.092 Uani 1 1 d . U . . .
H212 H 0.485341 0.391189 0.444654 0.110 Uiso 1 1 calc R . . . .
C213 C 0.4528(11) 0.3289(7) 0.5316(7) 0.123 Uani 1 1 d D U . . .
C214 C 0.4073(14) 0.3246(11) 0.5487(10) 0.163 Uani 1 1 d D U . . .
H21A H 0.377175 0.316405 0.532342 0.245 Uiso 1 1 calc R . . . .
H21B H 0.417271 0.309406 0.567293 0.245 Uiso 1 1 calc R . . . .
H21C H 0.398976 0.345218 0.557284 0.245 Uiso 1 1 calc R . . . .
C215 C 0.4994(14) 0.3419(10) 0.5589(9) 0.157 Uani 1 1 d D U . . .
H21D H 0.489912 0.362138 0.567673 0.236 Uiso 1 1 calc R . . . .
H21E H 0.508854 0.326342 0.577168 0.236 Uiso 1 1 calc R . . . .
H21F H 0.528652 0.345301 0.549033 0.236 Uiso 1 1 calc R . . . .
C216 C 0.4730(17) 0.2969(8) 0.5200(11) 0.164 Uani 1 1 d D U . . .
H21G H 0.445857 0.287048 0.502637 0.246 Uiso 1 1 calc R . . . .
H21H H 0.502882 0.301336 0.510964 0.246 Uiso 1 1 calc R . . . .
H21I H 0.483084 0.282377 0.539100 0.246 Uiso 1 1 calc R . . . .
C217 C 0.2493(13) 0.4524(8) 0.4070(9) 0.108 Uani 1 1 d . U . . .
C218 C 0.2220(8) 0.4691(5) 0.4323(5) 0.089 Uani 1 1 d . U . . .
C223 C 0.1960(9) 0.4985(5) 0.4236(5) 0.130 Uani 1 1 d G U . . .
H223 H 0.196036 0.508509 0.402927 0.156 Uiso 1 1 calc R . . . .
C222 C 0.1698(8) 0.5130(4) 0.4458(6) 0.123 Uani 1 1 d G U . . .
H222 H 0.152392 0.532725 0.439955 0.148 Uiso 1 1 calc R . . . .
C221 C 0.1697(8) 0.4981(6) 0.4766(6) 0.123 Uani 1 1 d G U . . .
H221 H 0.152191 0.507805 0.491479 0.147 Uiso 1 1 calc R . . . .
C220 C 0.1957(9) 0.4687(6) 0.4853(5) 0.147 Uani 1 1 d G U . . .
H220 H 0.195633 0.458669 0.505975 0.176 Uiso 1 1 calc R . . . .
C219 C 0.2219(8) 0.4541(4) 0.4631(6) 0.109 Uani 1 1 d G U . . .
H219 H 0.239278 0.434453 0.468948 0.131 Uiso 1 1 calc R . . . .
C224 C 0.3616(8) 0.4876(5) 0.2072(6) 0.062 Uani 1 1 d . U . . .
C225 C 0.3640(10) 0.5197(6) 0.1900(7) 0.077 Uani 1 1 d . U . . .
C226 C 0.3406(12) 0.5465(7) 0.1985(8) 0.098 Uani 1 1 d . U . . .
H226 H 0.324394 0.545196 0.216523 0.118 Uiso 1 1 calc R . . . .
C227 C 0.3395(15) 0.5768(9) 0.1811(10) 0.129 Uani 1 1 d . U . . .
H227 H 0.323797 0.595140 0.187764 0.154 Uiso 1 1 calc R . . . .
C228 C 0.3624(12) 0.5776(7) 0.1546(8) 0.101 Uani 1 1 d . U . . .
H228 H 0.360933 0.597221 0.142796 0.121 Uiso 1 1 calc R . . . .
C229 C 0.3886(12) 0.5508(8) 0.1431(8) 0.105 Uani 1 1 d . U . . .
H229 H 0.404129 0.552131 0.124798 0.126 Uiso 1 1 calc R . . . .
C230 C 0.3884(11) 0.5215(7) 0.1631(7) 0.089 Uani 1 1 d . U . . .
H230 H 0.405362 0.503047 0.157749 0.107 Uiso 1 1 calc R . . . .
C231 C 0.4490(7) 0.4746(4) 0.2958(5) 0.051 Uani 1 1 d . U . . .
H23A H 0.486899 0.474340 0.304218 0.061 Uiso 1 1 calc R . . . .
H23B H 0.440361 0.486913 0.274686 0.061 Uiso 1 1 calc R . . . .
C232 C 0.4247(9) 0.4904(5) 0.3216(6) 0.070 Uani 1 1 d . U . . .
C233 C 0.3747(10) 0.5029(5) 0.3143(6) 0.072 Uani 1 1 d . U . . .
H233 H 0.354891 0.502527 0.291827 0.086 Uiso 1 1 calc R . . . .
C234 C 0.3520(11) 0.5164(6) 0.3396(7) 0.081 Uani 1 1 d . U . . .
H234 H 0.317673 0.524041 0.333976 0.097 Uiso 1 1 calc R . . . .
C235 C 0.3823(10) 0.5179(6) 0.3731(6) 0.078 Uani 1 1 d D U . . .
C236 C 0.4311(10) 0.5062(6) 0.3798(7) 0.078 Uani 1 1 d . U . . .
H236 H 0.451125 0.507863 0.402143 0.094 Uiso 1 1 calc R . . . .
C237 C 0.4551(10) 0.4914(6) 0.3554(6) 0.076 Uani 1 1 d . U . . .
H237 H 0.488948 0.482900 0.361639 0.091 Uiso 1 1 calc R . . . .
C238 C 0.3628(9) 0.5376(6) 0.3998(6) 0.098 Uani 1 1 d D U . . .
C239 C 0.3698(14) 0.5167(8) 0.4319(7) 0.125 Uani 1 1 d D U . . .
H23C H 0.405986 0.510696 0.439935 0.188 Uiso 1 1 calc R . . . .
H23D H 0.359080 0.528998 0.449319 0.188 Uiso 1 1 calc R . . . .
H23E H 0.348657 0.497443 0.426775 0.188 Uiso 1 1 calc R . . . .
C240 C 0.3049(10) 0.5466(8) 0.3880(8) 0.121 Uani 1 1 d D U . . .
H24A H 0.299361 0.559720 0.367724 0.181 Uiso 1 1 calc R . . . .
H24B H 0.284182 0.527094 0.383098 0.181 Uiso 1 1 calc R . . . .
H24C H 0.294605 0.558650 0.405642 0.181 Uiso 1 1 calc R . . . .
C241 C 0.3935(13) 0.5694(7) 0.4080(9) 0.126 Uani 1 1 d D U . . .
H24D H 0.430234 0.564644 0.415594 0.189 Uiso 1 1 calc R . . . .
H24E H 0.387266 0.582763 0.387946 0.189 Uiso 1 1 calc R . . . .
H24F H 0.382126 0.580727 0.425743 0.189 Uiso 1 1 calc R . . . .
C242 C 0.5783(11) 0.3162(7) 0.4375(7) 0.088 Uani 1 1 d . U . . .
C243 C 0.5989(14) 0.3151(9) 0.4763(9) 0.114 Uani 1 1 d . U . . .
C244 C 0.6177(15) 0.3432(11) 0.4915(11) 0.141 Uani 1 1 d . U . . .
H244 H 0.617625 0.361834 0.478378 0.169 Uiso 1 1 calc R . . . .
C245 C 0.640(2) 0.3448(15) 0.5314(14) 0.207 Uani 1 1 d . U . . .
H24G H 0.674392 0.354871 0.537114 0.249 Uiso 1 1 calc R . . . .
H24H H 0.616723 0.357319 0.541844 0.249 Uiso 1 1 calc R . . . .
C246 C 0.643(2) 0.3132(15) 0.5422(15) 0.197 Uani 1 1 d . U . . .
H246 H 0.664643 0.311288 0.564030 0.236 Uiso 1 1 calc R . . . .
C247 C 0.6231(19) 0.2838(13) 0.5305(13) 0.173 Uani 1 1 d . U . . .
H247 H 0.622378 0.266230 0.544931 0.207 Uiso 1 1 calc R . . . .
C248 C 0.6007(18) 0.2814(11) 0.4894(11) 0.164 Uani 1 1 d . U . . .
H24I H 0.623633 0.268059 0.479513 0.196 Uiso 1 1 calc R . . . .
H24J H 0.565920 0.271846 0.483751 0.196 Uiso 1 1 calc R . . . .
C249 C 0.6910(9) 0.3426(5) 0.4165(5) 0.063 Uani 1 1 d . U . . .
H24K H 0.668666 0.359837 0.421378 0.075 Uiso 1 1 calc R . . . .
H24L H 0.686677 0.323959 0.430367 0.075 Uiso 1 1 calc R . . . .
C250 C 0.7433(11) 0.3531(6) 0.4273(7) 0.083 Uani 1 1 d . U . . .
C251 C 0.7865(10) 0.3323(7) 0.4305(7) 0.085 Uani 1 1 d . U . . .
H251 H 0.780879 0.310747 0.423360 0.102 Uiso 1 1 calc R . . . .
C252 C 0.8360(11) 0.3428(7) 0.4438(7) 0.094 Uani 1 1 d . U . . .
H252 H 0.863160 0.327679 0.446917 0.113 Uiso 1 1 calc R . . . .
C253 C 0.8484(10) 0.3750(8) 0.4529(8) 0.103 Uani 1 1 d D U . . .
C254 C 0.8049(11) 0.3952(7) 0.4489(7) 0.096 Uani 1 1 d . U . . .
H254 H 0.810372 0.416843 0.455699 0.115 Uiso 1 1 calc R . . . .
C255 C 0.7550(11) 0.3852(7) 0.4356(7) 0.089 Uani 1 1 d . U . . .
H255 H 0.727916 0.400427 0.432091 0.107 Uiso 1 1 calc R . . . .
C256 C 0.9057(10) 0.3855(7) 0.4672(7) 0.127 Uani 1 1 d D U . . .
C257 C 0.9470(14) 0.3638(8) 0.4573(11) 0.167 Uani 1 1 d D U . . .
H25A H 0.940079 0.362435 0.432905 0.251 Uiso 1 1 calc R . . . .
H25B H 0.981194 0.372948 0.466277 0.251 Uiso 1 1 calc R . . . .
H25C H 0.945590 0.342358 0.466621 0.251 Uiso 1 1 calc R . . . .
C258 C 0.9125(15) 0.4196(7) 0.4536(10) 0.159 Uani 1 1 d D U . . .
H25D H 0.909928 0.418478 0.429520 0.238 Uiso 1 1 calc R . . . .
H25E H 0.885663 0.433760 0.457754 0.238 Uiso 1 1 calc R . . . .
H25F H 0.946350 0.428037 0.465055 0.238 Uiso 1 1 calc R . . . .
C259 C 0.9105(17) 0.3904(11) 0.5053(8) 0.163 Uani 1 1 d D U . . .
H25G H 0.906601 0.369862 0.515745 0.245 Uiso 1 1 calc R . . . .
H25H H 0.944390 0.399428 0.515776 0.245 Uiso 1 1 calc R . . . .
H25I H 0.883703 0.405151 0.508474 0.245 Uiso 1 1 calc R . . . .
C260 C 0.7091(9) 0.4206(5) 0.2693(6) 0.064 Uani 1 1 d . U . . .
H26A H 0.679723 0.434852 0.269384 0.077 Uiso 1 1 calc R . . . .
H26B H 0.736398 0.425364 0.289737 0.077 Uiso 1 1 calc R . . . .
C261 C 0.7292(8) 0.4284(5) 0.2392(5) 0.057 Uani 1 1 d . U . . .
C262 C 0.7789(11) 0.4226(7) 0.2388(7) 0.090 Uani 1 1 d . U . . .
H262 H 0.800926 0.412873 0.257748 0.109 Uiso 1 1 calc R . . . .
C263 C 0.7996(13) 0.4307(8) 0.2104(8) 0.107 Uani 1 1 d . U . . .
H263 H 0.833689 0.424854 0.210148 0.129 Uiso 1 1 calc R . . . .
C264 C 0.7692(12) 0.4470(7) 0.1842(7) 0.095 Uani 1 1 d D U . . .
C265 C 0.7197(12) 0.4530(7) 0.1845(8) 0.096 Uani 1 1 d . U . . .
H265 H 0.698063 0.463454 0.165779 0.116 Uiso 1 1 calc R . . . .
C266 C 0.6988(9) 0.4441(5) 0.2123(6) 0.068 Uani 1 1 d . U . . .
H266 H 0.664163 0.449112 0.212052 0.082 Uiso 1 1 calc R . . . .
C267 C 0.7907(13) 0.4597(8) 0.1547(8) 0.148 Uani 1 1 d D U . . .
C268 C 0.8160(18) 0.4339(10) 0.1365(11) 0.175 Uani 1 1 d D U . . .
H26C H 0.842621 0.422482 0.152972 0.262 Uiso 1 1 calc R . . . .
H26D H 0.789684 0.418661 0.125161 0.262 Uiso 1 1 calc R . . . .
H26E H 0.831431 0.444222 0.120061 0.262 Uiso 1 1 calc R . . . .
C269 C 0.8321(13) 0.4859(8) 0.1678(9) 0.127 Uani 1 1 d D U . . .
H26F H 0.859270 0.477186 0.185998 0.190 Uiso 1 1 calc R . . . .
H26G H 0.847029 0.492894 0.149521 0.190 Uiso 1 1 calc R . . . .
H26H H 0.816045 0.504206 0.176071 0.190 Uiso 1 1 calc R . . . .
C270 C 0.7496(18) 0.4758(13) 0.1260(12) 0.224 Uani 1 1 d D U . . .
H27D H 0.731720 0.492498 0.135432 0.336 Uiso 1 1 calc R . . . .
H27E H 0.766422 0.485265 0.109782 0.336 Uiso 1 1 calc R . . . .
H27F H 0.724675 0.459705 0.114882 0.336 Uiso 1 1 calc R . . . .
C271 C 0.5934(11) 0.3873(7) 0.1262(7) 0.086 Uani 1 1 d . U . . .
H271 H 0.576578 0.406477 0.117265 0.103 Uiso 1 1 calc R . . . .
C272 C 0.6282(11) 0.3701(7) 0.1109(7) 0.086 Uani 1 1 d . U . . .
C273 C 0.6811(12) 0.3743(7) 0.1231(8) 0.100 Uani 1 1 d . U . . .
H273 H 0.693528 0.388113 0.141481 0.120 Uiso 1 1 calc R . . . .
C274 C 0.7170(18) 0.3580(11) 0.1082(11) 0.151 Uani 1 1 d . U . . .
H274 H 0.752759 0.362132 0.115726 0.181 Uiso 1 1 calc R . . . .
C275 C 0.6981(19) 0.3351(12) 0.0816(12) 0.154 Uani 1 1 d D U . . .
C276 C 0.6512(17) 0.3306(10) 0.0730(10) 0.137 Uani 1 1 d . U . . .
H276 H 0.639761 0.314330 0.056911 0.165 Uiso 1 1 calc R . . . .
C277 C 0.6132(15) 0.3466(9) 0.0843(9) 0.123 Uani 1 1 d . U . . .
H277 H 0.577892 0.342225 0.074806 0.148 Uiso 1 1 calc R . . . .
C278 C 0.4400(8) 0.3318(5) 0.0754(5) 0.057 Uani 1 1 d . U . . .
C279 C 0.4223(9) 0.3337(5) 0.0375(5) 0.060 Uani 1 1 d . U . . .
C280 C 0.4601(13) 0.3313(7) 0.0196(7) 0.100 Uani 1 1 d . U . . .
H280 H 0.494915 0.327342 0.030888 0.121 Uiso 1 1 calc R . . . .
C281 C 0.4453(14) 0.3350(8) -0.0163(9) 0.117 Uani 1 1 d . U . . .
H281 H 0.470448 0.334028 -0.028969 0.140 Uiso 1 1 calc R . . . .
C282 C 0.3941(13) 0.3400(8) -0.0321(9) 0.110 Uani 1 1 d . U . . .
H282 H 0.384846 0.342198 -0.055784 0.132 Uiso 1 1 calc R . . . .
C283 C 0.3579(13) 0.3419(7) -0.0160(8) 0.100 Uani 1 1 d . U . . .
H283 H 0.323473 0.346625 -0.027404 0.120 Uiso 1 1 calc R . . . .
C284 C 0.3717(9) 0.3367(5) 0.0192(5) 0.065 Uani 1 1 d . U . . .
H284 H 0.345097 0.335224 0.030650 0.078 Uiso 1 1 calc R . . . .
C285 C 0.4470(7) 0.4106(5) 0.1168(5) 0.051 Uani 1 1 d . U . . .
H28D H 0.476380 0.425580 0.122632 0.062 Uiso 1 1 calc R . . . .
H28E H 0.458112 0.391467 0.106228 0.062 Uiso 1 1 calc R . . . .
C286 C 0.4016(8) 0.4266(5) 0.0923(5) 0.059 Uani 1 1 d . U . . .
C287 C 0.3996(9) 0.4605(5) 0.0901(6) 0.068 Uani 1 1 d . U . . .
H287 H 0.425016 0.473154 0.104503 0.082 Uiso 1 1 calc R . . . .
C288 C 0.3591(10) 0.4752(6) 0.0661(6) 0.078 Uani 1 1 d . U . . .
H288 H 0.357517 0.497797 0.064830 0.093 Uiso 1 1 calc R . . . .
C289 C 0.3207(10) 0.4567(6) 0.0438(6) 0.085 Uani 1 1 d D U . . .
C290 C 0.3255(9) 0.4228(5) 0.0478(6) 0.068 Uani 1 1 d . U . . .
H290 H 0.300182 0.409656 0.033968 0.081 Uiso 1 1 calc R . . . .
C291 C 0.3650(10) 0.4084(6) 0.0708(6) 0.073 Uani 1 1 d . U . . .
H291 H 0.367151 0.385793 0.071852 0.088 Uiso 1 1 calc R . . . .
C292 C 0.2768(10) 0.4720(6) 0.0160(6) 0.106 Uani 1 1 d D U . . .
C293 C 0.2228(12) 0.4630(10) 0.0212(10) 0.153 Uani 1 1 d D U . . .
H29D H 0.218466 0.439777 0.019917 0.229 Uiso 1 1 calc R . . . .
H29E H 0.219966 0.470543 0.043159 0.229 Uiso 1 1 calc R . . . .
H29F H 0.195958 0.473096 0.003695 0.229 Uiso 1 1 calc R . . . .
C294 C 0.2799(15) 0.5093(6) 0.0184(10) 0.146 Uani 1 1 d D U . . .
H29G H 0.277364 0.516013 0.040673 0.219 Uiso 1 1 calc R . . . .
H29H H 0.312654 0.516492 0.014524 0.219 Uiso 1 1 calc R . . . .
H29I H 0.251476 0.518599 0.001439 0.219 Uiso 1 1 calc R . . . .
C295 C 0.2804(16) 0.4585(10) -0.0187(7) 0.152 Uani 1 1 d D U . . .
H29J H 0.278228 0.435123 -0.018384 0.228 Uiso 1 1 calc R . . . .
H29K H 0.252028 0.466957 -0.036263 0.228 Uiso 1 1 calc R . . . .
H29L H 0.313206 0.464850 -0.023178 0.228 Uiso 1 1 calc R . . . .
C296 C 0.5821(8) 0.4843(4) 0.2497(5) 0.053 Uani 1 1 d . U . . .
H29M H 0.618067 0.484222 0.263319 0.063 Uiso 1 1 calc R . . . .
H29N H 0.582588 0.490377 0.226544 0.063 Uiso 1 1 calc R . . . .
C297 C 0.5515(8) 0.5088(5) 0.2637(6) 0.058 Uani 1 1 d . U . . .
C298 C 0.5626(9) 0.5181(5) 0.2964(6) 0.066 Uani 1 1 d . U . . .
H298 H 0.589626 0.507705 0.312043 0.079 Uiso 1 1 calc R . . . .
C299 C 0.5338(9) 0.5435(6) 0.3079(7) 0.076 Uani 1 1 d . U . . .
H299 H 0.541303 0.548592 0.331054 0.091 Uiso 1 1 calc R . . . .
C300 C 0.4949(10) 0.5608(6) 0.2851(7) 0.084 Uani 1 1 d D U . . .
C301 C 0.4867(11) 0.5519(6) 0.2525(7) 0.086 Uani 1 1 d . U . . .
H301 H 0.461027 0.563169 0.236705 0.103 Uiso 1 1 calc R . . . .
C302 C 0.5125(11) 0.5281(7) 0.2406(7) 0.091 Uani 1 1 d . U . . .
H302 H 0.505141 0.524069 0.217257 0.109 Uiso 1 1 calc R . . . .
C303 C 0.4668(10) 0.5883(6) 0.2991(6) 0.117 Uani 1 1 d D U . . .
C304 C 0.4624(13) 0.5836(8) 0.3358(7) 0.119 Uani 1 1 d D U . . .
H30A H 0.446601 0.562855 0.337803 0.178 Uiso 1 1 calc R . . . .
H30B H 0.496796 0.584347 0.350953 0.178 Uiso 1 1 calc R . . . .
H30C H 0.441177 0.600645 0.341602 0.178 Uiso 1 1 calc R . . . .
C305 C 0.4914(13) 0.6204(7) 0.2919(9) 0.122 Uani 1 1 d D U . . .
H30D H 0.492498 0.621159 0.268368 0.183 Uiso 1 1 calc R . . . .
H30E H 0.470799 0.638275 0.296789 0.183 Uiso 1 1 calc R . . . .
H30F H 0.526419 0.621976 0.306140 0.183 Uiso 1 1 calc R . . . .
C306 C 0.4103(11) 0.5908(9) 0.2778(9) 0.127 Uani 1 1 d D U . . .
H30G H 0.391562 0.571338 0.280731 0.191 Uiso 1 1 calc R . . . .
H30H H 0.393646 0.609331 0.285035 0.191 Uiso 1 1 calc R . . . .
H30I H 0.410233 0.593163 0.254112 0.191 Uiso 1 1 calc R . . . .
C307 C 0.5442(9) 0.4782(5) 0.1569(5) 0.058 Uani 1 1 d . U . . .
C308 C 0.5573(10) 0.5053(6) 0.1351(7) 0.079 Uani 1 1 d . U . . .
C309 C 0.5951(12) 0.5041(7) 0.1189(7) 0.095 Uani 1 1 d . U . . .
H309 H 0.614184 0.484797 0.120644 0.114 Uiso 1 1 calc R . . . .
C310 C 0.6098(14) 0.5297(9) 0.0987(9) 0.121 Uani 1 1 d . U . . .
H310 H 0.634623 0.527826 0.085950 0.145 Uiso 1 1 calc R . . . .
C311 C 0.5815(18) 0.5576(12) 0.1012(12) 0.159 Uani 1 1 d . U . . .
H311 H 0.589036 0.575292 0.088773 0.191 Uiso 1 1 calc R . . . .
C312 C 0.544(2) 0.5636(13) 0.1191(12) 0.176 Uani 1 1 d . U . . .
H312 H 0.529464 0.584102 0.120715 0.211 Uiso 1 1 calc R . . . .
C313 C 0.5292(15) 0.5340(9) 0.1355(9) 0.128 Uani 1 1 d . U . . .
H313 H 0.501446 0.534486 0.146021 0.154 Uiso 1 1 calc R . . . .
C314 C 0.6885(8) 0.4473(5) 0.3496(5) 0.055 Uani 1 1 d . U . . .
C315 C 0.7231(9) 0.4745(5) 0.3673(6) 0.063 Uani 1 1 d . U . . .
C316 C 0.7135(10) 0.5071(6) 0.3591(6) 0.077 Uani 1 1 d . U . . .
H316 H 0.683121 0.512486 0.342725 0.092 Uiso 1 1 calc R . . . .
C317 C 0.7461(12) 0.5318(8) 0.3739(8) 0.105 Uani 1 1 d . U . . .
H317 H 0.740489 0.553182 0.366089 0.125 Uiso 1 1 calc R . . . .
C318 C 0.7887(14) 0.5236(9) 0.4014(9) 0.124 Uani 1 1 d . U . . .
H318 H 0.811095 0.539881 0.412568 0.149 Uiso 1 1 calc R . . . .
C319 C 0.7971(14) 0.4931(9) 0.4114(9) 0.125 Uani 1 1 d . U . . .
H319 H 0.824664 0.488163 0.430029 0.150 Uiso 1 1 calc R . . . .
C320 C 0.7645(11) 0.4678(7) 0.3942(7) 0.094 Uani 1 1 d . U . . .
H320 H 0.771494 0.446300 0.401269 0.112 Uiso 1 1 calc R . . . .
C321 C 0.740(2) 0.3202(15) 0.0658(14) 0.256 Uani 1 1 d D U . . .
C322 C 0.723(3) 0.2846(16) 0.0612(19) 0.299 Uani 1 1 d D U . . .
H32A H 0.687383 0.283599 0.047199 0.448 Uiso 1 1 calc R . . . .
H32B H 0.745556 0.272731 0.050422 0.448 Uiso 1 1 calc R . . . .
H32C H 0.723681 0.275149 0.083119 0.448 Uiso 1 1 calc R . . . .
C323 C 0.737(2) 0.3348(15) 0.0306(14) 0.238 Uani 1 1 d D U . . .
H32D H 0.701038 0.335102 0.017698 0.356 Uiso 1 1 calc R . . . .
H32E H 0.750418 0.356657 0.033057 0.356 Uiso 1 1 calc R . . . .
H32F H 0.757337 0.321829 0.018791 0.356 Uiso 1 1 calc R . . . .
C324 C 0.796(2) 0.3187(16) 0.0883(15) 0.251 Uani 1 1 d D U . . .
H32G H 0.795636 0.309315 0.110005 0.376 Uiso 1 1 calc R . . . .
H32H H 0.817355 0.305460 0.077374 0.376 Uiso 1 1 calc R . . . .
H32I H 0.810436 0.340288 0.091640 0.376 Uiso 1 1 calc R . . . .
C325 C 0.5812(12) 0.5379(6) 0.4572(8) 0.118 Uani 1 1 d D U . . .
C326 C 0.6372(13) 0.5412(12) 0.4793(11) 0.189 Uani 1 1 d D U . . .
H32J H 0.645169 0.522988 0.494612 0.283 Uiso 1 1 calc R . . . .
H32K H 0.661380 0.541730 0.464961 0.283 Uiso 1 1 calc R . . . .
H32L H 0.640181 0.561049 0.492275 0.283 Uiso 1 1 calc R . . . .
C327 C 0.5612(19) 0.5647(10) 0.4310(10) 0.183 Uani 1 1 d D U . . .
H32M H 0.525814 0.559868 0.418810 0.275 Uiso 1 1 calc R . . . .
H32N H 0.561913 0.585224 0.442574 0.275 Uiso 1 1 calc R . . . .
H32O H 0.583113 0.565904 0.415260 0.275 Uiso 1 1 calc R . . . .
C328 C 0.1481(13) 0.1898(6) 0.3010(9) 0.156 Uani 1 1 d D U . . .
C329 C 0.1940(15) 0.1719(10) 0.2917(11) 0.169 Uani 1 1 d D U . . .
H32P H 0.223339 0.171327 0.311286 0.253 Uiso 1 1 calc R . . . .
H32Q H 0.183541 0.150096 0.284676 0.253 Uiso 1 1 calc R . . . .
H32R H 0.203747 0.183257 0.273426 0.253 Uiso 1 1 calc R . . . .
C330 C 0.1324(18) 0.1714(11) 0.3300(11) 0.178 Uani 1 1 d D U . . .
H33A H 0.162743 0.168266 0.348540 0.267 Uiso 1 1 calc R . . . .
H33B H 0.106655 0.183844 0.337837 0.267 Uiso 1 1 calc R . . . .
H33C H 0.117860 0.150601 0.321833 0.267 Uiso 1 1 calc R . . . .
C331 C 0.5437(14) 0.5393(10) 0.4807(9) 0.153 Uani 1 1 d D U . . .
H33D H 0.553398 0.523047 0.498151 0.229 Uiso 1 1 calc R . . . .
H33E H 0.545478 0.560496 0.490978 0.229 Uiso 1 1 calc R . . . .
H33F H 0.508493 0.535296 0.467571 0.229 Uiso 1 1 calc R . . . .
C332 C 0.0971(15) 0.1934(12) 0.2732(11) 0.181 Uani 1 1 d D U . . .
H33G H 0.104160 0.204843 0.254029 0.271 Uiso 1 1 calc R . . . .
H33H H 0.083248 0.172214 0.265990 0.271 Uiso 1 1 calc R . . . .
H33I H 0.072043 0.205456 0.281994 0.271 Uiso 1 1 calc R . . . .
C333 C 0.2108(18) 0.2747(13) 0.4475(14) 0.215 Uani 1 1 d D U . . .
H33J H 0.199088 0.270681 0.423448 0.323 Uiso 1 1 calc R . . . .
H33K H 0.184768 0.267143 0.458733 0.323 Uiso 1 1 calc R . . . .
H33L H 0.216110 0.297705 0.451415 0.323 Uiso 1 1 calc R . . . .

loop_
_atom_site_aniso_label
_atom_site_aniso_U_11
_atom_site_aniso_U_22
_atom_site_aniso_U_33
_atom_site_aniso_U_23
_atom_site_aniso_U_13
_atom_site_aniso_U_12
Ag1 0.051 0.021 0.056 -0.004 0.012 0.000
Ag2 0.051 0.029 0.048 0.003 0.009 -0.003
Ag3 0.040 0.021 0.040 -0.004 0.010 -0.002
Ag4 0.054 0.032 0.055 -0.006 0.018 -0.002
Ag5 0.054 0.030 0.059 0.000 0.002 0.002
Ag6 0.075 0.029 0.047 -0.007 0.013 -0.008
Ag7 0.076 0.035 0.068 0.001 0.006 -0.001
Ag8 0.068 0.029 0.057 -0.004 0.007 -0.005
Ag9 0.050 0.027 0.051 -0.001 0.008 -0.004
Ag10 0.064 0.035 0.065 0.007 0.013 -0.006
Ag11 0.057 0.036 0.064 0.003 0.008 -0.004
Ag12 0.070 0.032 0.079 -0.003 0.011 -0.002
Ag13 0.048 0.026 0.050 -0.001 0.010 0.000
Ag14 0.051 0.025 0.046 -0.002 0.012 -0.003
Ag15 0.054 0.029 0.046 -0.006 0.014 -0.005
Ag16 0.067 0.040 0.048 0.000 0.007 -0.003
Ag17 0.076 0.054 0.047 -0.004 0.020 -0.006
Ag18 0.073 0.066 0.080 -0.013 0.024 -0.019
Ag19 0.100 0.059 0.205 0.012 -0.029 0.017
Ag20 0.071 0.101 0.097 -0.041 0.004 0.008
Ag21 0.107 0.075 0.155 0.007 -0.007 -0.002
Ag22 0.155 0.051 0.074 -0.005 0.003 0.025
Ag23 0.089 0.053 0.062 0.012 -0.004 -0.017
Ag24 0.069 0.030 0.049 0.004 0.007 -0.006
Ag25 0.065 0.033 0.052 -0.005 0.022 0.000
Ag26 0.092 0.054 0.052 -0.003 0.017 -0.005
Ag27 0.228 0.075 0.084 -0.006 0.044 0.052
Ag28 0.112 0.058 0.076 -0.004 0.037 0.011
Ag29 0.068 0.082 0.140 -0.043 0.035 -0.006
Ag30 0.126 0.101 0.104 -0.018 0.036 0.031
Ag31 0.149 0.066 0.171 -0.049 0.072 -0.016
Ag32 0.170 0.170 0.170 0.000 0.029 0.000
Ag33 0.086 0.065 0.102 -0.024 0.039 -0.001
Ag34 0.122 0.054 0.119 -0.025 0.069 -0.012
Ag35 0.085 0.033 0.058 -0.005 0.024 -0.004
Ag36 0.071 0.030 0.053 0.002 0.014 -0.004
Ag37 0.050 0.023 0.057 -0.004 0.013 0.003
Ag38 0.067 0.038 0.061 -0.013 0.020 -0.008
Ag39 0.063 0.029 0.053 -0.005 0.011 -0.002
Ag40 0.066 0.048 0.073 0.006 0.018 -0.007
Ag41 0.087 0.039 0.107 -0.021 0.039 -0.003
Ag42 0.064 0.058 0.198 -0.026 0.033 0.002
Ag43 0.096 0.073 0.151 0.014 0.032 0.019
Ag44 0.124 0.096 0.144 -0.009 -0.001 -0.019
Ag45 0.155 0.155 0.155 0.000 0.028 0.000
Ag46 0.108 0.059 0.133 -0.019 -0.036 0.009
Cl1 0.074 0.035 0.069 -0.003 0.024 -0.006
Cl2 0.065 0.042 0.090 -0.013 0.005 -0.001
S1 0.077 0.047 0.064 0.003 0.030 -0.009
S2 0.059 0.039 0.066 0.007 0.010 -0.003
S3 0.079 0.040 0.051 -0.012 0.013 -0.003
S4 0.057 0.026 0.062 -0.009 0.015 0.000
S5 0.055 0.034 0.061 -0.006 0.004 -0.002
S6 0.057 0.034 0.067 -0.004 0.009 0.007
S7 0.060 0.038 0.055 -0.007 0.019 -0.003
S8 0.054 0.022 0.063 0.000 0.012 -0.004
S9 0.089 0.046 0.169 -0.002 -0.033 0.001
S10 0.070 0.047 0.142 -0.016 0.026 0.015
S11 0.068 0.117 0.081 -0.017 0.002 0.014
S12 0.076 0.037 0.053 0.009 0.005 -0.001
S13 0.055 0.026 0.096 -0.008 0.013 0.001
S14 0.076 0.050 0.077 -0.012 0.029 -0.002
S15 0.066 0.048 0.040 -0.005 0.014 -0.003
S16 0.102 0.039 0.055 -0.007 0.033 -0.006
S17 0.144 0.047 0.141 -0.025 0.098 -0.022
S18 0.085 0.049 0.114 -0.018 0.036 0.015
S19 0.111 0.065 0.070 -0.017 0.036 0.014
S20 0.092 0.037 0.059 0.004 0.000 -0.005
S21 0.066 0.037 0.057 0.009 0.005 -0.007
S22 0.069 0.024 0.067 0.001 0.013 -0.017
O1 0.113 0.111 0.111 -0.008 0.027 -0.007
O2 0.137 0.119 0.123 -0.025 0.033 -0.017
O3 0.050 0.044 0.057 -0.015 0.004 -0.008
O4 0.087 0.053 0.058 -0.023 0.025 0.004
O5 0.127 0.127 0.127 0.000 0.031 0.000
O6 0.125 0.125 0.125 0.000 0.031 0.000
O7 0.123 0.123 0.123 0.000 0.030 0.000
O8 0.119 0.119 0.119 0.000 0.029 0.000
O9 0.071 0.057 0.128 -0.029 0.012 0.005
O10 0.066 0.040 0.102 -0.026 0.023 0.016
O11 0.066 0.047 0.083 0.002 0.034 0.002
O12 0.090 0.042 0.081 0.002 0.038 0.000
O13 0.123 0.123 0.123 0.000 0.030 0.000
O14 0.122 0.122 0.122 0.000 0.030 0.000
O15 0.211 0.086 0.164 -0.011 0.070 0.038
O16 0.230 0.117 0.148 0.022 0.127 0.044
O17 0.087 0.041 0.074 0.004 0.017 0.001
O18 0.081 0.028 0.082 -0.002 0.005 0.021
O19 0.121 0.063 0.047 -0.002 -0.016 -0.001
O20 0.110 0.088 0.071 0.029 0.022 0.001
O21 0.067 0.065 0.051 -0.005 0.002 -0.003
O22 0.096 0.056 0.047 -0.006 0.019 -0.005
O23 0.082 0.049 0.069 0.021 0.003 0.005
O24 0.122 0.059 0.076 0.020 0.033 0.002
O25 0.046 0.066 0.076 -0.013 0.002 -0.002
O26 0.128 0.031 0.087 -0.010 -0.001 -0.029
C1 0.082 0.067 0.072 -0.004 0.014 0.007
C2 0.086 0.076 0.072 -0.004 0.016 0.004
C3 0.107 0.091 0.089 -0.004 0.020 0.001
C4 0.101 0.094 0.083 -0.012 0.027 0.000
C5 0.093 0.081 0.083 -0.023 0.027 -0.003
C6 0.098 0.077 0.078 -0.021 0.015 0.001
C7 0.068 0.065 0.062 -0.007 0.015 -0.005
C8 0.068 0.059 0.066 -0.005 0.014 0.005
C9 0.068 0.064 0.060 -0.012 0.004 0.007
C10 0.073 0.063 0.062 -0.001 0.016 0.001
C11 0.098 0.075 0.079 0.000 0.015 -0.001
C12 0.089 0.077 0.084 -0.004 0.013 0.019
C13 0.081 0.092 0.092 0.000 0.023 0.011
C14 0.091 0.086 0.096 0.004 0.016 0.005
C15 0.127 0.115 0.121 -0.003 0.029 0.011
C16 0.135 0.111 0.168 0.026 0.013 0.026
C17 0.149 0.117 0.152 -0.005 0.043 0.036
C18 0.153 0.088 0.141 0.008 0.031 0.032
C19 0.067 0.039 0.066 0.000 0.014 0.002
C20 0.072 0.049 0.054 0.003 0.018 -0.002
C21 0.067 0.065 0.070 -0.011 0.009 -0.003
C22 0.078 0.073 0.086 0.002 0.016 -0.003
C23 0.094 0.076 0.082 0.002 0.007 -0.008
C24 0.089 0.076 0.069 0.004 0.018 -0.022
C25 0.068 0.062 0.074 -0.005 0.019 -0.011
C26 0.140 0.133 0.130 0.000 0.024 -0.002
C27 0.133 0.097 0.115 -0.013 -0.013 -0.015
C28 0.211 0.227 0.207 -0.003 0.033 -0.020
C29 0.214 0.187 0.203 0.002 -0.005 0.002
C30 0.124 0.120 0.124 -0.011 0.031 -0.005
C31 0.137 0.137 0.141 -0.005 0.039 -0.006
C32 0.147 0.149 0.154 -0.005 0.038 -0.002
C33 0.157 0.162 0.163 -0.005 0.037 -0.002
C34 0.162 0.168 0.166 -0.005 0.039 -0.001
C35 0.157 0.164 0.164 -0.005 0.040 -0.004
C36 0.146 0.151 0.152 -0.006 0.040 -0.005
C37 0.053 0.040 0.055 -0.013 0.001 -0.005
C38 0.060 0.051 0.050 -0.007 0.001 -0.004
C39 0.086 0.072 0.085 0.006 0.014 0.007
C40 0.102 0.108 0.105 0.001 0.016 -0.002
C41 0.091 0.085 0.086 0.001 0.010 0.005
C42 0.077 0.064 0.067 -0.001 0.006 0.010
C43 0.069 0.071 0.070 0.009 0.017 0.002
C44 0.117 0.110 0.111 -0.004 0.021 0.003
C45 0.160 0.179 0.187 0.006 0.042 0.020
C46 0.139 0.147 0.144 -0.008 -0.001 0.013
C47 0.143 0.135 0.145 0.010 0.008 0.025
C48 0.048 0.034 0.058 -0.007 0.016 -0.007
C49 0.046 0.033 0.054 0.002 0.015 -0.007
C50 0.065 0.049 0.063 -0.008 0.017 0.001
C51 0.060 0.046 0.058 -0.002 0.018 0.006
C52 0.070 0.053 0.066 -0.011 0.015 -0.010
C53 0.079 0.065 0.077 -0.012 0.017 0.009
C54 0.080 0.066 0.069 -0.011 0.016 0.008
C55 0.084 0.070 0.088 -0.004 0.012 0.006
C56 0.098 0.128 0.138 -0.011 0.056 0.013
C57 0.136 0.103 0.142 0.003 0.022 0.050
C58 0.120 0.086 0.169 0.002 0.031 0.030
C59 0.059 0.049 0.055 -0.005 0.003 0.004
C60 0.057 0.052 0.053 -0.003 0.015 -0.011
C61 0.081 0.074 0.067 -0.015 0.010 0.000
C62 0.087 0.073 0.087 -0.014 0.014 -0.004
C63 0.090 0.081 0.095 -0.008 0.020 -0.004
C64 0.076 0.072 0.087 -0.005 0.011 -0.003
C65 0.076 0.067 0.082 -0.007 0.015 -0.003
C66 0.075 0.078 0.100 -0.005 0.007 0.005
C67 0.072 0.064 0.082 -0.001 0.016 0.000
C68 0.092 0.083 0.090 0.002 0.026 0.003
C69 0.093 0.085 0.098 0.005 0.016 -0.005
C70 0.094 0.086 0.098 0.003 0.023 -0.011
C71 0.132 0.135 0.143 0.006 0.044 -0.002
C72 0.145 0.145 0.155 0.004 0.043 0.001
C73 0.123 0.111 0.124 0.011 0.028 -0.006
C74 0.183 0.147 0.190 0.009 0.004 -0.012
C75 0.137 0.093 0.129 0.015 0.017 -0.008
C76 0.200 0.190 0.194 0.037 0.063 -0.013
C77 0.066 0.052 0.064 0.005 0.012 -0.007
C78 0.077 0.064 0.067 0.011 0.018 -0.013
C79 0.082 0.061 0.067 0.002 0.005 -0.010
C80 0.077 0.070 0.075 0.009 0.005 0.002
C81 0.082 0.060 0.069 0.010 0.006 -0.001
C82 0.076 0.062 0.072 0.014 0.008 -0.001
C83 0.068 0.060 0.061 0.010 0.009 -0.007
C84 0.099 0.083 0.099 0.015 0.013 -0.002
C85 0.168 0.133 0.166 0.027 0.035 0.007
C86 0.137 0.113 0.126 -0.001 0.021 0.016
C87 0.143 0.112 0.118 0.014 -0.003 0.025
C88 0.068 0.053 0.076 0.004 0.011 0.003
C89 0.056 0.048 0.067 -0.014 0.004 0.009
C90 0.076 0.065 0.079 -0.007 0.021 -0.010
C91 0.086 0.072 0.083 -0.012 0.020 -0.003
C92 0.069 0.064 0.069 -0.006 0.009 0.003
C93 0.082 0.068 0.074 -0.010 0.014 0.014
C94 0.063 0.055 0.056 -0.008 0.006 0.013
C95 0.122 0.116 0.111 0.004 0.020 0.006
C96 0.121 0.121 0.121 0.000 0.030 0.000
C97 0.129 0.129 0.129 0.000 0.032 0.000
C98 0.115 0.115 0.115 0.000 0.028 0.000
C99 0.085 0.082 0.083 0.002 0.017 -0.009
C100 0.087 0.061 0.071 0.005 0.007 0.002
C101 0.092 0.070 0.066 0.010 0.009 -0.001
C102 0.094 0.074 0.082 0.007 0.012 -0.003
C103 0.106 0.092 0.091 0.002 0.013 0.000
C104 0.120 0.113 0.105 0.008 0.017 0.004
C105 0.096 0.091 0.090 -0.002 0.017 0.008
C106 0.125 0.117 0.120 -0.001 0.027 0.000
C107 0.211 0.190 0.202 -0.017 0.024 0.002
C108 0.188 0.140 0.139 -0.001 0.023 -0.006
C109 0.138 0.097 0.095 0.004 0.028 -0.008
C110 0.107 0.093 0.109 -0.003 0.031 0.008
C111 0.066 0.064 0.076 -0.006 0.028 0.002
C112 0.073 0.068 0.077 -0.006 0.019 0.007
C113 0.079 0.068 0.084 -0.009 0.024 0.007
C114 0.082 0.071 0.082 -0.001 0.020 0.006
C115 0.073 0.065 0.087 0.003 0.011 0.018
C116 0.093 0.085 0.107 -0.001 0.019 -0.005
C117 0.062 0.063 0.075 -0.003 0.019 0.015
C118 0.089 0.068 0.084 -0.010 0.013 0.011
C119 0.092 0.092 0.126 0.003 0.042 0.016
C120 0.096 0.073 0.099 -0.012 0.015 -0.004
C121 0.126 0.126 0.126 0.000 0.031 0.000
C122 0.126 0.126 0.126 0.000 0.031 0.000
C123 0.126 0.126 0.126 0.000 0.031 0.000
C124 0.126 0.126 0.126 0.000 0.031 0.000
C125 0.127 0.127 0.127 0.000 0.031 0.000
C126 0.128 0.128 0.128 0.000 0.031 0.000
C127 0.127 0.127 0.127 0.000 0.031 0.000
C128 0.093 0.081 0.079 -0.015 0.030 -0.008
C129 0.112 0.112 0.112 0.000 0.027 0.000
C130 0.114 0.114 0.114 0.000 0.028 0.000
C131 0.120 0.120 0.120 0.000 0.029 0.000
C132 0.117 0.117 0.117 0.000 0.029 0.000
C133 0.120 0.120 0.120 0.000 0.029 0.000
C134 0.117 0.117 0.117 0.000 0.029 0.000
C135 0.135 0.135 0.135 0.000 0.033 0.000
C136 0.129 0.129 0.129 0.000 0.032 0.000
C137 0.125 0.125 0.125 0.000 0.031 0.000
C138 0.128 0.128 0.128 0.000 0.031 0.000
C139 0.122 0.122 0.122 0.000 0.030 0.000
C140 0.126 0.126 0.126 0.000 0.031 0.000
C145 0.127 0.127 0.127 0.000 0.031 0.000
C144 0.128 0.128 0.128 0.000 0.031 0.000
C143 0.129 0.129 0.129 0.000 0.032 0.000
C142 0.129 0.129 0.129 0.000 0.032 0.000
C141 0.127 0.127 0.127 0.000 0.031 0.000
C146 0.057 0.055 0.077 -0.010 0.029 -0.002
C147 0.072 0.063 0.070 -0.009 0.022 0.011
C148 0.085 0.066 0.085 -0.009 0.018 -0.003
C149 0.095 0.076 0.094 -0.018 0.017 -0.002
C150 0.118 0.108 0.118 -0.009 0.029 0.003
C151 0.110 0.098 0.114 -0.014 0.025 0.014
C152 0.080 0.077 0.090 -0.014 0.009 0.009
C153 0.064 0.054 0.060 -0.011 0.016 -0.010
C154 0.070 0.062 0.072 -0.009 0.018 -0.008
C155 0.097 0.081 0.090 -0.008 0.033 -0.009
C156 0.102 0.084 0.092 -0.014 0.024 -0.001
C157 0.103 0.109 0.102 -0.014 0.045 0.009
C158 0.091 0.099 0.096 -0.003 0.029 -0.008
C159 0.082 0.079 0.079 -0.010 0.027 -0.006
C160 0.117 0.117 0.117 0.000 0.029 0.000
C161 0.132 0.132 0.132 0.000 0.032 0.000
C162 0.126 0.126 0.126 0.000 0.031 0.000
C163 0.122 0.122 0.122 0.000 0.030 0.000
C164 0.079 0.057 0.082 -0.001 0.035 -0.004
C165 0.105 0.086 0.103 -0.005 0.039 -0.009
C170 0.115 0.103 0.114 -0.002 0.041 -0.013
C169 0.131 0.120 0.128 -0.003 0.039 -0.012
C168 0.140 0.129 0.137 -0.001 0.039 -0.011
C167 0.138 0.122 0.133 -0.001 0.040 -0.012
C166 0.126 0.105 0.120 -0.001 0.039 -0.013
C171 0.091 0.075 0.079 -0.001 0.013 -0.003
C172 0.082 0.071 0.073 0.007 0.021 -0.002
C173 0.089 0.078 0.079 -0.006 0.021 -0.003
C174 0.114 0.109 0.102 -0.007 0.041 0.003
C175 0.120 0.127 0.125 0.007 0.042 -0.007
C176 0.140 0.134 0.137 -0.001 0.041 -0.008
C177 0.119 0.101 0.105 0.004 0.039 -0.006
C178 0.186 0.188 0.184 0.003 0.051 -0.002
C179 0.235 0.234 0.224 -0.007 0.072 -0.025
C180 0.235 0.233 0.236 0.000 0.078 -0.018
C181 0.121 0.115 0.123 -0.002 0.041 -0.003
C182 0.125 0.119 0.127 -0.002 0.041 -0.001
C183 0.137 0.127 0.138 -0.003 0.035 -0.006
C184 0.141 0.134 0.144 -0.003 0.037 -0.008
C185 0.146 0.136 0.146 -0.001 0.039 -0.007
C186 0.137 0.128 0.136 -0.001 0.038 -0.001
C187 0.128 0.123 0.130 0.000 0.037 -0.001
C188 0.116 0.107 0.129 -0.008 0.031 0.012
C189 0.065 0.066 0.089 -0.010 0.020 0.009
C190 0.084 0.081 0.085 -0.010 0.023 0.013
C191 0.089 0.081 0.082 -0.004 0.018 0.017
C192 0.083 0.068 0.078 -0.003 0.012 0.018
C193 0.113 0.095 0.110 -0.004 0.032 0.013
C194 0.114 0.099 0.113 0.003 0.035 0.004
C195 0.110 0.086 0.095 -0.004 0.025 0.012
C196 0.118 0.118 0.118 0.000 0.029 0.000
C197 0.116 0.116 0.116 0.000 0.029 0.000
C198 0.120 0.120 0.120 0.000 0.029 0.000
C199 0.124 0.124 0.124 0.000 0.030 0.000
C200 0.127 0.127 0.127 0.000 0.031 0.000
C205 0.128 0.128 0.128 0.000 0.031 0.000
C204 0.129 0.129 0.129 0.000 0.032 0.000
C203 0.130 0.130 0.130 0.000 0.032 0.000
C202 0.129 0.129 0.129 0.000 0.032 0.000
C201 0.128 0.128 0.128 0.000 0.031 0.000
C206 0.108 0.090 0.087 -0.010 0.026 0.007
C207 0.081 0.071 0.072 -0.019 0.014 0.004
C208 0.087 0.070 0.074 -0.011 0.026 0.004
C209 0.093 0.089 0.080 -0.010 0.021 0.001
C210 0.101 0.084 0.085 -0.005 0.016 -0.001
C211 0.095 0.091 0.098 -0.007 0.020 0.004
C212 0.098 0.086 0.088 -0.010 0.017 -0.007
C213 0.127 0.117 0.121 -0.001 0.026 -0.001
C214 0.176 0.165 0.155 0.025 0.053 -0.004
C215 0.160 0.155 0.147 0.007 0.019 -0.004
C216 0.180 0.150 0.162 -0.004 0.042 0.017
C217 0.112 0.106 0.107 -0.005 0.029 0.004
C218 0.090 0.087 0.091 -0.003 0.025 0.012
C223 0.133 0.128 0.131 0.003 0.037 0.008
C222 0.127 0.118 0.127 0.006 0.034 0.005
C221 0.124 0.125 0.125 -0.004 0.043 0.000
C220 0.149 0.148 0.146 -0.001 0.040 0.002
C219 0.111 0.108 0.110 -0.007 0.029 0.007
C224 0.062 0.055 0.066 0.001 0.010 -0.008
C225 0.080 0.062 0.089 0.005 0.019 0.004
C226 0.106 0.086 0.103 0.004 0.029 0.007
C227 0.135 0.118 0.136 0.002 0.040 0.006
C228 0.112 0.088 0.106 0.006 0.033 0.001
C229 0.108 0.104 0.108 0.003 0.035 0.009
C230 0.096 0.079 0.092 0.001 0.022 0.004
C231 0.054 0.039 0.059 0.008 0.012 0.003
C232 0.078 0.058 0.074 -0.007 0.016 0.005
C233 0.085 0.062 0.070 -0.011 0.020 0.002
C234 0.088 0.070 0.087 -0.005 0.024 0.005
C235 0.088 0.065 0.081 -0.015 0.020 0.004
C236 0.084 0.068 0.080 -0.014 0.016 0.002
C237 0.077 0.067 0.081 -0.001 0.016 0.001
C238 0.105 0.094 0.099 -0.008 0.030 0.011
C239 0.137 0.119 0.127 -0.023 0.047 0.024
C240 0.130 0.120 0.119 -0.022 0.043 0.026
C241 0.154 0.114 0.114 -0.033 0.038 0.000
C242 0.093 0.089 0.083 0.012 0.023 0.005
C243 0.117 0.111 0.109 0.016 0.020 0.014
C244 0.142 0.148 0.132 0.003 0.032 0.001
C245 0.207 0.210 0.205 -0.002 0.050 0.001
C246 0.198 0.197 0.196 0.001 0.049 -0.002
C247 0.179 0.173 0.168 0.006 0.046 -0.001
C248 0.165 0.167 0.160 0.002 0.042 0.001
C249 0.075 0.056 0.058 0.007 0.017 -0.004
C250 0.088 0.076 0.082 0.004 0.017 -0.003
C251 0.087 0.078 0.086 0.003 0.015 -0.004
C252 0.093 0.088 0.095 0.003 0.013 -0.006
C253 0.101 0.096 0.106 0.001 0.012 -0.006
C254 0.094 0.086 0.099 0.000 0.010 -0.006
C255 0.090 0.081 0.092 0.002 0.011 -0.002
C256 0.122 0.122 0.129 -0.003 0.014 -0.008
C257 0.154 0.161 0.172 -0.019 0.013 -0.018
C258 0.148 0.152 0.160 0.000 0.007 -0.018
C259 0.155 0.162 0.159 0.001 0.014 -0.010
C260 0.069 0.056 0.066 0.004 0.014 0.002
C261 0.057 0.049 0.065 -0.003 0.015 -0.005
C262 0.091 0.089 0.094 0.011 0.027 -0.002
C263 0.104 0.107 0.114 -0.005 0.032 -0.006
C264 0.106 0.086 0.094 -0.010 0.029 -0.013
C265 0.107 0.081 0.096 0.009 0.016 -0.011
C266 0.070 0.060 0.074 0.001 0.018 -0.002
C267 0.151 0.144 0.151 -0.005 0.043 -0.007
C268 0.190 0.176 0.169 -0.007 0.064 -0.002
C269 0.132 0.130 0.138 -0.002 0.071 -0.043
C270 0.225 0.231 0.219 0.009 0.059 -0.021
C271 0.100 0.086 0.081 0.016 0.037 -0.004
C272 0.096 0.084 0.085 -0.004 0.037 -0.015
C273 0.106 0.093 0.105 -0.007 0.033 0.000
C274 0.151 0.151 0.155 -0.004 0.044 -0.007
C275 0.157 0.155 0.154 -0.008 0.048 0.002
C276 0.143 0.140 0.134 -0.014 0.043 -0.004
C277 0.124 0.126 0.121 -0.003 0.032 -0.005
C278 0.061 0.050 0.056 -0.004 0.009 -0.004
C279 0.071 0.059 0.047 -0.006 0.008 0.002
C280 0.108 0.108 0.085 0.001 0.023 0.002
C281 0.116 0.126 0.109 -0.001 0.030 0.006
C282 0.112 0.114 0.104 0.005 0.026 0.004
C283 0.105 0.103 0.090 -0.001 0.021 0.000
C284 0.073 0.064 0.055 -0.007 0.011 -0.007
C285 0.049 0.055 0.053 0.001 0.019 -0.013
C286 0.064 0.054 0.056 0.017 0.013 -0.001
C287 0.075 0.061 0.065 0.000 0.009 -0.006
C288 0.083 0.071 0.076 0.002 0.015 -0.008
C289 0.093 0.073 0.084 -0.003 0.012 0.003
C290 0.067 0.059 0.071 -0.001 0.007 -0.005
C291 0.087 0.061 0.070 0.001 0.018 0.004
C292 0.111 0.101 0.103 0.001 0.023 -0.004
C293 0.150 0.145 0.148 0.014 0.006 -0.004
C294 0.155 0.122 0.144 0.011 0.003 0.026
C295 0.165 0.157 0.126 0.002 0.020 0.015
C296 0.058 0.038 0.057 0.007 0.005 -0.014
C297 0.048 0.052 0.070 -0.005 0.006 -0.012
C298 0.068 0.050 0.076 0.004 0.010 -0.006
C299 0.080 0.066 0.077 -0.009 0.010 0.001
C300 0.090 0.067 0.091 0.000 0.018 0.006
C301 0.092 0.072 0.087 0.003 0.010 0.011
C302 0.096 0.087 0.088 -0.007 0.021 -0.002
C303 0.124 0.103 0.123 -0.005 0.027 0.012
C304 0.119 0.119 0.119 0.000 0.029 0.000
C305 0.122 0.122 0.122 0.000 0.030 0.000
C306 0.127 0.127 0.127 0.000 0.031 0.000
C307 0.067 0.053 0.056 0.012 0.014 0.001
C308 0.079 0.071 0.080 0.006 0.008 -0.013
C309 0.100 0.093 0.091 0.015 0.022 -0.010
C310 0.119 0.123 0.122 0.009 0.031 -0.006
C311 0.163 0.155 0.159 0.010 0.040 -0.006
C312 0.177 0.171 0.180 0.009 0.043 0.000
C313 0.130 0.126 0.131 0.011 0.037 -0.011
C314 0.052 0.049 0.058 0.001 0.002 -0.009
C315 0.067 0.054 0.065 -0.001 0.008 -0.008
C316 0.075 0.067 0.082 -0.001 0.009 -0.008
C317 0.101 0.090 0.113 -0.007 0.009 -0.006
C318 0.125 0.112 0.125 -0.001 0.012 -0.009
C319 0.125 0.118 0.124 0.001 0.016 -0.009
C320 0.096 0.082 0.099 -0.006 0.016 -0.008
C321 0.258 0.254 0.256 -0.003 0.064 0.001
C322 0.311 0.297 0.296 -0.005 0.090 0.004
C323 0.247 0.244 0.235 -0.007 0.086 -0.001
C324 0.250 0.256 0.255 -0.016 0.078 0.020
C325 0.126 0.113 0.115 -0.020 0.028 0.005
C326 0.190 0.176 0.193 -0.040 0.032 -0.003
C327 0.201 0.168 0.183 -0.023 0.050 0.001
C328 0.159 0.150 0.160 -0.001 0.041 -0.009
C329 0.183 0.148 0.177 -0.004 0.050 -0.018
C330 0.183 0.164 0.187 0.001 0.045 -0.015
C331 0.157 0.140 0.148 -0.022 0.012 -0.020
C332 0.183 0.172 0.185 -0.014 0.040 -0.017
C333 0.208 0.230 0.217 0.019 0.071 -0.009

loop_
_atom_type_symbol
_atom_type_description
_atom_type_scat_dispersion_real
_atom_type_scat_dispersion_imag
_atom_type_scat_source
C C 0.0030 0.0020 'International Tables Vol C Tables 4.2.6.8 and 6.1.1.4'
H H 0.0000 0.0000 'International Tables Vol C Tables 4.2.6.8 and 6.1.1.4'
Ag Ag -0.8970 1.1010 'International Tables Vol C Tables 4.2.6.8 and 6.1.1.4'
Cl Cl 0.1480 0.1590 'International Tables Vol C Tables 4.2.6.8 and 6.1.1.4'
O O 0.0110 0.0060 'International Tables Vol C Tables 4.2.6.8 and 6.1.1.4'
S S 0.1250 0.1230 'International Tables Vol C Tables 4.2.6.8 and 6.1.1.4'

loop_
_geom_angle_atom_site_label_1
_geom_angle_atom_site_label_2
_geom_angle_atom_site_label_3
_geom_angle
_geom_angle_site_symmetry_1
_geom_angle_site_symmetry_3
_geom_angle_publ_flag
Ag2 Ag1 Ag6 104.85(5) . . ?
Ag2 Ag1 Ag8 115.39(6) . . ?
Ag2 Ag1 Ag9 59.35(4) . . ?
Ag2 Ag1 Ag11 61.42(5) . . ?
Ag2 Ag1 Ag12 86.84(6) . . ?
Ag2 Ag1 Ag13 58.64(4) . . ?
Ag3 Ag1 Ag2 58.04(4) . . ?
Ag3 Ag1 Ag6 56.28(4) . . ?
Ag3 Ag1 Ag8 106.41(5) . . ?
Ag3 Ag1 Ag9 56.88(4) . . ?
Ag3 Ag1 Ag11 119.46(6) . . ?
Ag3 Ag1 Ag12 116.40(5) . . ?
Ag3 Ag1 Ag13 56.90(4) . . ?
Ag3 Ag1 Ag25 57.97(4) . . ?
Ag3 Ag1 S22 119.94(11) . . ?
Ag6 Ag1 Ag8 58.27(4) . . ?
Ag6 Ag1 Ag9 56.67(5) . . ?
Ag6 Ag1 Ag11 146.33(6) . . ?
Ag8 Ag1 Ag9 61.48(5) . . ?
Ag8 Ag1 Ag11 97.95(5) . . ?
Ag9 Ag1 Ag11 91.96(5) . . ?
Ag12 Ag1 Ag6 154.15(7) . . ?
Ag12 Ag1 Ag8 137.13(5) . . ?
Ag12 Ag1 Ag9 144.38(7) . . ?
Ag12 Ag1 Ag11 59.46(5) . . ?
Ag13 Ag1 Ag6 106.63(5) . . ?
Ag13 Ag1 Ag8 163.28(6) . . ?
Ag13 Ag1 Ag9 105.15(5) . . ?
Ag13 Ag1 Ag11 92.25(5) . . ?
Ag13 Ag1 Ag12 59.59(4) . . ?
Ag25 Ag1 Ag2 107.55(5) . . ?
Ag25 Ag1 Ag6 61.30(5) . . ?
Ag25 Ag1 Ag8 111.86(6) . . ?
Ag25 Ag1 Ag9 106.55(5) . . ?
Ag25 Ag1 Ag11 149.72(6) . . ?
Ag25 Ag1 Ag12 93.38(6) . . ?
Ag25 Ag1 Ag13 60.22(5) . . ?
Ag25 Ag1 S22 160.62(12) . . ?
S4 Ag1 Ag2 143.94(12) . . ?
S4 Ag1 Ag3 141.91(12) . . ?
S4 Ag1 Ag6 110.51(12) . . ?
S4 Ag1 Ag8 89.66(11) . . ?
S4 Ag1 Ag9 151.13(12) . . ?
S4 Ag1 Ag11 91.11(12) . . ?
S4 Ag1 Ag12 57.97(12) . . ?
S4 Ag1 Ag13 103.40(11) . . ?
S4 Ag1 Ag25 84.08(11) . . ?
S4 Ag1 S22 96.82(15) . . ?
S22 Ag1 Ag2 83.08(11) . . ?
S22 Ag1 Ag6 100.74(11) . . ?
S22 Ag1 Ag8 48.91(11) . . ?
S22 Ag1 Ag9 64.33(11) . . ?
S22 Ag1 Ag11 49.63(11) . . ?
S22 Ag1 Ag12 103.55(11) . . ?
S22 Ag1 Ag13 137.22(12) . . ?
Ag1 Ag2 Ag4 107.22(5) . . ?
Ag1 Ag2 Ag9 62.04(5) . . ?
Ag1 Ag2 Ag11 62.85(5) . . ?
Ag1 Ag2 Ag15 108.77(5) . . ?
Ag1 Ag2 Ag16 119.25(6) . . ?
Ag1 Ag2 Ag17 165.04(6) . . ?
Ag1 Ag2 S1 132.00(12) . . ?
Ag3 Ag2 Ag1 59.56(4) . . ?
Ag3 Ag2 Ag4 55.87(4) . . ?
Ag3 Ag2 Ag9 58.26(4) . . ?
Ag3 Ag2 Ag10 117.98(6) . . ?
Ag3 Ag2 Ag11 122.41(6) . . ?
Ag3 Ag2 Ag13 58.14(4) . . ?
Ag3 Ag2 Ag15 56.61(4) . . ?
Ag3 Ag2 Ag16 104.74(5) . . ?
Ag3 Ag2 Ag17 105.73(5) . . ?
Ag3 Ag2 S1 118.66(12) . . ?
Ag4 Ag2 Ag11 149.74(6) . . ?
Ag4 Ag2 Ag15 56.27(4) . . ?
Ag9 Ag2 Ag4 57.91(4) . . ?
Ag9 Ag2 Ag11 94.32(5) . . ?
Ag9 Ag2 Ag15 104.51(5) . . ?
Ag9 Ag2 Ag16 160.90(6) . . ?
Ag10 Ag2 Ag1 87.24(5) . . ?
Ag10 Ag2 Ag4 95.27(5) . . ?
Ag10 Ag2 Ag9 60.00(5) . . ?
Ag10 Ag2 Ag11 57.32(5) . . ?
Ag10 Ag2 Ag15 150.01(6) . . ?
Ag10 Ag2 Ag16 137.14(6) . . ?
Ag10 Ag2 Ag17 98.66(6) . . ?
Ag10 Ag2 S1 49.11(11) . . ?
Ag11 Ag2 Ag15 152.58(6) . . ?
Ag13 Ag2 Ag1 60.89(5) . . ?
Ag13 Ag2 Ag4 105.40(5) . . ?
Ag13 Ag2 Ag9 108.98(6) . . ?
Ag13 Ag2 Ag10 145.77(6) . . ?
Ag13 Ag2 Ag11 94.41(5) . . ?
Ag13 Ag2 Ag15 60.87(4) . . ?
Ag13 Ag2 Ag16 62.17(5) . . ?
Ag13 Ag2 Ag17 115.33(6) . . ?
Ag13 Ag2 S1 165.09(11) . . ?
Ag16 Ag2 Ag4 106.42(5) . . ?
Ag16 Ag2 Ag11 103.00(5) . . ?
Ag16 Ag2 Ag15 56.47(4) . . ?
Ag17 Ag2 Ag4 58.74(5) . . ?
Ag17 Ag2 Ag9 109.11(6) . . ?
Ag17 Ag2 Ag11 131.73(6) . . ?
Ag17 Ag2 Ag15 60.18(5) . . ?
Ag17 Ag2 Ag16 64.76(5) . . ?
Ag17 Ag2 S1 50.11(11) . . ?
S1 Ag2 Ag4 65.60(11) . . ?
S1 Ag2 Ag9 77.03(12) . . ?
S1 Ag2 Ag11 98.78(11) . . ?
S1 Ag2 Ag15 104.70(11) . . ?
S1 Ag2 Ag16 107.72(12) . . ?
S21 Ag2 Ag1 98.89(13) . . ?
S21 Ag2 Ag3 138.65(14) . . ?
S21 Ag2 Ag4 152.84(13) . . ?
S21 Ag2 Ag9 146.02(12) . . ?
S21 Ag2 Ag10 93.29(12) . . ?
S21 Ag2 Ag11 51.90(11) . . ?
S21 Ag2 Ag13 80.69(13) . . ?
S21 Ag2 Ag15 108.43(12) . . ?
S21 Ag2 Ag16 52.34(11) . . ?
S21 Ag2 Ag17 94.50(13) . . ?
S21 Ag2 S1 102.07(17) . . ?
Ag2 Ag3 Ag1 62.39(4) . . ?
Ag2 Ag3 Ag9 63.51(5) . . ?
Ag2 Ag3 Ag14 116.19(6) . . ?
Ag2 Ag3 Ag15 67.22(5) . . ?
Ag2 Ag3 Ag37 120.19(6) . . ?
Ag4 Ag3 Ag1 118.39(6) . . ?
Ag4 Ag3 Ag2 66.46(5) . . ?
Ag4 Ag3 Ag5 63.33(5) . . ?
Ag4 Ag3 Ag6 113.16(6) . . ?
Ag4 Ag3 Ag9 63.04(5) . . ?
Ag4 Ag3 Ag13 117.49(6) . . ?
Ag4 Ag3 Ag14 116.63(5) . . ?
Ag4 Ag3 Ag15 62.86(5) . . ?
Ag4 Ag3 Ag24 118.97(6) . . ?
Ag4 Ag3 Ag25 178.75(7) . . ?
Ag4 Ag3 Ag37 63.73(5) . . ?
Ag5 Ag3 Ag1 116.95(5) . . ?
Ag5 Ag3 Ag2 118.74(6) . . ?
Ag5 Ag3 Ag9 63.79(5) . . ?
Ag5 Ag3 Ag14 116.33(5) . . ?
Ag5 Ag3 Ag15 114.34(6) . . ?
Ag5 Ag3 Ag37 62.27(4) . . ?
Ag6 Ag3 Ag1 64.79(5) . . ?
Ag6 Ag3 Ag2 115.32(5) . . ?
Ag6 Ag3 Ag5 60.20(5) . . ?
Ag6 Ag3 Ag9 61.93(5) . . ?
Ag6 Ag3 Ag14 118.47(6) . . ?
Ag6 Ag3 Ag15 174.51(6) . . ?
Ag6 Ag3 Ag24 63.22(5) . . ?
Ag6 Ag3 Ag25 65.66(5) . . ?
Ag6 Ag3 Ag37 113.24(6) . . ?
Ag9 Ag3 Ag1 64.81(4) . . ?
Ag9 Ag3 Ag14 179.60(6) . . ?
Ag9 Ag3 Ag15 117.05(6) . . ?
Ag9 Ag3 Ag37 116.05(6) . . ?
Ag13 Ag3 Ag1 63.22(4) . . ?
Ag13 Ag3 Ag2 62.20(5) . . ?
Ag13 Ag3 Ag5 179.05(7) . . ?
Ag13 Ag3 Ag6 119.43(6) . . ?
Ag13 Ag3 Ag9 116.92(5) . . ?
Ag13 Ag3 Ag14 62.97(4) . . ?
Ag13 Ag3 Ag15 66.02(5) . . ?
Ag13 Ag3 Ag24 113.48(6) . . ?
Ag13 Ag3 Ag25 63.70(5) . . ?
Ag13 Ag3 Ag37 117.52(5) . . ?
Ag14 Ag3 Ag1 115.33(5) . . ?
Ag14 Ag3 Ag15 62.55(4) . . ?
Ag14 Ag3 Ag37 63.83(4) . . ?
Ag15 Ag3 Ag1 120.14(6) . . ?
Ag15 Ag3 Ag37 61.92(4) . . ?
Ag24 Ag3 Ag1 113.07(6) . . ?
Ag24 Ag3 Ag2 174.56(6) . . ?
Ag24 Ag3 Ag5 65.57(5) . . ?
Ag24 Ag3 Ag9 118.08(6) . . ?
Ag24 Ag3 Ag14 62.25(5) . . ?
Ag24 Ag3 Ag15 114.74(5) . . ?
Ag24 Ag3 Ag37 64.34(5) . . ?
Ag25 Ag3 Ag1 61.63(5) . . ?
Ag25 Ag3 Ag2 114.27(6) . . ?
Ag25 Ag3 Ag5 115.48(6) . . ?
Ag25 Ag3 Ag9 116.24(5) . . ?
Ag25 Ag3 Ag14 64.09(5) . . ?
Ag25 Ag3 Ag15 118.30(6) . . ?
Ag25 Ag3 Ag24 60.29(5) . . ?
Ag25 Ag3 Ag37 116.21(6) . . ?
Ag37 Ag3 Ag1 177.41(6) . . ?
Ag2 Ag4 Ag18 93.98(6) . . ?
Ag3 Ag4 Ag2 57.66(4) . . ?
Ag3 Ag4 Ag5 58.95(5) . . ?
Ag3 Ag4 Ag9 59.45(4) . . ?
Ag3 Ag4 Ag15 59.77(4) . . ?
Ag3 Ag4 Ag17 107.33(6) . . ?
Ag3 Ag4 Ag18 124.19(6) . . ?
Ag3 Ag4 Ag37 59.47(4) . . ?
Ag3 Ag4 Ag41 120.39(6) . . ?
Ag5 Ag4 Ag2 107.89(6) . . ?
Ag5 Ag4 Ag9 61.13(4) . . ?
Ag5 Ag4 Ag17 165.95(7) . . ?
Ag5 Ag4 Ag18 94.73(6) . . ?
Ag5 Ag4 Ag37 59.50(5) . . ?
Ag5 Ag4 Ag41 95.48(6) . . ?
Ag9 Ag4 Ag2 59.47(4) . . ?
Ag9 Ag4 Ag17 110.56(6) . . ?
Ag9 Ag4 Ag18 64.74(5) . . ?
Ag9 Ag4 Ag37 109.60(6) . . ?
Ag9 Ag4 Ag41 153.93(7) . . ?
Ag15 Ag4 Ag2 63.08(4) . . ?
Ag15 Ag4 Ag5 108.34(6) . . ?
Ag15 Ag4 Ag9 111.39(6) . . ?
Ag15 Ag4 Ag17 62.70(5) . . ?
Ag15 Ag4 Ag18 151.20(7) . . ?
Ag15 Ag4 Ag37 59.57(5) . . ?
Ag15 Ag4 Ag41 85.75(6) . . ?
Ag17 Ag4 Ag2 58.86(5) . . ?
Ag17 Ag4 Ag18 91.10(6) . . ?
Ag17 Ag4 Ag37 118.01(6) . . ?
Ag17 Ag4 Ag41 94.59(6) . . ?
Ag37 Ag4 Ag2 109.27(6) . . ?
Ag37 Ag4 Ag18 149.16(7) . . ?
Ag37 Ag4 Ag41 61.23(5) . . ?
Ag41 Ag4 Ag2 145.38(7) . . ?
Ag41 Ag4 Ag18 109.51(7) . . ?
S14 Ag4 Ag2 139.25(15) . . ?
S14 Ag4 Ag3 161.13(16) . . ?
S14 Ag4 Ag5 102.61(15) . . ?
S14 Ag4 Ag9 117.45(14) . . ?
S14 Ag4 Ag15 130.31(14) . . ?
S14 Ag4 Ag17 91.28(15) . . ?
S14 Ag4 Ag18 56.69(13) . . ?
S14 Ag4 Ag37 109.28(14) . . ?
S14 Ag4 Ag41 52.99(13) . . ?
Ag3 Ag5 Ag4 57.72(5) . . ?
Ag3 Ag5 Ag6 59.60(5) . . ?
Ag3 Ag5 Ag7 105.72(5) . . ?
Ag3 Ag5 Ag9 58.45(4) . . ?
Ag3 Ag5 Ag23 106.77(7) . . ?
Ag3 Ag5 Ag24 57.16(5) . . ?
Ag3 Ag5 Ag37 59.62(4) . . ?
Ag3 Ag5 Ag46 129.53(7) . . ?
Ag4 Ag5 Ag7 111.83(6) . . ?
Ag4 Ag5 Ag9 59.43(4) . . ?
Ag4 Ag5 Ag23 160.82(7) . . ?
Ag4 Ag5 Ag24 107.18(6) . . ?
Ag4 Ag5 Ag46 122.60(7) . . ?
Ag6 Ag5 Ag4 108.02(6) . . ?
Ag6 Ag5 Ag7 57.93(5) . . ?
Ag6 Ag5 Ag9 59.88(5) . . ?
Ag6 Ag5 Ag23 67.26(6) . . ?
Ag6 Ag5 Ag24 60.05(5) . . ?
Ag6 Ag5 Ag37 110.49(6) . . ?
Ag6 Ag5 Ag46 123.05(8) . . ?
Ag9 Ag5 Ag7 57.84(4) . . ?
Ag9 Ag5 Ag23 124.86(6) . . ?
Ag9 Ag5 Ag24 106.79(6) . . ?
Ag9 Ag5 Ag46 171.99(7) . . ?
Ag23 Ag5 Ag7 82.06(5) . . ?
Ag23 Ag5 Ag46 56.26(7) . . ?
Ag24 Ag5 Ag7 113.67(6) . . ?
Ag24 Ag5 Ag23 53.91(5) . . ?
Ag24 Ag5 Ag46 80.35(7) . . ?
Ag37 Ag5 Ag4 60.95(5) . . ?
Ag37 Ag5 Ag7 165.30(6) . . ?
Ag37 Ag5 Ag9 109.40(6) . . ?
Ag37 Ag5 Ag23 102.34(6) . . ?
Ag37 Ag5 Ag24 60.61(5) . . ?
Ag37 Ag5 Ag46 77.09(5) . . ?
Ag46 Ag5 Ag7 116.32(6) . . ?
Cl2 Ag5 Ag3 149.63(16) . . ?
Cl2 Ag5 Ag4 91.95(15) . . ?
Cl2 Ag5 Ag6 139.97(13) . . ?
Cl2 Ag5 Ag7 82.66(12) . . ?
Cl2 Ag5 Ag9 106.77(14) . . ?
Cl2 Ag5 Ag23 103.27(16) . . ?
Cl2 Ag5 Ag24 146.34(15) . . ?
Cl2 Ag5 Ag37 109.53(13) . . ?
Cl2 Ag5 Ag46 65.99(15) . . ?
Ag1 Ag6 Ag7 112.76(6) . . ?
Ag1 Ag6 Ag23 158.08(6) . . ?
Ag3 Ag6 Ag1 58.93(4) . . ?
Ag3 Ag6 Ag5 60.20(5) . . ?
Ag3 Ag6 Ag7 117.70(6) . . ?
Ag3 Ag6 Ag8 111.13(6) . . ?
Ag3 Ag6 Ag9 59.69(4) . . ?
Ag3 Ag6 Ag23 102.97(5) . . ?
Ag3 Ag6 Ag24 58.62(4) . . ?
Ag3 Ag6 Ag25 57.36(5) . . ?
Ag3 Ag6 Ag26 118.45(7) . . ?
Ag5 Ag6 Ag1 111.90(6) . . ?
Ag5 Ag6 Ag7 72.78(5) . . ?
Ag5 Ag6 Ag8 121.10(7) . . ?
Ag5 Ag6 Ag9 62.99(5) . . ?
Ag5 Ag6 Ag23 61.28(5) . . ?
Ag5 Ag6 Ag24 63.89(5) . . ?
Ag5 Ag6 Ag25 108.59(6) . . ?
Ag5 Ag6 Ag26 124.83(7) . . ?
Ag7 Ag6 Ag23 85.97(6) . . ?
Ag8 Ag6 Ag1 61.16(5) . . ?
Ag8 Ag6 Ag7 61.47(5) . . ?
Ag8 Ag6 Ag23 140.75(7) . . ?
Ag8 Ag6 Ag25 110.90(6) . . ?
Ag9 Ag6 Ag1 62.03(5) . . ?
Ag9 Ag6 Ag7 63.70(5) . . ?
Ag9 Ag6 Ag8 64.44(5) . . ?
Ag9 Ag6 Ag23 122.11(7) . . ?
Ag9 Ag6 Ag24 112.09(6) . . ?
Ag9 Ag6 Ag25 107.64(6) . . ?
Ag24 Ag6 Ag1 105.07(6) . . ?
Ag24 Ag6 Ag7 130.43(6) . . ?
Ag24 Ag6 Ag8 166.11(7) . . ?
Ag24 Ag6 Ag23 53.01(5) . . ?
Ag24 Ag6 Ag25 56.30(5) . . ?
Ag25 Ag6 Ag1 57.29(5) . . ?
Ag25 Ag6 Ag7 169.95(7) . . ?
Ag25 Ag6 Ag23 103.50(6) . . ?
Ag26 Ag6 Ag1 109.04(7) . . ?
Ag26 Ag6 Ag7 121.45(7) . . ?
Ag26 Ag6 Ag8 110.39(6) . . ?
Ag26 Ag6 Ag9 170.88(8) . . ?
Ag26 Ag6 Ag23 66.80(6) . . ?
Ag26 Ag6 Ag24 71.00(6) . . ?
Ag26 Ag6 Ag25 66.41(6) . . ?
S3 Ag6 Ag1 85.30(13) . . ?
S3 Ag6 Ag3 141.54(14) . . ?
S3 Ag6 Ag5 157.48(14) . . ?
S3 Ag6 Ag7 87.42(14) . . ?
S3 Ag6 Ag8 53.53(13) . . ?
S3 Ag6 Ag9 117.93(13) . . ?
S3 Ag6 Ag23 107.71(13) . . ?
S3 Ag6 Ag24 127.39(14) . . ?
S3 Ag6 Ag25 92.79(14) . . ?
S3 Ag6 Ag26 57.13(13) . . ?
Ag6 Ag7 Ag5 49.28(4) . . ?
Ag6 Ag7 Ag9 54.37(5) . . ?
Ag6 Ag7 Ag19 128.08(7) . . ?
Ag6 Ag7 Ag20 109.96(10) . . ?
Ag8 Ag7 Ag5 97.80(5) . . ?
Ag8 Ag7 Ag6 56.51(5) . . ?
Ag8 Ag7 Ag9 59.30(5) . . ?
Ag8 Ag7 Ag19 138.37(8) . . ?
Ag8 Ag7 Ag20 166.28(11) . . ?
Ag9 Ag7 Ag5 52.24(4) . . ?
Ag9 Ag7 Ag19 89.32(7) . . ?
Ag9 Ag7 Ag20 116.38(9) . . ?
Ag19 Ag7 Ag5 79.73(6) . . ?
Ag19 Ag7 Ag20 49.97(10) . . ?
Ag20 Ag7 Ag5 71.59(8) . . ?
S2 Ag7 Ag5 81.61(12) . . ?
S2 Ag7 Ag6 107.14(13) . . ?
S2 Ag7 Ag8 90.97(13) . . ?
S2 Ag7 Ag9 53.05(12) . . ?
S2 Ag7 Ag19 47.42(13) . . ?
S2 Ag7 Ag20 95.89(15) . . ?
S20 Ag7 Ag5 67.28(13) . . ?
S20 Ag7 Ag6 73.09(15) . . ?
S20 Ag7 Ag8 119.05(17) . . ?
S20 Ag7 Ag9 116.38(14) . . ?
S20 Ag7 Ag19 98.50(16) . . ?
S20 Ag7 Ag20 49.33(18) . . ?
S20 Ag7 S2 138.45(19) . . ?
O26 Ag7 Ag5 168.0(5) . . ?
O26 Ag7 Ag6 119.7(5) . . ?
O26 Ag7 Ag8 75.8(5) . . ?
O26 Ag7 Ag9 128.3(4) . . ?
O26 Ag7 Ag19 111.9(5) . . ?
O26 Ag7 Ag20 113.0(4) . . ?
O26 Ag7 S2 108.3(5) . . ?
O26 Ag7 S20 106.6(4) . . ?
Ag1 Ag8 Ag7 112.73(5) . . ?
Ag1 Ag8 Ag9 59.31(4) . . ?
Ag6 Ag8 Ag1 60.56(5) . . ?
Ag6 Ag8 Ag7 62.03(5) . . ?
Ag6 Ag8 Ag9 56.65(4) . . ?
Ag7 Ag8 Ag9 61.41(5) . . ?
S3 Ag8 Ag1 85.78(13) . . ?
S3 Ag8 Ag6 55.10(11) . . ?
S3 Ag8 Ag7 88.66(13) . . ?
S3 Ag8 Ag9 111.71(11) . . ?
S22 Ag8 Ag1 63.12(11) . . ?
S22 Ag8 Ag6 114.99(11) . . ?
S22 Ag8 Ag7 118.17(14) . . ?
S22 Ag8 Ag9 68.34(11) . . ?
S22 Ag8 S3 144.38(19) . . ?
O25 Ag8 Ag1 159.6(4) . . ?
O25 Ag8 Ag6 136.8(4) . . ?
O25 Ag8 Ag7 77.6(4) . . ?
O25 Ag8 Ag9 117.1(4) . . ?
O25 Ag8 S3 112.8(4) . . ?
O25 Ag8 S22 96.6(4) . . ?
Ag1 Ag9 Ag7 110.81(6) . . ?
Ag1 Ag9 Ag8 59.21(4) . . ?
Ag1 Ag9 Ag18 149.97(7) . . ?
Ag2 Ag9 Ag1 58.60(4) . . ?
Ag2 Ag9 Ag5 109.03(5) . . ?
Ag2 Ag9 Ag7 169.04(7) . . ?
Ag2 Ag9 Ag8 112.66(6) . . ?
Ag2 Ag9 Ag18 93.08(6) . . ?
Ag3 Ag9 Ag1 58.30(4) . . ?
Ag3 Ag9 Ag2 58.23(4) . . ?
Ag3 Ag9 Ag4 57.51(4) . . ?
Ag3 Ag9 Ag5 57.76(4) . . ?
Ag3 Ag9 Ag6 58.38(4) . . ?
Ag3 Ag9 Ag7 114.94(6) . . ?
Ag3 Ag9 Ag8 105.70(6) . . ?
Ag3 Ag9 Ag10 116.84(6) . . ?
Ag3 Ag9 Ag18 117.65(6) . . ?
Ag4 Ag9 Ag1 108.21(5) . . ?
Ag4 Ag9 Ag2 62.61(5) . . ?
Ag4 Ag9 Ag5 59.44(5) . . ?
Ag4 Ag9 Ag7 122.57(6) . . ?
Ag4 Ag9 Ag8 163.00(6) . . ?
Ag4 Ag9 Ag10 97.62(6) . . ?
Ag4 Ag9 Ag18 60.14(5) . . ?
Ag5 Ag9 Ag1 106.74(6) . . ?
Ag5 Ag9 Ag7 69.92(5) . . ?
Ag5 Ag9 Ag8 110.94(6) . . ?
Ag5 Ag9 Ag18 91.08(6) . . ?
Ag6 Ag9 Ag1 61.30(5) . . ?
Ag6 Ag9 Ag2 107.97(6) . . ?
Ag6 Ag9 Ag4 105.80(5) . . ?
Ag6 Ag9 Ag5 57.13(5) . . ?
Ag6 Ag9 Ag7 61.93(5) . . ?
Ag6 Ag9 Ag8 58.91(4) . . ?
Ag6 Ag9 Ag10 143.21(6) . . ?
Ag6 Ag9 Ag18 145.89(7) . . ?
Ag7 Ag9 Ag18 97.83(6) . . ?
Ag8 Ag9 Ag7 59.29(5) . . ?
Ag8 Ag9 Ag18 136.58(6) . . ?
Ag10 Ag9 Ag1 84.76(5) . . ?
Ag10 Ag9 Ag2 58.88(5) . . ?
Ag10 Ag9 Ag5 156.37(7) . . ?
Ag10 Ag9 Ag7 126.06(6) . . ?
Ag10 Ag9 Ag8 92.69(5) . . ?
Ag10 Ag9 Ag18 70.75(6) . . ?
S2 Ag9 Ag1 146.91(12) . . ?
S2 Ag9 Ag2 140.65(13) . . ?
S2 Ag9 Ag3 149.10(12) . . ?
S2 Ag9 Ag4 104.82(13) . . ?
S2 Ag9 Ag5 91.73(11) . . ?
S2 Ag9 Ag6 111.37(13) . . ?
S2 Ag9 Ag7 49.73(13) . . ?
S2 Ag9 Ag8 88.81(13) . . ?
S2 Ag9 Ag10 88.86(12) . . ?
S2 Ag9 Ag18 52.33(13) . . ?
Ag2 Ag10 Ag9 61.12(5) . . ?
Ag2 Ag10 Ag18 87.32(5) . . ?
Ag9 Ag10 Ag18 58.33(5) . . ?
Ag11 Ag10 Ag2 65.29(5) . . ?
Ag11 Ag10 Ag9 100.07(6) . . ?
Ag11 Ag10 Ag18 151.83(6) . . ?
S1 Ag10 Ag2 66.65(13) . . ?
S1 Ag10 Ag9 86.27(13) . . ?
S1 Ag10 Ag11 119.84(15) . . ?
S1 Ag10 Ag18 47.38(15) . . ?
S1 Ag10 S22 155.23(17) . . ?
S22 Ag10 Ag2 92.45(12) . . ?
S22 Ag10 Ag9 71.47(11) . . ?
S22 Ag10 Ag11 56.44(13) . . ?
S22 Ag10 Ag18 122.24(13) . . ?
O24 Ag10 Ag2 130.4(5) . . ?
O24 Ag10 Ag9 167.8(5) . . ?
O24 Ag10 Ag11 83.9(5) . . ?
O24 Ag10 Ag18 121.1(5) . . ?
O24 Ag10 S1 101.8(4) . . ?
O24 Ag10 S22 102.0(4) . . ?
Ag2 Ag11 Ag1 55.73(4) . . ?
Ag10 Ag11 Ag1 83.15(5) . . ?
Ag10 Ag11 Ag2 57.39(5) . . ?
Ag10 Ag11 Ag12 136.29(6) . . ?
Ag12 Ag11 Ag1 57.85(5) . . ?
Ag12 Ag11 Ag2 82.77(5) . . ?
S21 Ag11 Ag1 93.72(12) . . ?
S21 Ag11 Ag2 52.46(11) . . ?
S21 Ag11 Ag10 93.75(14) . . ?
S21 Ag11 Ag12 71.96(13) . . ?
S21 Ag11 S22 137.82(16) . . ?
S22 Ag11 Ag1 60.28(11) . . ?
S22 Ag11 Ag2 85.64(11) . . ?
S22 Ag11 Ag10 53.46(13) . . ?
S22 Ag11 Ag12 111.56(13) . . ?
O18 Ag11 Ag1 97.3(4) . . ?
O18 Ag11 Ag2 126.5(3) . . ?
O18 Ag11 Ag10 175.5(3) . . ?
O18 Ag11 Ag12 46.2(3) . . ?
O18 Ag11 S21 90.7(3) . . ?
O18 Ag11 S22 123.0(4) . . ?
O23 Ag11 Ag1 156.0(4) . . ?
O23 Ag11 Ag2 124.7(4) . . ?
O23 Ag11 Ag10 79.7(4) . . ?
O23 Ag11 Ag12 143.2(4) . . ?
O23 Ag11 S21 104.0(4) . . ?
O23 Ag11 S22 95.9(4) . . ?
O23 Ag11 O18 98.5(5) . . ?
Ag1 Ag12 Ag11 62.70(5) . . ?
Ag13 Ag12 Ag1 59.13(4) . . ?
Ag13 Ag12 Ag11 93.97(6) . . ?
Ag29 Ag12 Ag1 105.37(8) . . ?
Ag29 Ag12 Ag11 130.38(7) . . ?
Ag29 Ag12 Ag13 122.13(8) . . ?
S4 Ag12 Ag1 53.00(10) . . ?
S4 Ag12 Ag11 90.27(12) . . ?
S4 Ag12 Ag13 99.22(10) . . ?
S4 Ag12 Ag29 54.14(11) . . ?
S6 Ag12 Ag1 110.00(12) . . ?
S6 Ag12 Ag11 138.45(14) . . ?
S6 Ag12 Ag13 54.93(11) . . ?
S6 Ag12 Ag29 91.14(14) . . ?
S6 Ag12 S4 118.83(17) . . ?
O18 Ag12 Ag1 106.4(4) . . ?
O18 Ag12 Ag11 51.8(4) . . ?
O18 Ag12 Ag13 142.7(4) . . ?
O18 Ag12 Ag29 94.2(4) . . ?
O18 Ag12 S4 95.6(4) . . ?
O18 Ag12 S6 140.3(4) . . ?
Ag1 Ag13 Ag12 61.28(5) . . ?
Ag1 Ag13 Ag15 110.44(5) . . ?
Ag1 Ag13 Ag16 117.52(6) . . ?
Ag1 Ag13 Ag40 148.92(7) . . ?
Ag2 Ag13 Ag1 60.47(5) . . ?
Ag2 Ag13 Ag12 88.79(5) . . ?
Ag2 Ag13 Ag14 110.93(5) . . ?
Ag2 Ag13 Ag15 63.45(4) . . ?
Ag2 Ag13 Ag16 60.74(5) . . ?
Ag2 Ag13 Ag25 107.98(6) . . ?
Ag2 Ag13 Ag40 150.54(6) . . ?
Ag3 Ag13 Ag1 59.88(4) . . ?
Ag3 Ag13 Ag2 59.66(4) . . ?
Ag3 Ag13 Ag12 121.06(6) . . ?
Ag3 Ag13 Ag14 59.30(4) . . ?
Ag3 Ag13 Ag15 57.93(4) . . ?
Ag3 Ag13 Ag16 104.78(6) . . ?
Ag3 Ag13 Ag25 58.46(5) . . ?
Ag3 Ag13 Ag40 124.07(6) . . ?
Ag12 Ag13 Ag15 148.99(7) . . ?
Ag12 Ag13 Ag16 98.60(6) . . ?
Ag12 Ag13 Ag40 107.87(6) . . ?
Ag14 Ag13 Ag1 109.60(5) . . ?
Ag14 Ag13 Ag12 151.27(7) . . ?
Ag14 Ag13 Ag15 58.77(4) . . ?
Ag14 Ag13 Ag16 109.14(5) . . ?
Ag14 Ag13 Ag25 61.10(4) . . ?
Ag14 Ag13 Ag40 64.78(5) . . ?
Ag15 Ag13 Ag40 92.92(5) . . ?
Ag16 Ag13 Ag15 56.84(4) . . ?
Ag16 Ag13 Ag40 92.17(6) . . ?
Ag25 Ag13 Ag1 58.92(5) . . ?
Ag25 Ag13 Ag12 93.62(6) . . ?
Ag25 Ag13 Ag15 107.40(5) . . ?
Ag25 Ag13 Ag16 162.96(6) . . ?
Ag25 Ag13 Ag40 95.34(6) . . ?
S6 Ag13 Ag1 109.47(12) . . ?
S6 Ag13 Ag2 131.26(13) . . ?
S6 Ag13 Ag3 161.22(14) . . ?
S6 Ag13 Ag12 52.18(11) . . ?
S6 Ag13 Ag14 116.81(13) . . ?
S6 Ag13 Ag15 138.31(12) . . ?
S6 Ag13 Ag16 93.87(13) . . ?
S6 Ag13 Ag25 103.02(13) . . ?
S6 Ag13 Ag40 56.07(11) . . ?
Ag3 Ag14 Ag13 57.73(4) . . ?
Ag3 Ag14 Ag15 58.94(4) . . ?
Ag3 Ag14 Ag24 58.44(4) . . ?
Ag3 Ag14 Ag25 57.50(4) . . ?
Ag3 Ag14 Ag35 113.19(6) . . ?
Ag3 Ag14 Ag36 105.58(5) . . ?
Ag3 Ag14 Ag37 58.45(4) . . ?
Ag3 Ag14 Ag39 117.88(6) . . ?
Ag3 Ag14 Ag40 117.49(5) . . ?
Ag3 Ag14 S8 115.40(10) . . ?
Ag13 Ag14 Ag15 62.88(4) . . ?
Ag13 Ag14 Ag25 59.71(4) . . ?
Ag13 Ag14 Ag35 119.77(5) . . ?
Ag13 Ag14 Ag36 162.88(6) . . ?
Ag13 Ag14 Ag37 108.53(5) . . ?
Ag13 Ag14 Ag39 97.35(5) . . ?
Ag13 Ag14 Ag40 59.76(4) . . ?
Ag13 Ag14 S8 140.17(11) . . ?
Ag15 Ag14 Ag25 109.53(5) . . ?
Ag15 Ag14 Ag35 169.86(6) . . ?
Ag15 Ag14 Ag36 113.70(6) . . ?
Ag15 Ag14 Ag37 59.00(5) . . ?
Ag15 Ag14 Ag39 59.14(4) . . ?
Ag15 Ag14 Ag40 92.33(5) . . ?
Ag15 Ag14 S8 79.99(10) . . ?
Ag24 Ag14 Ag13 106.15(5) . . ?
Ag24 Ag14 Ag15 108.57(6) . . ?
Ag24 Ag14 Ag25 56.98(5) . . ?
Ag24 Ag14 Ag35 61.42(5) . . ?
Ag24 Ag14 Ag36 57.93(4) . . ?
Ag24 Ag14 Ag37 61.18(5) . . ?
Ag24 Ag14 Ag39 144.13(6) . . ?
Ag24 Ag14 Ag40 146.29(6) . . ?
Ag24 Ag14 S8 98.61(10) . . ?
Ag25 Ag14 Ag35 67.18(5) . . ?
Ag25 Ag14 Ag36 109.57(6) . . ?
Ag25 Ag14 Ag37 106.48(5) . . ?
Ag25 Ag14 Ag39 156.16(6) . . ?
Ag25 Ag14 Ag40 91.58(5) . . ?
Ag25 Ag14 S8 155.32(10) . . ?
Ag35 Ag14 Ag40 97.30(6) . . ?
Ag36 Ag14 Ag35 60.59(5) . . ?
Ag36 Ag14 Ag40 136.80(6) . . ?
Ag36 Ag14 S8 46.96(10) . . ?
Ag37 Ag14 Ag35 112.00(6) . . ?
Ag37 Ag14 Ag36 59.71(5) . . ?
Ag37 Ag14 Ag39 86.00(5) . . ?
Ag37 Ag14 Ag40 149.68(6) . . ?
Ag37 Ag14 S8 57.93(9) . . ?
Ag39 Ag14 Ag35 127.58(6) . . ?
Ag39 Ag14 Ag36 94.25(5) . . ?
Ag39 Ag14 Ag40 69.38(5) . . ?
Ag39 Ag14 S8 48.15(9) . . ?
S7 Ag14 Ag3 147.65(11) . . ?
S7 Ag14 Ag13 103.06(12) . . ?
S7 Ag14 Ag15 139.83(12) . . ?
S7 Ag14 Ag24 111.54(12) . . ?
S7 Ag14 Ag25 90.72(11) . . ?
S7 Ag14 Ag35 50.27(12) . . ?
S7 Ag14 Ag36 89.78(12) . . ?
S7 Ag14 Ag37 148.37(12) . . ?
S7 Ag14 Ag39 88.36(11) . . ?
S7 Ag14 Ag40 51.58(12) . . ?
S7 Ag14 S8 95.99(14) . . ?
S8 Ag14 Ag35 99.34(10) . . ?
S8 Ag14 Ag40 111.16(10) . . ?
Ag2 Ag15 Ag38 153.03(6) . . ?
Ag3 Ag15 Ag2 56.16(4) . . ?
Ag3 Ag15 Ag4 57.37(4) . . ?
Ag3 Ag15 Ag13 56.05(4) . . ?
Ag3 Ag15 Ag14 58.51(4) . . ?
Ag3 Ag15 Ag16 107.01(5) . . ?
Ag3 Ag15 Ag17 102.80(5) . . ?
Ag3 Ag15 Ag37 59.20(4) . . ?
Ag3 Ag15 Ag38 120.81(6) . . ?
Ag3 Ag15 Ag39 119.86(6) . . ?
Ag3 Ag15 S5 119.97(11) . . ?
Ag4 Ag15 Ag2 60.65(4) . . ?
Ag4 Ag15 Ag13 104.76(5) . . ?
Ag4 Ag15 Ag14 108.49(6) . . ?
Ag4 Ag15 Ag17 59.17(5) . . ?
Ag4 Ag15 Ag37 60.92(5) . . ?
Ag4 Ag15 Ag38 94.34(5) . . ?
Ag4 Ag15 Ag39 146.92(6) . . ?
Ag13 Ag15 Ag2 55.69(4) . . ?
Ag13 Ag15 Ag38 149.06(6) . . ?
Ag14 Ag15 Ag2 104.22(5) . . ?
Ag14 Ag15 Ag13 58.35(4) . . ?
Ag14 Ag15 Ag17 160.47(6) . . ?
Ag14 Ag15 Ag38 92.77(5) . . ?
Ag16 Ag15 Ag2 59.56(4) . . ?
Ag16 Ag15 Ag4 113.00(6) . . ?
Ag16 Ag15 Ag13 61.38(5) . . ?
Ag16 Ag15 Ag14 112.76(6) . . ?
Ag16 Ag15 Ag17 64.71(5) . . ?
Ag16 Ag15 Ag37 166.21(6) . . ?
Ag16 Ag15 Ag38 132.18(6) . . ?
Ag16 Ag15 Ag39 99.47(6) . . ?
Ag16 Ag15 S5 51.31(10) . . ?
Ag17 Ag15 Ag2 57.07(4) . . ?
Ag17 Ag15 Ag13 107.84(5) . . ?
Ag17 Ag15 Ag38 102.81(6) . . ?
Ag37 Ag15 Ag2 108.41(5) . . ?
Ag37 Ag15 Ag13 106.95(5) . . ?
Ag37 Ag15 Ag14 61.51(5) . . ?
Ag37 Ag15 Ag17 115.99(6) . . ?
Ag37 Ag15 Ag38 61.61(4) . . ?
Ag37 Ag15 Ag39 88.69(5) . . ?
Ag39 Ag15 Ag2 149.75(6) . . ?
Ag39 Ag15 Ag13 96.00(5) . . ?
Ag39 Ag15 Ag14 61.56(5) . . ?
Ag39 Ag15 Ag17 137.33(6) . . ?
Ag39 Ag15 Ag38 57.16(4) . . ?
S5 Ag15 Ag2 104.09(10) . . ?
S5 Ag15 Ag4 163.98(11) . . ?
S5 Ag15 Ag13 66.33(10) . . ?
S5 Ag15 Ag14 78.83(11) . . ?
S5 Ag15 Ag17 109.55(12) . . ?
S5 Ag15 Ag37 133.36(12) . . ?
S5 Ag15 Ag38 99.59(10) . . ?
S5 Ag15 Ag39 49.10(10) . . ?
S15 Ag15 Ag2 108.40(12) . . ?
S15 Ag15 Ag3 133.15(13) . . ?
S15 Ag15 Ag4 76.28(12) . . ?
S15 Ag15 Ag13 156.62(12) . . ?
S15 Ag15 Ag14 144.25(12) . . ?
S15 Ag15 Ag16 96.32(12) . . ?
S15 Ag15 Ag17 51.99(11) . . ?
S15 Ag15 Ag37 94.07(12) . . ?
S15 Ag15 Ag38 51.56(11) . . ?
S15 Ag15 Ag39 94.58(12) . . ?
S15 Ag15 S5 106.43(16) . . ?
Ag2 Ag16 Ag13 57.09(4) . . ?
Ag2 Ag16 Ag17 56.89(5) . . ?
Ag13 Ag16 Ag17 104.73(6) . . ?
Ag15 Ag16 Ag2 63.97(4) . . ?
Ag15 Ag16 Ag13 61.78(4) . . ?
Ag15 Ag16 Ag17 59.94(5) . . ?
S5 Ag16 Ag2 119.11(13) . . ?
S5 Ag16 Ag13 71.23(12) . . ?
S5 Ag16 Ag15 64.54(12) . . ?
S5 Ag16 Ag17 116.79(12) . . ?
S21 Ag16 Ag2 54.65(12) . . ?
S21 Ag16 Ag13 78.83(13) . . ?
S21 Ag16 Ag15 118.16(13) . . ?
S21 Ag16 Ag17 90.42(14) . . ?
S21 Ag16 S5 143.47(19) . . ?
O22 Ag16 Ag2 124.4(4) . . ?
O22 Ag16 Ag13 173.8(3) . . ?
O22 Ag16 Ag15 112.9(4) . . ?
O22 Ag16 Ag17 73.6(4) . . ?
O22 Ag16 S5 104.0(4) . . ?
O22 Ag16 S21 107.0(4) . . ?
Ag2 Ag17 Ag15 62.75(4) . . ?
Ag2 Ag17 Ag16 58.35(5) . . ?
Ag4 Ag17 Ag2 62.40(5) . . ?
Ag4 Ag17 Ag15 58.13(5) . . ?
Ag4 Ag17 Ag16 104.39(6) . . ?
Ag15 Ag17 Ag16 55.35(5) . . ?
S1 Ag17 Ag2 65.00(13) . . ?
S1 Ag17 Ag4 72.89(13) . . ?
S1 Ag17 Ag15 119.97(14) . . ?
S1 Ag17 Ag16 114.88(14) . . ?
S1 Ag17 S15 143.98(19) . . ?
S15 Ag17 Ag2 116.48(12) . . ?
S15 Ag17 Ag4 76.92(12) . . ?
S15 Ag17 Ag15 54.50(12) . . ?
S15 Ag17 Ag16 91.19(13) . . ?
O21 Ag17 Ag2 120.2(4) . . ?
O21 Ag17 Ag4 175.9(4) . . ?
O21 Ag17 Ag15 125.6(4) . . ?
O21 Ag17 Ag16 79.6(4) . . ?
O21 Ag17 S1 105.0(4) . . ?
O21 Ag17 S15 103.8(4) . . ?
Ag4 Ag18 Ag9 55.12(4) . . ?
Ag4 Ag18 Ag10 82.55(6) . . ?
Ag4 Ag18 Ag19 104.61(8) . . ?
Ag9 Ag18 Ag10 50.92(4) . . ?
Ag9 Ag18 Ag19 82.85(7) . . ?
Ag10 Ag18 Ag19 118.00(7) . . ?
S1 Ag18 Ag4 69.07(12) . . ?
S1 Ag18 Ag9 77.56(13) . . ?
S1 Ag18 Ag10 43.02(12) . . ?
S1 Ag18 Ag19 159.41(15) . . ?
S1 Ag18 S14 94.29(18) . . ?
S2 Ag18 Ag4 99.88(13) . . ?
S2 Ag18 Ag9 51.75(12) . . ?
S2 Ag18 Ag10 75.99(12) . . ?
S2 Ag18 Ag19 42.01(12) . . ?
S2 Ag18 S1 118.26(18) . . ?
S2 Ag18 S14 126.68(18) . . ?
S14 Ag18 Ag4 51.59(13) . . ?
S14 Ag18 Ag9 103.66(14) . . ?
S14 Ag18 Ag10 129.09(14) . . ?
S14 Ag18 Ag19 96.48(15) . . ?
O8 Ag18 Ag4 145.7(6) . . ?
O8 Ag18 Ag9 155.9(6) . . ?
O8 Ag18 Ag10 126.6(6) . . ?
O8 Ag18 Ag19 79.1(6) . . ?
O8 Ag18 S1 117.6(6) . . ?
O8 Ag18 S2 104.4(6) . . ?
O8 Ag18 S14 94.2(6) . . ?
Ag7 Ag19 Ag18 88.29(7) . . ?
Ag20 Ag19 Ag7 65.07(12) . . ?
Ag20 Ag19 Ag18 129.45(13) . . ?
Ag20 Ag19 Cl2 58.59(16) . . ?
Cl2 Ag19 Ag7 82.14(14) . . ?
Cl2 Ag19 Ag18 76.59(14) . . ?
S2 Ag19 Ag7 48.87(15) . . ?
S2 Ag19 Ag18 46.28(14) . . ?
S2 Ag19 Ag20 112.0(2) . . ?
S2 Ag19 Cl2 94.89(18) . . ?
S2 Ag19 S9 160.1(3) . . ?
S2 Ag19 O7 103.5(6) . . ?
S9 Ag19 Ag7 111.3(3) . . ?
S9 Ag19 Ag18 149.1(2) . . ?
S9 Ag19 Ag20 50.1(3) . . ?
S9 Ag19 Cl2 82.5(2) . . ?
S9 Ag19 O7 96.2(6) . . ?
O7 Ag19 Ag7 149.2(5) . . ?
O7 Ag19 Ag18 61.0(5) . . ?
O7 Ag19 Ag20 132.2(6) . . ?
O7 Ag19 Cl2 88.1(6) . . ?
Ag19 Ag20 Ag7 64.96(12) . . ?
Ag19 Ag20 Ag21 110.43(16) . . ?
Ag21 Ag20 Ag7 175.2(2) . . ?
Ag22 Ag20 Ag7 108.7(3) . . ?
Ag22 Ag20 Ag19 141.9(3) . . ?
Ag22 Ag20 Ag21 75.7(3) . . ?
Ag22 Ag20 Cl2 79.8(3) . . ?
Ag22 Ag20 S9 130.4(4) . . ?
Ag22 Ag20 S20 65.8(3) . . ?
Cl2 Ag20 Ag7 83.69(16) . . ?
Cl2 Ag20 Ag19 62.41(17) . . ?
Cl2 Ag20 Ag21 95.37(17) . . ?
S9 Ag20 Ag7 118.0(3) . . ?
S9 Ag20 Ag19 57.5(2) . . ?
S9 Ag20 Ag21 57.3(2) . . ?
S9 Ag20 Cl2 89.1(3) . . ?
S9 Ag20 S20 163.7(3) . . ?
S20 Ag20 Ag7 48.14(14) . . ?
S20 Ag20 Ag19 112.1(2) . . ?
S20 Ag20 Ag21 136.6(3) . . ?
S20 Ag20 Cl2 96.8(2) . . ?
Ag20 Ag21 Ag22 28.68(13) . . ?
Ag20 Ag21 Ag44 85.94(13) . . ?
Ag20 Ag21 Ag45 104.00(13) . . ?
Ag22 Ag21 Ag44 103.28(13) . . ?
Ag22 Ag21 Ag45 87.87(13) . . ?
Ag44 Ag21 Ag45 71.66(11) . . ?
S9 Ag21 Ag20 46.2(2) . . ?
S9 Ag21 Ag22 74.0(2) . . ?
S9 Ag21 Ag44 50.8(2) . . ?
S9 Ag21 Ag45 111.0(2) . . ?
S11 Ag21 Ag20 73.5(2) . . ?
S11 Ag21 Ag22 46.3(2) . . ?
S11 Ag21 Ag44 109.1(2) . . ?
S11 Ag21 Ag45 51.00(18) . . ?
S11 Ag21 S9 112.6(3) . . ?
O6 Ag21 Ag20 159.0(5) . . ?
O6 Ag21 Ag22 148.1(5) . . ?
O6 Ag21 Ag44 75.4(5) . . ?
O6 Ag21 Ag45 61.1(5) . . ?
O6 Ag21 S9 122.1(6) . . ?
O6 Ag21 S11 103.2(5) . . ?
Ag20 Ag22 Ag21 75.6(3) . . ?
Ag20 Ag22 Ag23 125.2(3) . . ?
Ag20 Ag22 Ag46 136.3(3) . . ?
Ag20 Ag22 Cl2 69.8(3) . . ?
Ag20 Ag22 S11 128.4(4) . . ?
Ag20 Ag22 S20 78.6(3) . . ?
Ag21 Ag22 Ag23 159.18(17) . . ?
Ag46 Ag22 Ag21 106.24(13) . . ?
Ag46 Ag22 Ag23 59.48(12) . . ?
Cl2 Ag22 Ag21 92.57(19) . . ?
Cl2 Ag22 Ag23 94.58(18) . . ?
Cl2 Ag22 Ag46 66.52(15) . . ?
S11 Ag22 Ag21 57.1(2) . . ?
S11 Ag22 Ag23 103.1(3) . . ?
S11 Ag22 Ag46 54.1(2) . . ?
S11 Ag22 Cl2 91.3(2) . . ?
S11 Ag22 S20 152.9(4) . . ?
S20 Ag22 Ag21 147.2(3) . . ?
S20 Ag22 Ag23 50.74(18) . . ?
S20 Ag22 Ag46 106.4(2) . . ?
S20 Ag22 Cl2 97.3(2) . . ?
Ag5 Ag23 Ag6 51.46(4) . . ?
Ag5 Ag23 Ag26 99.06(6) . . ?
Ag6 Ag23 Ag26 49.57(5) . . ?
Ag22 Ag23 Ag5 72.66(9) . . ?
Ag22 Ag23 Ag6 104.73(9) . . ?
Ag22 Ag23 Ag26 141.14(9) . . ?
Ag24 Ag23 Ag5 61.05(5) . . ?
Ag24 Ag23 Ag6 56.56(5) . . ?
Ag24 Ag23 Ag22 131.58(11) . . ?
Ag24 Ag23 Ag26 64.28(6) . . ?
Ag24 Ag23 Ag46 88.65(7) . . ?
Ag46 Ag23 Ag5 64.22(7) . . ?
Ag46 Ag23 Ag6 115.28(8) . . ?
Ag46 Ag23 Ag22 57.37(9) . . ?
Ag46 Ag23 Ag26 152.91(8) . . ?
S12 Ag23 Ag5 89.38(13) . . ?
S12 Ag23 Ag6 113.23(12) . . ?
S12 Ag23 Ag22 111.73(16) . . ?
S12 Ag23 Ag24 57.24(12) . . ?
S12 Ag23 Ag26 105.95(14) . . ?
S12 Ag23 Ag46 55.57(14) . . ?
S20 Ag23 Ag5 74.70(14) . . ?
S20 Ag23 Ag6 70.05(13) . . ?
S20 Ag23 Ag22 47.56(16) . . ?
S20 Ag23 Ag24 124.36(14) . . ?
S20 Ag23 Ag26 93.59(15) . . ?
S20 Ag23 Ag46 101.49(17) . . ?
S20 Ag23 S12 156.6(2) . . ?
O20 Ag23 Ag5 168.3(5) . . ?
O20 Ag23 Ag6 117.0(5) . . ?
O20 Ag23 Ag22 115.4(5) . . ?
O20 Ag23 Ag24 112.6(5) . . ?
O20 Ag23 Ag26 69.3(5) . . ?
O20 Ag23 Ag46 126.9(5) . . ?
O20 Ag23 S12 94.9(5) . . ?
O20 Ag23 S20 104.1(5) . . ?
Ag3 Ag24 Ag5 57.27(5) . . ?
Ag3 Ag24 Ag6 58.16(4) . . ?
Ag3 Ag24 Ag14 59.31(4) . . ?
Ag3 Ag24 Ag23 117.04(7) . . ?
Ag3 Ag24 Ag25 59.82(5) . . ?
Ag3 Ag24 Ag26 102.88(5) . . ?
Ag3 Ag24 Ag35 115.40(6) . . ?
Ag3 Ag24 Ag36 111.84(6) . . ?
Ag3 Ag24 Ag37 58.61(4) . . ?
Ag5 Ag24 Ag26 102.65(6) . . ?
Ag5 Ag24 Ag35 170.03(7) . . ?
Ag6 Ag24 Ag5 56.06(5) . . ?
Ag6 Ag24 Ag26 52.83(5) . . ?
Ag6 Ag24 Ag35 127.75(6) . . ?
Ag6 Ag24 Ag36 166.65(7) . . ?
Ag6 Ag24 Ag37 104.87(6) . . ?
Ag14 Ag24 Ag5 107.16(6) . . ?
Ag14 Ag24 Ag6 111.44(6) . . ?
Ag14 Ag24 Ag26 123.05(6) . . ?
Ag14 Ag24 Ag35 63.07(5) . . ?
Ag14 Ag24 Ag36 64.85(5) . . ?
Ag14 Ag24 Ag37 60.91(5) . . ?
Ag23 Ag24 Ag5 65.03(6) . . ?
Ag23 Ag24 Ag6 70.43(5) . . ?
Ag23 Ag24 Ag14 169.77(8) . . ?
Ag23 Ag24 Ag25 124.88(7) . . ?
Ag23 Ag24 Ag26 66.47(6) . . ?
Ag23 Ag24 Ag35 124.39(7) . . ?
Ag23 Ag24 Ag36 110.88(6) . . ?
Ag23 Ag24 Ag37 108.87(7) . . ?
Ag25 Ag24 Ag5 108.19(6) . . ?
Ag25 Ag24 Ag6 63.64(5) . . ?
Ag25 Ag24 Ag14 62.87(5) . . ?
Ag25 Ag24 Ag26 62.13(5) . . ?
Ag25 Ag24 Ag35 69.92(5) . . ?
Ag25 Ag24 Ag36 120.94(7) . . ?
Ag25 Ag24 Ag37 110.90(6) . . ?
Ag35 Ag24 Ag26 85.25(6) . . ?
Ag36 Ag24 Ag5 111.73(6) . . ?
Ag36 Ag24 Ag26 140.40(7) . . ?
Ag36 Ag24 Ag35 63.28(5) . . ?
Ag36 Ag24 Ag37 61.88(5) . . ?
Ag37 Ag24 Ag5 57.85(5) . . ?
Ag37 Ag24 Ag26 157.70(6) . . ?
Ag37 Ag24 Ag35 113.12(6) . . ?
S12 Ag24 Ag3 140.71(14) . . ?
S12 Ag24 Ag5 91.80(14) . . ?
S12 Ag24 Ag6 126.90(13) . . ?
S12 Ag24 Ag14 118.53(12) . . ?
S12 Ag24 Ag23 57.22(12) . . ?
S12 Ag24 Ag25 158.84(15) . . ?
S12 Ag24 Ag26 107.60(13) . . ?
S12 Ag24 Ag35 91.55(14) . . ?
S12 Ag24 Ag36 53.86(12) . . ?
S12 Ag24 Ag37 85.31(13) . . ?
Ag1 Ag25 Ag6 61.42(5) . . ?
Ag1 Ag25 Ag13 60.86(5) . . ?
Ag1 Ag25 Ag14 109.63(6) . . ?
Ag1 Ag25 Ag26 102.25(6) . . ?
Ag1 Ag25 Ag28 75.10(5) . . ?
Ag1 Ag25 Ag35 167.18(6) . . ?
Ag3 Ag25 Ag1 60.40(4) . . ?
Ag3 Ag25 Ag6 56.99(5) . . ?
Ag3 Ag25 Ag13 57.84(4) . . ?
Ag3 Ag25 Ag14 58.41(4) . . ?
Ag3 Ag25 Ag24 59.90(5) . . ?
Ag3 Ag25 Ag26 106.31(6) . . ?
Ag3 Ag25 Ag28 126.59(6) . . ?
Ag3 Ag25 Ag35 106.94(5) . . ?
Ag6 Ag25 Ag26 53.51(5) . . ?
Ag6 Ag25 Ag28 77.10(5) . . ?
Ag6 Ag25 Ag35 114.72(6) . . ?
Ag13 Ag25 Ag6 107.20(6) . . ?
Ag13 Ag25 Ag14 59.19(4) . . ?
Ag13 Ag25 Ag26 160.42(7) . . ?
Ag13 Ag25 Ag28 123.42(6) . . ?
Ag13 Ag25 Ag35 111.83(5) . . ?
Ag14 Ag25 Ag6 106.69(6) . . ?
Ag14 Ag25 Ag26 125.08(6) . . ?
Ag14 Ag25 Ag28 174.90(7) . . ?
Ag14 Ag25 Ag35 58.69(4) . . ?
Ag24 Ag25 Ag1 111.70(6) . . ?
Ag24 Ag25 Ag6 60.06(5) . . ?
Ag24 Ag25 Ag13 108.32(6) . . ?
Ag24 Ag25 Ag14 60.16(5) . . ?
Ag24 Ag25 Ag26 66.95(5) . . ?
Ag24 Ag25 Ag28 120.43(7) . . ?
Ag24 Ag25 Ag35 59.02(5) . . ?
Ag26 Ag25 Ag28 54.25(5) . . ?
Ag26 Ag25 Ag35 82.66(5) . . ?
Ag35 Ag25 Ag28 116.80(6) . . ?
Cl1 Ag25 Ag1 106.61(12) . . ?
Cl1 Ag25 Ag3 149.41(14) . . ?
Cl1 Ag25 Ag6 144.92(12) . . ?
Cl1 Ag25 Ag13 91.57(13) . . ?
Cl1 Ag25 Ag14 108.38(12) . . ?
Cl1 Ag25 Ag24 141.65(13) . . ?
Cl1 Ag25 Ag26 103.51(13) . . ?
Cl1 Ag25 Ag28 67.85(12) . . ?
Cl1 Ag25 Ag35 83.38(11) . . ?
Ag6 Ag26 Ag23 63.63(6) . . ?
Ag6 Ag26 Ag24 56.17(5) . . ?
Ag6 Ag26 Ag25 60.07(5) . . ?
Ag6 Ag26 Ag27 127.06(8) . . ?
Ag6 Ag26 Ag28 88.36(6) . . ?
Ag24 Ag26 Ag23 49.25(5) . . ?
Ag25 Ag26 Ag23 97.98(6) . . ?
Ag25 Ag26 Ag24 50.92(4) . . ?
Ag25 Ag26 Ag27 69.79(6) . . ?
Ag27 Ag26 Ag23 143.48(8) . . ?
Ag27 Ag26 Ag24 103.79(7) . . ?
Ag28 Ag26 Ag23 151.76(8) . . ?
Ag28 Ag26 Ag24 118.77(7) . . ?
Ag28 Ag26 Ag25 68.59(6) . . ?
Ag28 Ag26 Ag27 57.00(7) . . ?
S3 Ag26 Ag6 56.61(12) . . ?
S3 Ag26 Ag23 104.92(14) . . ?
S3 Ag26 Ag24 112.24(13) . . ?
S3 Ag26 Ag25 88.59(13) . . ?
S3 Ag26 Ag27 108.87(14) . . ?
S3 Ag26 Ag28 52.03(14) . . ?
S16 Ag26 Ag6 123.21(14) . . ?
S16 Ag26 Ag23 96.80(14) . . ?
S16 Ag26 Ag24 70.56(13) . . ?
S16 Ag26 Ag25 72.30(14) . . ?
S16 Ag26 Ag27 46.96(14) . . ?
S16 Ag26 Ag28 102.06(16) . . ?
S16 Ag26 S3 152.9(2) . . ?
O19 Ag26 Ag6 117.0(5) . . ?
O19 Ag26 Ag23 73.4(4) . . ?
O19 Ag26 Ag24 119.9(4) . . ?
O19 Ag26 Ag25 170.7(4) . . ?
O19 Ag26 Ag27 115.1(5) . . ?
O19 Ag26 Ag28 120.6(4) . . ?
O19 Ag26 S3 96.8(4) . . ?
O19 Ag26 S16 104.9(5) . . ?
Ag28 Ag27 Ag26 58.10(8) . . ?
Ag31 Ag27 Ag26 160.69(12) . . ?
Ag31 Ag27 Ag28 105.69(9) . . ?
Cl1 Ag27 Ag26 95.00(14) . . ?
Cl1 Ag27 Ag28 73.10(12) . . ?
Cl1 Ag27 Ag31 89.25(15) . . ?
S16 Ag27 Ag26 47.58(15) . . ?
S16 Ag27 Ag28 103.72(18) . . ?
S16 Ag27 Ag31 150.5(2) . . ?
S16 Ag27 Cl1 96.89(18) . . ?
S16 Ag27 S19 149.9(3) . . ?
S19 Ag27 Ag26 103.1(2) . . ?
S19 Ag27 Ag28 51.85(18) . . ?
S19 Ag27 Ag31 57.81(19) . . ?
S19 Ag27 Cl1 92.1(2) . . ?
Ag26 Ag28 Ag25 57.15(5) . . ?
Ag27 Ag28 Ag25 68.10(6) . . ?
Ag27 Ag28 Ag26 64.90(7) . . ?
S3 Ag28 Ag25 81.99(12) . . ?
S3 Ag28 Ag26 53.43(12) . . ?
S3 Ag28 Ag27 118.15(14) . . ?
S3 Ag28 S4 98.78(17) . . ?
S4 Ag28 Ag25 71.84(10) . . ?
S4 Ag28 Ag26 122.97(12) . . ?
S4 Ag28 Ag27 119.18(14) . . ?
S19 Ag28 Ag25 113.54(17) . . ?
S19 Ag28 Ag26 108.60(17) . . ?
S19 Ag28 Ag27 51.16(16) . . ?
S19 Ag28 S3 146.4(2) . . ?
S19 Ag28 S4 114.1(2) . . ?
Ag12 Ag29 Ag30 156.12(11) . . ?
Ag12 Ag29 Ag33 81.30(7) . . ?
Ag33 Ag29 Ag30 99.16(9) . . ?
S4 Ag29 Ag12 60.60(12) . . ?
S4 Ag29 Ag30 99.12(15) . . ?
S4 Ag29 Ag33 116.77(12) . . ?
S18 Ag29 Ag12 136.58(17) . . ?
S18 Ag29 Ag30 50.29(18) . . ?
S18 Ag29 Ag33 55.32(15) . . ?
S18 Ag29 S4 137.7(2) . . ?
S18 Ag29 O17 127.8(4) . . ?
O17 Ag29 Ag12 68.8(3) . . ?
O17 Ag29 Ag30 128.8(3) . . ?
O17 Ag29 Ag33 118.6(4) . . ?
O17 Ag29 S4 93.5(4) . . ?
Ag31 Ag30 Ag29 111.19(10) . . ?
S18 Ag30 Ag29 47.67(17) . . ?
S18 Ag30 Ag31 84.64(19) . . ?
S18 Ag30 S19 115.3(2) . . ?
S19 Ag30 Ag29 98.35(16) . . ?
S19 Ag30 Ag31 55.42(18) . . ?
O16 Ag30 Ag29 152.3(8) . . ?
O16 Ag30 Ag31 76.2(6) . . ?
O16 Ag30 S18 109.5(8) . . ?
O16 Ag30 S19 107.1(7) . . ?
Ag27 Ag31 Ag30 95.38(11) . . ?
Ag27 Ag31 Ag32 104.41(12) . . ?
Ag30 Ag31 Ag32 87.39(13) . . ?
S17 Ag31 Ag27 73.6(2) . . ?
S17 Ag31 Ag30 124.5(2) . . ?
S17 Ag31 Ag32 46.9(2) . . ?
S17 Ag31 S19 119.9(2) . . ?
S19 Ag31 Ag27 51.10(15) . . ?
S19 Ag31 Ag30 52.40(16) . . ?
S19 Ag31 Ag32 121.43(19) . . ?
O15 Ag31 Ag27 136.5(8) . . ?
O15 Ag31 Ag30 83.2(7) . . ?
O15 Ag31 Ag32 118.9(8) . . ?
O15 Ag31 S17 140.8(8) . . ?
O15 Ag31 S19 98.7(8) . . ?
Ag31 Ag32 Ag34 85.71(11) . . ?
Ag33 Ag32 Ag31 107.11(14) . . ?
Ag33 Ag32 Ag34 69.61(10) . . ?
S17 Ag32 Ag31 48.16(18) . . ?
S17 Ag32 Ag33 105.7(2) . . ?
S17 Ag32 Ag34 45.55(18) . . ?
S17 Ag32 S18 112.2(3) . . ?
S18 Ag32 Ag31 76.27(19) . . ?
S18 Ag32 Ag33 51.47(16) . . ?
S18 Ag32 Ag34 107.18(18) . . ?
O14 Ag32 Ag31 142.4(7) . . ?
O14 Ag32 Ag33 93.6(7) . . ?
O14 Ag32 Ag34 131.5(7) . . ?
O14 Ag32 S17 153.4(7) . . ?
O14 Ag32 S18 94.1(7) . . ?
Ag29 Ag33 Ag32 106.62(11) . . ?
Ag29 Ag33 Cl1 71.77(11) . . ?
Cl1 Ag33 Ag32 82.54(14) . . ?
S6 Ag33 Ag29 87.24(13) . . ?
S6 Ag33 Ag32 153.56(16) . . ?
S6 Ag33 Cl1 80.63(16) . . ?
S6 Ag33 S18 138.5(2) . . ?
S6 Ag33 O2 97.5(5) . . ?
S18 Ag33 Ag29 51.26(17) . . ?
S18 Ag33 Ag32 59.33(18) . . ?
S18 Ag33 Cl1 85.28(19) . . ?
S18 Ag33 O2 120.5(6) . . ?
O2 Ag33 Ag29 156.9(6) . . ?
O2 Ag33 Ag32 61.2(5) . . ?
O2 Ag33 Cl1 86.6(6) . . ?
O13 Ag33 Ag29 123.1(6) . . ?
O13 Ag33 Ag32 70.5(6) . . ?
O13 Ag33 Cl1 151.8(6) . . ?
O13 Ag33 S6 120.9(6) . . ?
O13 Ag33 S18 87.8(6) . . ?
O13 Ag33 O2 73.5(8) . . ?
Ag32 Ag34 Ag40 110.29(10) . . ?
Ag35 Ag34 Ag32 149.13(10) . . ?
Ag35 Ag34 Ag40 87.59(6) . . ?
Cl1 Ag34 Ag32 78.03(13) . . ?
Cl1 Ag34 Ag35 81.04(12) . . ?
Cl1 Ag34 Ag40 79.36(12) . . ?
S7 Ag34 Ag32 155.79(17) . . ?
S7 Ag34 Ag35 48.98(13) . . ?
S7 Ag34 Ag40 45.61(12) . . ?
S7 Ag34 Cl1 96.33(17) . . ?
S7 Ag34 S17 159.5(3) . . ?
S17 Ag34 Ag32 43.9(2) . . ?
S17 Ag34 Ag35 110.8(2) . . ?
S17 Ag34 Ag40 151.1(2) . . ?
S17 Ag34 Cl1 81.63(19) . . ?
O2 Ag34 Ag32 55.9(6) . . ?
O2 Ag34 Ag35 149.4(6) . . ?
O2 Ag34 Ag40 61.9(6) . . ?
O2 Ag34 Cl1 95.2(6) . . ?
O2 Ag34 S7 101.9(6) . . ?
O2 Ag34 S17 98.6(6) . . ?
Ag14 Ag35 Ag25 54.13(4) . . ?
Ag14 Ag35 Ag34 90.26(6) . . ?
Ag14 Ag35 Ag36 59.48(4) . . ?
Ag24 Ag35 Ag14 55.51(4) . . ?
Ag24 Ag35 Ag25 51.06(4) . . ?
Ag24 Ag35 Ag34 130.52(6) . . ?
Ag24 Ag35 Ag36 55.79(5) . . ?
Ag34 Ag35 Ag25 80.54(5) . . ?
Ag36 Ag35 Ag25 99.16(6) . . ?
Ag36 Ag35 Ag34 139.11(7) . . ?
S7 Ag35 Ag14 53.21(12) . . ?
S7 Ag35 Ag24 108.58(13) . . ?
S7 Ag35 Ag25 83.54(12) . . ?
S7 Ag35 Ag34 48.29(12) . . ?
S7 Ag35 Ag36 90.87(12) . . ?
S16 Ag35 Ag14 119.27(14) . . ?
S16 Ag35 Ag24 74.70(15) . . ?
S16 Ag35 Ag25 68.47(13) . . ?
S16 Ag35 Ag34 99.02(15) . . ?
S16 Ag35 Ag36 119.09(16) . . ?
S16 Ag35 S7 141.06(18) . . ?
O12 Ag35 Ag14 126.6(4) . . ?
O12 Ag35 Ag24 117.8(4) . . ?
O12 Ag35 Ag25 167.8(4) . . ?
O12 Ag35 Ag34 111.2(4) . . ?
O12 Ag35 Ag36 74.3(4) . . ?
O12 Ag35 S7 106.5(4) . . ?
O12 Ag35 S16 105.3(4) . . ?
Ag14 Ag36 Ag35 59.94(4) . . ?
Ag24 Ag36 Ag14 57.22(4) . . ?
Ag24 Ag36 Ag35 60.93(5) . . ?
Ag24 Ag36 Ag37 60.29(5) . . ?
Ag37 Ag36 Ag14 58.00(4) . . ?
Ag37 Ag36 Ag35 109.98(5) . . ?
S8 Ag36 Ag14 66.55(10) . . ?
S8 Ag36 Ag24 114.97(11) . . ?
S8 Ag36 Ag35 114.90(12) . . ?
S8 Ag36 Ag37 63.82(11) . . ?
S8 Ag36 S12 144.51(19) . . ?
S12 Ag36 Ag14 113.16(11) . . ?
S12 Ag36 Ag24 56.11(11) . . ?
S12 Ag36 Ag35 91.32(14) . . ?
S12 Ag36 Ag37 85.53(13) . . ?
O11 Ag36 Ag14 115.8(4) . . ?
O11 Ag36 Ag24 135.7(4) . . ?
O11 Ag36 Ag35 77.8(3) . . ?
O11 Ag36 Ag37 159.5(4) . . ?
O11 Ag36 S8 95.7(4) . . ?
O11 Ag36 S12 113.8(4) . . ?
Ag3 Ag37 Ag4 56.80(4) . . ?
Ag3 Ag37 Ag5 58.11(4) . . ?
Ag3 Ag37 Ag14 57.72(4) . . ?
Ag3 Ag37 Ag15 58.88(4) . . ?
Ag3 Ag37 Ag24 57.05(4) . . ?
Ag3 Ag37 Ag36 107.05(5) . . ?
Ag3 Ag37 Ag38 121.42(6) . . ?
Ag3 Ag37 Ag41 116.49(6) . . ?
Ag3 Ag37 S8 119.94(10) . . ?
Ag4 Ag37 Ag14 105.85(5) . . ?
Ag4 Ag37 Ag24 106.83(5) . . ?
Ag4 Ag37 Ag36 163.65(6) . . ?
Ag4 Ag37 Ag38 94.08(6) . . ?
Ag4 Ag37 Ag41 59.98(5) . . ?
Ag4 Ag37 S8 138.41(11) . . ?
Ag5 Ag37 Ag4 59.55(5) . . ?
Ag5 Ag37 Ag14 107.71(5) . . ?
Ag5 Ag37 Ag15 108.33(5) . . ?
Ag5 Ag37 Ag24 61.53(5) . . ?
Ag5 Ag37 Ag36 111.42(6) . . ?
Ag5 Ag37 Ag38 150.09(7) . . ?
Ag5 Ag37 Ag41 94.72(6) . . ?
Ag5 Ag37 S8 160.15(12) . . ?
Ag14 Ag37 Ag24 57.91(4) . . ?
Ag14 Ag37 Ag36 62.28(5) . . ?
Ag14 Ag37 Ag38 92.18(5) . . ?
Ag14 Ag37 Ag41 142.25(7) . . ?
Ag15 Ag37 Ag4 59.51(5) . . ?
Ag15 Ag37 Ag14 59.50(4) . . ?
Ag15 Ag37 Ag24 106.33(5) . . ?
Ag15 Ag37 Ag36 116.47(6) . . ?
Ag15 Ag37 Ag38 62.54(5) . . ?
Ag15 Ag37 Ag41 85.04(6) . . ?
Ag15 Ag37 S8 82.96(10) . . ?
Ag24 Ag37 Ag36 57.83(4) . . ?
Ag24 Ag37 Ag38 146.89(6) . . ?
Ag24 Ag37 Ag41 155.71(7) . . ?
Ag36 Ag37 Ag38 97.47(5) . . ?
Ag41 Ag37 Ag36 136.34(6) . . ?
Ag41 Ag37 Ag38 57.39(5) . . ?
S8 Ag37 Ag14 63.28(9) . . ?
S8 Ag37 Ag24 100.05(11) . . ?
S8 Ag37 Ag36 48.91(10) . . ?
S8 Ag37 Ag38 49.60(10) . . ?
S8 Ag37 Ag41 102.65(11) . . ?
S13 Ag37 Ag3 140.65(12) . . ?
S13 Ag37 Ag4 101.15(13) . . ?
S13 Ag37 Ag5 82.83(12) . . ?
S13 Ag37 Ag14 152.74(14) . . ?
S13 Ag37 Ag15 142.22(15) . . ?
S13 Ag37 Ag24 110.54(15) . . ?
S13 Ag37 Ag36 90.52(14) . . ?
S13 Ag37 Ag38 89.52(13) . . ?
S13 Ag37 Ag41 57.69(15) . . ?
S13 Ag37 S8 98.30(14) . . ?
Ag37 Ag38 Ag15 55.85(4) . . ?
Ag39 Ag38 Ag15 57.94(4) . . ?
Ag39 Ag38 Ag37 85.69(5) . . ?
Ag39 Ag38 Ag41 138.89(6) . . ?
Ag41 Ag38 Ag15 82.85(5) . . ?
Ag41 Ag38 Ag37 60.09(5) . . ?
S8 Ag38 Ag15 86.05(10) . . ?
S8 Ag38 Ag37 62.39(10) . . ?
S8 Ag38 Ag39 54.15(11) . . ?
S8 Ag38 Ag41 116.70(12) . . ?
S8 Ag38 O10 125.4(4) . . ?
S15 Ag38 Ag15 53.19(11) . . ?
S15 Ag38 Ag37 90.92(11) . . ?
S15 Ag38 Ag39 96.43(13) . . ?
S15 Ag38 Ag41 64.68(13) . . ?
S15 Ag38 S8 139.23(15) . . ?
S15 Ag38 O10 87.1(4) . . ?
O4 Ag38 Ag15 123.7(4) . . ?
O4 Ag38 Ag37 160.5(4) . . ?
O4 Ag38 Ag39 79.8(3) . . ?
O4 Ag38 Ag41 138.2(4) . . ?
O4 Ag38 S8 98.3(4) . . ?
O4 Ag38 S15 103.5(4) . . ?
O4 Ag38 O10 94.1(5) . . ?
O10 Ag38 Ag15 128.2(3) . . ?
O10 Ag38 Ag37 99.8(3) . . ?
O10 Ag38 Ag39 173.4(3) . . ?
O10 Ag38 Ag41 47.7(3) . . ?
Ag14 Ag39 Ag40 58.07(4) . . ?
Ag15 Ag39 Ag14 59.31(4) . . ?
Ag15 Ag39 Ag40 86.05(5) . . ?
Ag38 Ag39 Ag14 96.13(6) . . ?
Ag38 Ag39 Ag15 64.91(5) . . ?
Ag38 Ag39 Ag40 149.18(6) . . ?
S5 Ag39 Ag14 85.60(12) . . ?
S5 Ag39 Ag15 65.06(12) . . ?
S5 Ag39 Ag38 119.72(14) . . ?
S5 Ag39 Ag40 48.35(13) . . ?
S5 Ag39 S8 151.90(15) . . ?
S8 Ag39 Ag14 68.55(11) . . ?
S8 Ag39 Ag15 91.38(11) . . ?
S8 Ag39 Ag38 55.66(12) . . ?
S8 Ag39 Ag40 118.80(12) . . ?
O3 Ag39 Ag14 163.2(3) . . ?
O3 Ag39 Ag15 134.1(3) . . ?
O3 Ag39 Ag38 84.2(3) . . ?
O3 Ag39 Ag40 125.5(3) . . ?
O3 Ag39 S5 108.9(3) . . ?
O3 Ag39 S8 98.5(3) . . ?
Ag13 Ag40 Ag14 55.47(4) . . ?
Ag13 Ag40 Ag34 102.86(6) . . ?
Ag13 Ag40 Ag39 84.39(5) . . ?
Ag14 Ag40 Ag34 83.23(6) . . ?
Ag14 Ag40 Ag39 52.55(4) . . ?
Ag39 Ag40 Ag34 120.38(6) . . ?
S5 Ag40 Ag13 69.35(11) . . ?
S5 Ag40 Ag14 78.06(12) . . ?
S5 Ag40 Ag34 160.92(13) . . ?
S5 Ag40 Ag39 43.29(11) . . ?
S5 Ag40 S6 94.71(16) . . ?
S6 Ag40 Ag13 52.07(11) . . ?
S6 Ag40 Ag14 104.36(12) . . ?
S6 Ag40 Ag34 93.48(13) . . ?
S6 Ag40 Ag39 130.97(13) . . ?
S7 Ag40 Ag13 99.38(12) . . ?
S7 Ag40 Ag14 51.66(12) . . ?
S7 Ag40 Ag34 42.84(11) . . ?
S7 Ag40 Ag39 77.55(11) . . ?
S7 Ag40 S5 119.62(16) . . ?
S7 Ag40 S6 125.31(17) . . ?
O1 Ag40 Ag13 141.4(6) . . ?
O1 Ag40 Ag14 160.2(6) . . ?
O1 Ag40 Ag34 82.0(6) . . ?
O1 Ag40 Ag39 126.5(6) . . ?
O1 Ag40 S5 115.2(6) . . ?
O1 Ag40 S6 89.7(6) . . ?
O1 Ag40 S7 108.8(6) . . ?
Ag4 Ag41 Ag37 58.78(5) . . ?
Ag38 Ag41 Ag4 96.61(6) . . ?
Ag38 Ag41 Ag37 62.51(5) . . ?
Ag38 Ag41 S15 50.89(11) . . ?
Ag42 Ag41 Ag4 117.54(8) . . ?
Ag42 Ag41 Ag37 105.28(9) . . ?
Ag42 Ag41 Ag38 131.22(9) . . ?
Ag42 Ag41 S15 169.46(13) . . ?
S13 Ag41 Ag4 96.30(11) . . ?
S13 Ag41 Ag37 52.34(11) . . ?
S13 Ag41 Ag38 89.64(12) . . ?
S13 Ag41 Ag42 54.98(13) . . ?
S13 Ag41 S15 133.79(16) . . ?
S14 Ag41 Ag4 54.25(13) . . ?
S14 Ag41 Ag37 108.16(14) . . ?
S14 Ag41 Ag38 143.23(16) . . ?
S14 Ag41 Ag42 85.18(16) . . ?
S14 Ag41 S13 113.16(19) . . ?
S14 Ag41 S15 94.51(18) . . ?
S15 Ag41 Ag4 69.99(10) . . ?
S15 Ag41 Ag37 84.85(11) . . ?
O10 Ag41 Ag4 153.2(4) . . ?
O10 Ag41 Ag37 111.2(4) . . ?
O10 Ag41 Ag38 58.9(3) . . ?
O10 Ag41 Ag42 88.7(4) . . ?
O10 Ag41 S13 94.5(4) . . ?
O10 Ag41 S14 140.4(4) . . ?
O10 Ag41 S15 84.9(4) . . ?
Ag41 Ag42 Ag43 86.97(9) . . ?
Ag41 Ag42 Ag45 149.78(12) . . ?
Ag43 Ag42 Ag45 92.48(10) . . ?
S10 Ag42 Ag41 141.87(19) . . ?
S10 Ag42 Ag43 54.91(17) . . ?
S10 Ag42 Ag45 47.6(2) . . ?
S10 Ag42 S13 133.7(3) . . ?
S13 Ag42 Ag41 60.34(14) . . ?
S13 Ag42 Ag43 116.36(13) . . ?
S13 Ag42 Ag45 93.51(17) . . ?
O9 Ag42 Ag41 73.2(4) . . ?
O9 Ag42 Ag43 123.4(5) . . ?
O9 Ag42 Ag45 129.8(4) . . ?
O9 Ag42 S10 124.4(4) . . ?
O9 Ag42 S13 98.9(4) . . ?
Ag42 Ag43 Ag44 98.62(10) . . ?
Cl2 Ag43 Ag42 74.99(13) . . ?
Cl2 Ag43 Ag44 78.56(14) . . ?
S10 Ag43 Ag42 52.07(16) . . ?
S10 Ag43 Ag44 50.89(17) . . ?
S10 Ag43 Cl2 86.7(2) . . ?
S14 Ag43 Ag42 82.51(15) . . ?
S14 Ag43 Ag44 159.12(18) . . ?
S14 Ag43 Cl2 81.65(18) . . ?
S14 Ag43 S10 134.6(2) . . ?
O7 Ag43 Ag42 162.7(6) . . ?
O7 Ag43 Ag44 71.8(6) . . ?
O7 Ag43 Cl2 88.8(6) . . ?
O7 Ag43 S10 122.2(6) . . ?
O7 Ag43 S14 101.3(6) . . ?
Ag21 Ag44 Ag43 119.21(12) . . ?
Ag21 Ag44 Ag45 55.15(9) . . ?
Ag43 Ag44 Ag45 83.89(10) . . ?
S9 Ag44 Ag21 54.8(2) . . ?
S9 Ag44 Ag43 100.4(2) . . ?
S9 Ag44 Ag45 100.3(2) . . ?
S9 Ag44 S10 127.2(3) . . ?
S9 Ag44 O5 125.5(6) . . ?
S10 Ag44 Ag21 98.1(2) . . ?
S10 Ag44 Ag43 50.11(17) . . ?
S10 Ag44 Ag45 43.8(2) . . ?
O5 Ag44 Ag21 87.6(5) . . ?
O5 Ag44 Ag43 133.8(5) . . ?
O5 Ag44 Ag45 82.7(5) . . ?
O5 Ag44 S10 92.1(6) . . ?
Ag21 Ag45 Ag42 122.87(14) . . ?
Ag21 Ag45 Ag44 53.19(10) . . ?
Ag42 Ag45 Ag44 83.78(11) . . ?
S10 Ag45 Ag21 97.1(2) . . ?
S10 Ag45 Ag42 45.71(17) . . ?
S10 Ag45 Ag44 44.74(17) . . ?
S10 Ag45 S11 123.1(3) . . ?
S11 Ag45 Ag21 53.2(2) . . ?
S11 Ag45 Ag42 105.9(2) . . ?
S11 Ag45 Ag44 95.6(2) . . ?
Ag22 Ag46 Ag5 72.94(9) . . ?
Ag22 Ag46 Ag23 63.15(11) . . ?
Ag23 Ag46 Ag5 59.52(6) . . ?
S11 Ag46 Ag5 117.0(2) . . ?
S11 Ag46 Ag22 47.7(2) . . ?
S11 Ag46 Ag23 101.12(19) . . ?
S11 Ag46 S12 133.5(2) . . ?
S11 Ag46 S13 127.1(2) . . ?
S12 Ag46 Ag5 85.37(12) . . ?
S12 Ag46 Ag22 115.53(17) . . ?
S12 Ag46 Ag23 53.67(12) . . ?
S13 Ag46 Ag5 76.23(12) . . ?
S13 Ag46 Ag22 132.75(19) . . ?
S13 Ag46 Ag23 126.01(14) . . ?
S13 Ag46 S12 96.42(18) . . ?
Ag25 Cl1 Ag27 89.18(18) . . ?
Ag25 Cl1 Ag33 131.7(2) . . ?
Ag25 Cl1 Ag34 107.61(17) . . ?
Ag27 Cl1 Ag33 139.0(2) . . ?
Ag27 Cl1 Ag34 90.58(17) . . ?
Ag34 Cl1 Ag33 79.96(15) . . ?
Ag5 Cl2 Ag19 108.85(18) . . ?
Ag5 Cl2 Ag20 98.6(2) . . ?
Ag5 Cl2 Ag22 86.8(2) . . ?
Ag5 Cl2 Ag43 131.8(2) . . ?
Ag19 Cl2 Ag22 89.34(19) . . ?
Ag19 Cl2 Ag43 81.95(18) . . ?
Ag20 Cl2 Ag19 59.00(17) . . ?
Ag20 Cl2 Ag22 30.42(15) . . ?
Ag20 Cl2 Ag43 125.1(2) . . ?
Ag22 Cl2 Ag43 141.2(2) . . ?
Ag10 S1 Ag2 64.24(13) . . ?
Ag10 S1 Ag17 128.1(2) . . ?
Ag10 S1 Ag18 89.60(19) . . ?
Ag17 S1 Ag2 64.88(13) . . ?
Ag17 S1 Ag18 114.3(2) . . ?
Ag18 S1 Ag2 107.01(18) . . ?
C271 S1 Ag2 132.4(9) . . ?
C271 S1 Ag10 102.2(9) . . ?
C271 S1 Ag17 104.3(9) . . ?
C271 S1 Ag18 118.8(9) . . ?
Ag7 S2 Ag9 77.22(16) . . ?
Ag7 S2 Ag18 141.1(2) . . ?
Ag9 S2 Ag18 75.92(15) . . ?
Ag19 S2 Ag7 83.71(19) . . ?
Ag19 S2 Ag9 128.8(2) . . ?
Ag19 S2 Ag18 91.7(2) . . ?
C260 S2 Ag7 104.9(7) . . ?
C260 S2 Ag9 116.5(7) . . ?
C260 S2 Ag18 112.0(7) . . ?
C260 S2 Ag19 114.3(7) . . ?
Ag6 S3 Ag26 66.26(12) . . ?
Ag8 S3 Ag6 71.38(14) . . ?
Ag8 S3 Ag26 137.2(2) . . ?
Ag8 S3 Ag28 114.2(2) . . ?
Ag28 S3 Ag6 107.95(19) . . ?
Ag28 S3 Ag26 74.55(16) . . ?
C1 S3 Ag6 121.7(8) . . ?
C1 S3 Ag8 106.6(9) . . ?
C1 S3 Ag26 100.7(8) . . ?
C1 S3 Ag28 123.3(8) . . ?
Ag1 S4 Ag12 69.02(12) . . ?
Ag1 S4 Ag28 99.80(16) . . ?
Ag28 S4 Ag12 145.85(18) . . ?
Ag29 S4 Ag1 131.24(19) . . ?
Ag29 S4 Ag12 65.26(13) . . ?
Ag29 S4 Ag28 108.3(2) . . ?
C231 S4 Ag1 115.4(6) . . ?
C231 S4 Ag12 116.0(6) . . ?
C231 S4 Ag28 98.1(6) . . ?
C231 S4 Ag29 99.4(6) . . ?
Ag16 S5 Ag15 64.15(12) . . ?
Ag16 S5 Ag40 116.89(17) . . ?
Ag39 S5 Ag15 65.84(12) . . ?
Ag39 S5 Ag16 128.3(2) . . ?
Ag39 S5 Ag40 88.37(17) . . ?
Ag40 S5 Ag15 105.83(17) . . ?
C37 S5 Ag15 131.9(6) . . ?
C37 S5 Ag16 100.7(7) . . ?
C37 S5 Ag39 102.7(6) . . ?
C37 S5 Ag40 121.0(7) . . ?
Ag12 S6 Ag13 72.89(15) . . ?
Ag12 S6 Ag33 100.23(18) . . ?
Ag12 S6 Ag40 143.9(2) . . ?
Ag13 S6 Ag40 71.86(12) . . ?
Ag33 S6 Ag13 132.9(2) . . ?
Ag33 S6 Ag40 97.96(19) . . ?
C8 S6 Ag12 104.9(8) . . ?
C8 S6 Ag13 115.7(7) . . ?
C8 S6 Ag33 111.1(7) . . ?
C8 S6 Ag40 97.1(7) . . ?
Ag34 S7 Ag14 128.38(19) . . ?
Ag34 S7 Ag35 82.73(16) . . ?
Ag34 S7 Ag40 91.55(17) . . ?
Ag35 S7 Ag14 76.52(15) . . ?
Ag35 S7 Ag40 140.4(2) . . ?
Ag40 S7 Ag14 76.76(14) . . ?
C19 S7 Ag14 115.2(7) . . ?
C19 S7 Ag34 115.6(7) . . ?
C19 S7 Ag35 104.5(7) . . ?
C19 S7 Ag40 113.2(7) . . ?
Ag36 S8 Ag14 66.49(11) . . ?
Ag36 S8 Ag37 67.27(11) . . ?
Ag36 S8 Ag38 133.14(19) . . ?
Ag36 S8 Ag39 128.11(18) . . ?
Ag37 S8 Ag14 58.79(8) . . ?
Ag38 S8 Ag14 100.97(14) . . ?
Ag38 S8 Ag37 68.02(11) . . ?
Ag39 S8 Ag14 63.30(10) . . ?
Ag39 S8 Ag37 96.41(13) . . ?
Ag39 S8 Ag38 70.19(14) . . ?
C48 S8 Ag14 141.6(6) . . ?
C48 S8 Ag36 106.2(6) . . ?
C48 S8 Ag37 156.2(6) . . ?
C48 S8 Ag38 108.9(6) . . ?
C48 S8 Ag39 104.8(6) . . ?
Ag19 S9 Ag21 140.0(3) . . ?
Ag19 S9 Ag44 102.6(4) . . ?
Ag20 S9 Ag19 72.4(3) . . ?
Ag20 S9 Ag21 76.6(3) . . ?
Ag20 S9 Ag44 123.5(3) . . ?
Ag44 S9 Ag21 74.4(2) . . ?
C66 S9 Ag19 111.7(9) . . ?
C66 S9 Ag20 118.4(10) . . ?
C66 S9 Ag21 105.0(9) . . ?
C66 S9 Ag44 115.4(10) . . ?
Ag42 S10 Ag43 73.0(2) . . ?
Ag42 S10 Ag44 140.3(3) . . ?
Ag42 S10 Ag45 86.7(3) . . ?
Ag43 S10 Ag44 79.0(2) . . ?
Ag45 S10 Ag43 131.6(3) . . ?
Ag45 S10 Ag44 91.5(3) . . ?
C110 S10 Ag42 110.4(10) . . ?
C110 S10 Ag43 113.4(10) . . ?
C110 S10 Ag44 106.3(10) . . ?
C110 S10 Ag45 114.9(10) . . ?
Ag22 S11 Ag21 76.6(3) . . ?
Ag22 S11 Ag45 127.7(4) . . ?
Ag22 S11 Ag46 78.3(3) . . ?
Ag45 S11 Ag21 75.8(2) . . ?
Ag46 S11 Ag21 142.3(4) . . ?
Ag46 S11 Ag45 98.6(3) . . ?
C99 S11 Ag21 110.7(9) . . ?
C99 S11 Ag22 113.4(9) . . ?
C99 S11 Ag45 117.7(10) . . ?
C99 S11 Ag46 104.9(9) . . ?
Ag23 S12 Ag24 65.54(12) . . ?
Ag23 S12 Ag46 70.75(15) . . ?
Ag24 S12 Ag46 102.32(19) . . ?
Ag36 S12 Ag23 135.2(2) . . ?
Ag36 S12 Ag24 70.03(13) . . ?
Ag36 S12 Ag46 115.0(2) . . ?
C77 S12 Ag23 102.7(7) . . ?
C77 S12 Ag24 122.2(7) . . ?
C77 S12 Ag36 105.1(7) . . ?
C77 S12 Ag46 128.0(7) . . ?
Ag37 S13 Ag41 69.97(15) . . ?
Ag37 S13 Ag42 131.2(2) . . ?
Ag42 S13 Ag41 64.68(16) . . ?
Ag46 S13 Ag37 99.26(18) . . ?
Ag46 S13 Ag41 142.7(2) . . ?
Ag46 S13 Ag42 105.7(2) . . ?
C88 S13 Ag37 114.9(7) . . ?
C88 S13 Ag41 116.4(8) . . ?
C88 S13 Ag42 101.0(7) . . ?
C88 S13 Ag46 100.6(8) . . ?
Ag4 S14 Ag18 71.72(14) . . ?
Ag41 S14 Ag4 72.76(17) . . ?
Ag41 S14 Ag18 144.1(2) . . ?
Ag41 S14 Ag43 105.3(2) . . ?
Ag43 S14 Ag4 131.4(3) . . ?
Ag43 S14 Ag18 94.3(2) . . ?
C128 S14 Ag4 119.3(9) . . ?
C128 S14 Ag18 101.4(9) . . ?
C128 S14 Ag41 100.2(9) . . ?
C128 S14 Ag43 108.9(9) . . ?
Ag15 S15 Ag41 92.80(15) . . ?
Ag17 S15 Ag15 73.51(13) . . ?
Ag17 S15 Ag38 146.7(2) . . ?
Ag17 S15 Ag41 105.96(17) . . ?
Ag38 S15 Ag15 75.25(14) . . ?
Ag38 S15 Ag41 64.42(12) . . ?
C153 S15 Ag15 120.8(7) . . ?
C153 S15 Ag17 106.6(7) . . ?
C153 S15 Ag38 98.9(7) . . ?
C153 S15 Ag41 138.4(7) . . ?
Ag26 S16 Ag35 125.1(2) . . ?
Ag27 S16 Ag26 85.46(18) . . ?
Ag27 S16 Ag35 111.0(3) . . ?
C171 S16 Ag26 106.1(8) . . ?
C171 S16 Ag27 107.7(9) . . ?
C171 S16 Ag35 116.4(8) . . ?
Ag31 S17 Ag34 137.4(3) . . ?
Ag32 S17 Ag31 85.0(3) . . ?
Ag32 S17 Ag34 90.6(3) . . ?
C181 S17 Ag31 108.3(11) . . ?
C181 S17 Ag32 108.6(12) . . ?
C181 S17 Ag34 113.2(11) . . ?
Ag29 S18 Ag30 82.0(2) . . ?
Ag29 S18 Ag32 135.0(2) . . ?
Ag29 S18 Ag33 73.42(19) . . ?
Ag30 S18 Ag32 110.4(3) . . ?
Ag30 S18 Ag33 138.1(3) . . ?
Ag33 S18 Ag32 69.21(18) . . ?
C188 S18 Ag29 109.3(12) . . ?
C188 S18 Ag30 112.3(11) . . ?
C188 S18 Ag32 105.2(11) . . ?
C188 S18 Ag33 107.7(11) . . ?
Ag27 S19 Ag28 76.99(19) . . ?
Ag27 S19 Ag30 126.7(3) . . ?
Ag27 S19 Ag31 71.1(2) . . ?
Ag28 S19 Ag30 110.0(3) . . ?
Ag28 S19 Ag31 139.2(3) . . ?
Ag30 S19 Ag31 72.2(2) . . ?
C206 S19 Ag27 110.8(9) . . ?
C206 S19 Ag28 113.4(10) . . ?
C206 S19 Ag30 113.3(9) . . ?
C206 S19 Ag31 101.4(10) . . ?
Ag7 S20 Ag20 82.5(2) . . ?
Ag22 S20 Ag7 113.4(3) . . ?
Ag22 S20 Ag20 35.55(19) . . ?
Ag22 S20 Ag23 81.7(2) . . ?
Ag23 S20 Ag7 126.0(2) . . ?
Ag23 S20 Ag20 114.5(2) . . ?
C249 S20 Ag7 115.6(7) . . ?
C249 S20 Ag20 105.0(7) . . ?
C249 S20 Ag22 104.8(7) . . ?
C249 S20 Ag23 108.7(7) . . ?
Ag11 S21 Ag2 75.65(14) . . ?
Ag16 S21 Ag2 73.01(13) . . ?
Ag16 S21 Ag11 145.4(2) . . ?
C285 S21 Ag2 113.4(6) . . ?
C285 S21 Ag11 102.0(6) . . ?
C285 S21 Ag16 103.6(6) . . ?
Ag8 S22 Ag1 67.97(12) . . ?
Ag8 S22 Ag10 124.3(2) . . ?
Ag8 S22 Ag11 136.8(2) . . ?
Ag10 S22 Ag1 96.14(14) . . ?
Ag10 S22 Ag11 70.10(14) . . ?
Ag11 S22 Ag1 70.09(12) . . ?
C296 S22 Ag1 156.1(7) . . ?
C296 S22 Ag8 106.9(6) . . ?
C296 S22 Ag10 105.2(7) . . ?
C296 S22 Ag11 107.1(6) . . ?
C30 O1 Ag40 118(2) . . ?
Ag34 O2 Ag33 97.7(8) . . ?
C30 O2 Ag33 106(2) . . ?
C30 O2 Ag34 139(2) . . ?
C59 O3 Ag39 122.0(12) . . ?
C59 O4 Ag38 126.3(12) . . ?
C121 O5 Ag44 107.3(16) . . ?
C121 O6 Ag21 118.5(17) . . ?
Ag43 O7 Ag19 100.8(9) . . ?
C139 O7 Ag19 124(2) . . ?
C139 O7 Ag43 118(2) . . ?
C139 O8 Ag18 114.2(19) . . ?
C146 O9 Ag42 131.0(14) . . ?
Ag41 O10 Ag38 73.4(3) . . ?
C146 O10 Ag38 160.2(15) . . ?
C146 O10 Ag41 115.2(13) . . ?
C164 O11 Ag36 125.6(13) . . ?
C164 O12 Ag35 127.2(14) . . ?
C199 O13 Ag33 130.8(17) . . ?
C199 O14 Ag32 121(2) . . ?
C217 O15 Ag31 119(2) . . ?
C217 O16 Ag30 125(2) . . ?
C224 O17 Ag29 134.5(14) . . ?
Ag12 O18 Ag11 82.0(4) . . ?
C224 O18 Ag11 154.6(14) . . ?
C224 O18 Ag12 113.7(14) . . ?
C242 O19 Ag26 122.3(17) . . ?
C242 O20 Ag23 123.9(16) . . ?
C278 O21 Ag17 124.4(14) . . ?
C278 O22 Ag16 127.1(13) . . ?
C307 O23 Ag11 124.7(13) . . ?
C307 O24 Ag10 121.2(15) . . ?
C314 O25 Ag8 123.0(13) . . ?
C314 O26 Ag7 123.4(14) . . ?
C2 C1 S3 112.8(17) . . ?
C3 C2 C1 122(2) . . ?
C3 C2 C7 117(2) . . ?
C7 C2 C1 121(2) . . ?
C2 C3 C4 120(3) . . ?
C5 C4 C3 122(3) . . ?
C4 C5 C6 117(2) . . ?
C4 C5 C325 126(3) . . ?
C6 C5 C325 117(2) . . ?
C7 C6 C5 124(3) . . ?
C6 C7 C2 120(2) . . ?
C9 C8 S6 113.1(15) . . ?
C10 C9 C8 120(2) . . ?
C14 C9 C8 121(2) . . ?
C14 C9 C10 120(2) . . ?
C11 C10 C9 120(2) . . ?
C10 C11 C12 123(3) . . ?
C11 C12 C15 123(3) . . ?
C13 C12 C11 116(2) . . ?
C13 C12 C15 122(2) . . ?
C12 C13 C14 121(3) . . ?
C9 C14 C13 120(3) . . ?
C16 C15 C12 107(2) . . ?
C17 C15 C12 108(2) . . ?
C17 C15 C16 109(3) . . ?
C18 C15 C12 112(2) . . ?
C18 C15 C16 109(3) . . ?
C18 C15 C17 111(3) . . ?
C20 C19 S7 112.6(14) . . ?
C21 C20 C19 124(2) . . ?
C21 C20 C25 117(2) . . ?
C25 C20 C19 119(2) . . ?
C20 C21 C22 122(2) . . ?
C23 C22 C21 119(2) . . ?
C22 C23 C26 115(3) . . ?
C24 C23 C22 119(2) . . ?
C24 C23 C26 126(3) . . ?
C23 C24 C25 120(2) . . ?
C20 C25 C24 122(2) . . ?
C27 C26 C23 109(2) . . ?
C27 C26 C28 99(3) . . ?
C27 C26 C29 104(3) . . ?
C28 C26 C23 117(3) . . ?
C29 C26 C23 106(3) . . ?
C29 C26 C28 121(4) . . ?
O1 C30 C31 116(3) . . ?
O2 C30 O1 125(3) . . ?
O2 C30 C31 116(3) . . ?
C32 C31 C30 117(3) . . ?
C32 C31 C36 120.0 . . ?
C36 C31 C30 123(3) . . ?
C31 C32 C33 120.0 . . ?
C34 C33 C32 120.0 . . ?
C33 C34 C35 120.0 . . ?
C36 C35 C34 120.0 . . ?
C35 C36 C31 120.0 . . ?
C38 C37 S5 110.9(13) . . ?
C39 C38 C37 122(2) . . ?
C39 C38 C43 117(2) . . ?
C43 C38 C37 121(2) . . ?
C38 C39 C40 119(3) . . ?
C41 C40 C39 123(3) . . ?
C40 C41 C42 118(2) . . ?
C40 C41 C44 120(3) . . ?
C42 C41 C44 122(3) . . ?
C41 C42 C43 120(2) . . ?
C42 C43 C38 122(2) . . ?
C45 C44 C41 112(3) . . ?
C45 C44 C47 113(3) . . ?
C46 C44 C41 112(2) . . ?
C46 C44 C45 105(3) . . ?
C46 C44 C47 101(3) . . ?
C47 C44 C41 112(2) . . ?
C49 C48 S8 108.1(11) . . ?
C50 C49 C48 122.2(17) . . ?
C50 C49 C54 117.8(18) . . ?
C54 C49 C48 119.3(18) . . ?
C49 C50 C51 123.0(19) . . ?
C52 C51 C50 118.3(19) . . ?
C51 C52 C55 122.4(19) . . ?
C53 C52 C51 119.3(18) . . ?
C53 C52 C55 118.1(19) . . ?
C52 C53 C54 121(2) . . ?
C49 C54 C53 120(2) . . ?
C52 C55 C56 111.0(19) . . ?
C52 C55 C57 109.6(18) . . ?
C52 C55 C58 110.5(18) . . ?
C56 C55 C58 110(2) . . ?
C57 C55 C56 104(2) . . ?
C57 C55 C58 111(2) . . ?
O3 C59 C60 117.1(18) . . ?
O4 C59 O3 127.1(18) . . ?
O4 C59 C60 115.6(17) . . ?
C61 C60 C59 119.9(19) . . ?
C65 C60 C59 119.1(19) . . ?
C65 C60 C61 121(2) . . ?
C62 C61 C60 118(2) . . ?
C63 C62 C61 121(3) . . ?
C62 C63 C64 123(3) . . ?
C65 C64 C63 115(2) . . ?
C60 C65 C64 121(2) . . ?
C67 C66 S9 112.9(18) . . ?
C68 C67 C66 122(3) . . ?
C68 C67 C72 118(3) . . ?
C72 C67 C66 120(3) . . ?
C67 C68 C69 121(3) . . ?
C70 C69 C68 120(3) . . ?
C69 C70 C73 121(3) . . ?
C71 C70 C69 119(3) . . ?
C71 C70 C73 120(3) . . ?
C70 C71 C72 121(4) . . ?
C67 C72 C71 120(4) . . ?
C74 C73 C70 104(3) . . ?
C74 C73 C75 107(3) . . ?
C75 C73 C70 114(2) . . ?
C76 C73 C70 111(3) . . ?
C76 C73 C74 109(3) . . ?
C76 C73 C75 111(3) . . ?
C78 C77 S12 112.1(15) . . ?
C79 C78 C77 120(2) . . ?
C83 C78 C77 118(2) . . ?
C83 C78 C79 122(2) . . ?
C80 C79 C78 117(2) . . ?
C81 C80 C79 124(2) . . ?
C80 C81 C82 117.2(19) . . ?
C80 C81 C84 122(2) . . ?
C82 C81 C84 121(2) . . ?
C83 C82 C81 121(2) . . ?
C78 C83 C82 119(2) . . ?
C85 C84 C81 107(2) . . ?
C85 C84 C87 110(3) . . ?
C86 C84 C81 109(2) . . ?
C86 C84 C85 108(3) . . ?
C86 C84 C87 109(2) . . ?
C87 C84 C81 113(2) . . ?
C89 C88 S13 107.8(14) . . ?
C90 C89 C88 116(2) . . ?
C94 C89 C88 123(2) . . ?
C94 C89 C90 121(2) . . ?
C91 C90 C89 116(2) . . ?
C90 C91 C92 126(2) . . ?
C91 C92 C95 122(2) . . ?
C93 C92 C91 117(2) . . ?
C93 C92 C95 121(2) . . ?
C92 C93 C94 120(2) . . ?
C89 C94 C93 120(2) . . ?
C92 C95 C96 109(2) . . ?
C92 C95 C97 103.8(18) . . ?
C97 C95 C96 105.8(12) . . ?
C98 C95 C92 113(2) . . ?
C98 C95 C96 106.4(12) . . ?
C98 C95 C97 118(2) . . ?
C100 C99 S11 112.3(18) . . ?
C101 C100 C99 122(2) . . ?
C101 C100 C105 119(3) . . ?
C105 C100 C99 119(2) . . ?
C100 C101 C102 123(3) . . ?
C103 C102 C101 123(3) . . ?
C102 C103 C104 115(3) . . ?
C102 C103 C106 126(3) . . ?
C104 C103 C106 119(3) . . ?
C103 C104 C105 125(3) . . ?
C100 C105 C104 116(3) . . ?
C107 C106 C103 113(3) . . ?
C107 C106 C108 112(3) . . ?
C108 C106 C103 105(3) . . ?
C109 C106 C103 110(2) . . ?
C109 C106 C107 108(3) . . ?
C109 C106 C108 108(3) . . ?
C111 C110 S10 114(2) . . ?
C112 C111 C110 120(2) . . ?
C116 C111 C110 118(2) . . ?
C116 C111 C112 121(2) . . ?
C111 C112 C113 117(2) . . ?
C114 C113 C112 125(2) . . ?
C113 C114 C117 122(2) . . ?
C115 C114 C113 113.6(19) . . ?
C115 C114 C117 125(2) . . ?
C114 C115 C116 124(2) . . ?
C111 C116 C115 119(3) . . ?
C114 C117 C118 108.6(17) . . ?
C119 C117 C114 110.6(18) . . ?
C119 C117 C118 109.6(19) . . ?
C119 C117 C120 108.1(19) . . ?
C120 C117 C114 111.2(18) . . ?
C120 C117 C118 108.7(17) . . ?
O5 C121 C122 108.7(16) . . ?
O6 C121 O5 142(2) . . ?
O6 C121 C122 108.9(16) . . ?
C123 C122 C121 113.7(14) . . ?
C123 C122 C127 120.0 . . ?
C127 C122 C121 126.1(14) . . ?
C122 C123 C124 120.0 . . ?
C125 C124 C123 120.0 . . ?
C124 C125 C126 120.0 . . ?
C127 C126 C125 120.0 . . ?
C126 C127 C122 120.0 . . ?
C129 C128 S14 112(2) . . ?
C130 C129 C128 123(3) . . ?
C134 C129 C128 122(3) . . ?
C134 C129 C130 115(3) . . ?
C129 C130 C131 127(4) . . ?
C132 C131 C130 116(3) . . ?
C131 C132 C135 119(3) . . ?
C133 C132 C131 123(3) . . ?
C133 C132 C135 118(3) . . ?
C132 C133 C134 119(3) . . ?
C129 C134 C133 119(3) . . ?
C136 C135 C132 116(3) . . ?
C136 C135 C138 99(2) . . ?
C137 C135 C132 114(3) . . ?
C137 C135 C136 109(3) . . ?
C137 C135 C138 110(3) . . ?
C138 C135 C132 107(3) . . ?
O7 C139 O8 132(2) . . ?
O7 C139 C140 106(3) . . ?
O8 C139 C140 122(3) . . ?
C145 C140 C139 124(2) . . ?
C145 C140 C141 120.0 . . ?
C141 C140 C139 115(2) . . ?
C144 C145 C140 120.0 . . ?
C145 C144 C143 120.0 . . ?
C142 C143 C144 120.0 . . ?
C141 C142 C143 120.0 . . ?
C142 C141 C140 120.0 . . ?
O9 C146 O10 126(2) . . ?
O9 C146 C147 116.5(19) . . ?
O10 C146 C147 117.0(19) . . ?
C148 C147 C146 122(2) . . ?
C148 C147 C152 117(2) . . ?
C152 C147 C146 120(2) . . ?
C149 C148 C147 122(2) . . ?
C148 C149 C150 119(3) . . ?
C151 C150 C149 121(3) . . ?
C150 C151 C152 120(3) . . ?
C147 C152 C151 120(3) . . ?
C154 C153 S15 111.6(15) . . ?
C155 C154 C153 119(2) . . ?
C155 C154 C159 118(2) . . ?
C159 C154 C153 123(2) . . ?
C154 C155 C156 120(3) . . ?
C157 C156 C155 122(3) . . ?
C156 C157 C158 118(2) . . ?
C156 C157 C160 122(3) . . ?
C158 C157 C160 120(3) . . ?
C157 C158 C159 121(3) . . ?
C154 C159 C158 121(3) . . ?
C161 C160 C157 113(2) . . ?
C161 C160 C162 108(2) . . ?
C162 C160 C157 114(2) . . ?
C163 C160 C157 111(2) . . ?
C163 C160 C161 112(3) . . ?
C163 C160 C162 97(2) . . ?
O11 C164 C165 121(2) . . ?
O12 C164 O11 122(2) . . ?
O12 C164 C165 117(2) . . ?
C170 C165 C164 120.9(17) . . ?
C170 C165 C166 120.0 . . ?
C166 C165 C164 118.8(17) . . ?
C169 C170 C165 120.0 . . ?
C170 C169 C168 120.0 . . ?
C167 C168 C169 120.0 . . ?
C168 C167 C166 120.0 . . ?
C167 C166 C165 120.0 . . ?
C172 C171 S16 112.2(18) . . ?
C173 C172 C171 120(2) . . ?
C173 C172 C177 122(3) . . ?
C177 C172 C171 117(2) . . ?
C172 C173 C174 121(3) . . ?
C175 C174 C173 118(3) . . ?
C174 C175 C178 113(3) . . ?
C176 C175 C174 122(3) . . ?
C176 C175 C178 125(4) . . ?
C175 C176 C177 119(4) . . ?
C172 C177 C176 118(3) . . ?
C179 C178 C175 105(4) . . ?
C179 C178 C180 111(4) . . ?
C179 C178 C333 106(4) . . ?
C180 C178 C175 108(4) . . ?
C180 C178 C333 104(4) . . ?
C333 C178 C175 122(4) . . ?
C182 C181 S17 112(2) . . ?
C183 C182 C181 118(2) . . ?
C183 C182 C187 120.0 . . ?
C187 C182 C181 122(2) . . ?
C182 C183 C184 120.0 . . ?
C185 C184 C183 120.0 . . ?
C184 C185 C186 120.0 . . ?
C184 C185 C328 119(2) . . ?
C186 C185 C328 121(2) . . ?
C187 C186 C185 120.0 . . ?
C186 C187 C182 120.0 . . ?
C189 C188 S18 113(2) . . ?
C190 C189 C188 123(3) . . ?
C190 C189 C194 114(3) . . ?
C194 C189 C188 123(3) . . ?
C189 C190 C191 125(3) . . ?
C192 C191 C190 116(3) . . ?
C191 C192 C193 121(2) . . ?
C191 C192 C195 120(2) . . ?
C193 C192 C195 120(2) . . ?
C194 C193 C192 119(3) . . ?
C193 C194 C189 124(3) . . ?
C192 C195 C196 112(2) . . ?
C197 C195 C192 114(2) . . ?
C197 C195 C196 101(2) . . ?
C198 C195 C192 109(2) . . ?
C198 C195 C196 106(2) . . ?
C198 C195 C197 115(2) . . ?
O13 C199 C200 109(3) . . ?
O14 C199 O13 121(2) . . ?
O14 C199 C200 130(3) . . ?
C205 C200 C199 121(2) . . ?
C205 C200 C201 120.0 . . ?
C201 C200 C199 118(2) . . ?
C204 C205 C200 120.0 . . ?
C205 C204 C203 120.0 . . ?
C204 C203 C202 120.0 . . ?
C203 C202 C201 120.0 . . ?
C202 C201 C200 120.0 . . ?
C207 C206 S19 116.4(19) . . ?
C208 C207 C206 117(2) . . ?
C212 C207 C206 122(3) . . ?
C212 C207 C208 121(3) . . ?
C209 C208 C207 117(3) . . ?
C208 C209 C210 126(3) . . ?
C209 C210 C211 114(2) . . ?
C209 C210 C213 124(3) . . ?
C211 C210 C213 122(3) . . ?
C212 C211 C210 122(3) . . ?
C211 C212 C207 120(3) . . ?
C214 C213 C210 110(3) . . ?
C215 C213 C210 110(3) . . ?
C215 C213 C214 107(3) . . ?
C215 C213 C216 104(3) . . ?
C216 C213 C210 111(3) . . ?
C216 C213 C214 114(3) . . ?
O15 C217 C218 112(3) . . ?
O16 C217 O15 130(3) . . ?
O16 C217 C218 118(3) . . ?
C223 C218 C217 119.9(19) . . ?
C223 C218 C219 120.0 . . ?
C219 C218 C217 120.1(19) . . ?
C218 C223 C222 120.0 . . ?
C221 C222 C223 120.0 . . ?
C222 C221 C220 120.0 . . ?
C221 C220 C219 120.0 . . ?
C220 C219 C218 120.0 . . ?
O17 C224 O18 124(2) . . ?
O17 C224 C225 119(2) . . ?
O18 C224 C225 116(2) . . ?
C226 C225 C224 122(3) . . ?
C226 C225 C230 119(3) . . ?
C230 C225 C224 119(2) . . ?
C225 C226 C227 123(3) . . ?
C228 C227 C226 117(3) . . ?
C227 C228 C229 125(3) . . ?
C228 C229 C230 113(3) . . ?
C225 C230 C229 123(3) . . ?
C232 C231 S4 109.4(14) . . ?
C233 C232 C231 124(2) . . ?
C233 C232 C237 119(2) . . ?
C237 C232 C231 117(2) . . ?
C232 C233 C234 123(2) . . ?
C235 C234 C233 119(2) . . ?
C234 C235 C238 120(2) . . ?
C236 C235 C234 118(2) . . ?
C236 C235 C238 121(2) . . ?
C235 C236 C237 126(2) . . ?
C232 C237 C236 116(2) . . ?
C239 C238 C235 108(2) . . ?
C239 C238 C241 110(2) . . ?
C240 C238 C235 113(2) . . ?
C240 C238 C239 108(2) . . ?
C240 C238 C241 107(2) . . ?
C241 C238 C235 111(2) . . ?
O19 C242 O20 125(3) . . ?
O19 C242 C243 115(3) . . ?
O20 C242 C243 120(3) . . ?
C244 C243 C242 116(3) . . ?
C244 C243 C248 132(4) . . ?
C248 C243 C242 111(3) . . ?
C243 C244 C245 120(4) . . ?
C246 C245 C244 105(5) . . ?
C247 C246 C245 139(6) . . ?
C246 C247 C248 115(5) . . ?
C243 C248 C247 106(4) . . ?
C250 C249 S20 117.7(17) . . ?
C251 C250 C249 123(2) . . ?
C255 C250 C249 121(3) . . ?
C255 C250 C251 116(3) . . ?
C252 C251 C250 121(3) . . ?
C251 C252 C253 123(3) . . ?
C252 C253 C254 114(2) . . ?
C252 C253 C256 121(3) . . ?
C254 C253 C256 125(3) . . ?
C255 C254 C253 124(3) . . ?
C254 C255 C250 121(3) . . ?
C257 C256 C253 116(3) . . ?
C258 C256 C253 108(3) . . ?
C258 C256 C257 106.6(13) . . ?
C259 C256 C253 104(2) . . ?
C259 C256 C257 117(3) . . ?
C259 C256 C258 105(3) . . ?
C261 C260 S2 115.2(15) . . ?
C262 C261 C260 122(2) . . ?
C262 C261 C266 118(2) . . ?
C266 C261 C260 121(2) . . ?
C261 C262 C263 123(3) . . ?
C264 C263 C262 119(3) . . ?
C263 C264 C267 121(3) . . ?
C265 C264 C263 119(3) . . ?
C265 C264 C267 119(3) . . ?
C264 C265 C266 122(3) . . ?
C261 C266 C265 120(2) . . ?
C268 C267 C264 115(3) . . ?
C268 C267 C269 107(3) . . ?
C269 C267 C264 110(2) . . ?
C270 C267 C264 114(3) . . ?
C270 C267 C268 104(3) . . ?
C270 C267 C269 106(3) . . ?
C272 C271 S1 113(2) . . ?
C271 C272 C277 125(3) . . ?
C273 C272 C271 119(3) . . ?
C273 C272 C277 115(3) . . ?
C272 C273 C274 121(3) . . ?
C273 C274 C275 119(4) . . ?
C274 C275 C321 115(5) . . ?
C276 C275 C274 117(5) . . ?
C276 C275 C321 128(5) . . ?
C275 C276 C277 128(5) . . ?
C276 C277 C272 119(4) . . ?
O21 C278 O22 127(2) . . ?
O21 C278 C279 121(2) . . ?
O22 C278 C279 112.9(18) . . ?
C280 C279 C278 117(2) . . ?
C284 C279 C278 126(2) . . ?
C284 C279 C280 117(2) . . ?
C279 C280 C281 119(3) . . ?
C282 C281 C280 119(3) . . ?
C283 C282 C281 123(4) . . ?
C282 C283 C284 118(3) . . ?
C279 C284 C283 123(2) . . ?
C286 C285 S21 109.2(13) . . ?
C287 C286 C285 119.3(19) . . ?
C291 C286 C285 120.5(19) . . ?
C291 C286 C287 120(2) . . ?
C288 C287 C286 119(2) . . ?
C287 C288 C289 122(2) . . ?
C288 C289 C292 123(2) . . ?
C290 C289 C288 116(2) . . ?
C290 C289 C292 122(2) . . ?
C291 C290 C289 123(2) . . ?
C290 C291 C286 121(2) . . ?
C293 C292 C289 111(2) . . ?
C294 C292 C289 110(2) . . ?
C294 C292 C293 106(3) . . ?
C294 C292 C295 114(3) . . ?
C295 C292 C289 108(2) . . ?
C295 C292 C293 108(3) . . ?
C297 C296 S22 111.7(13) . . ?
C298 C297 C296 124.2(19) . . ?
C298 C297 C302 116(2) . . ?
C302 C297 C296 119(2) . . ?
C297 C298 C299 122(2) . . ?
C300 C299 C298 121(2) . . ?
C299 C300 C303 118(2) . . ?
C301 C300 C299 116(2) . . ?
C301 C300 C303 126(2) . . ?
C300 C301 C302 125(3) . . ?
C301 C302 C297 121(3) . . ?
C304 C303 C300 115(2) . . ?
C304 C303 C306 105(2) . . ?
C305 C303 C300 108(2) . . ?
C305 C303 C304 115(2) . . ?
C305 C303 C306 104(2) . . ?
C306 C303 C300 109(2) . . ?
O23 C307 O24 130(2) . . ?
O23 C307 C308 118(2) . . ?
O24 C307 C308 112(2) . . ?
C309 C308 C307 125(3) . . ?
C309 C308 C313 120(3) . . ?
C313 C308 C307 115(3) . . ?
C308 C309 C310 126(3) . . ?
C311 C310 C309 110(4) . . ?
C310 C311 C312 131(5) . . ?
C311 C312 C313 113(5) . . ?
C308 C313 C312 119(4) . . ?
O25 C314 C315 116.6(17) . . ?
O26 C314 O25 126.9(18) . . ?
O26 C314 C315 116.5(18) . . ?
C316 C315 C314 123(2) . . ?
C320 C315 C314 120(2) . . ?
C320 C315 C316 117(2) . . ?
C317 C316 C315 124(3) . . ?
C316 C317 C318 117(3) . . ?
C319 C318 C317 121(4) . . ?
C318 C319 C320 121(4) . . ?
C315 C320 C319 121(3) . . ?
C322 C321 C275 102(5) . . ?
C323 C321 C275 110(4) . . ?
C323 C321 C322 108(5) . . ?
C324 C321 C275 117(5) . . ?
C324 C321 C322 105(5) . . ?
C324 C321 C323 113(5) . . ?
C326 C325 C5 108(3) . . ?
C326 C325 C331 108(3) . . ?
C327 C325 C5 112(3) . . ?
C327 C325 C326 117(3) . . ?
C327 C325 C331 104(3) . . ?
C331 C325 C5 108(3) . . ?
C329 C328 C185 108(3) . . ?
C330 C328 C185 104(3) . . ?
C330 C328 C329 109(3) . . ?
C332 C328 C185 112(3) . . ?
C332 C328 C329 118(3) . . ?
C332 C328 C330 105(3) . . ?

loop_
_geom_bond_atom_site_label_1
_geom_bond_atom_site_label_2
_geom_bond_distance
_geom_bond_site_symmetry_2
_geom_bond_publ_flag
Ag1 Ag2 2.9270(19) . ?
Ag1 Ag3 2.8478(15) . ?
Ag1 Ag6 3.008(2) . ?
Ag1 Ag8 3.0255(19) . ?
Ag1 Ag9 3.0288(19) . ?
Ag1 Ag11 3.152(2) . ?
Ag1 Ag12 3.003(2) . ?
Ag1 Ag13 2.9392(17) . ?
Ag1 Ag25 2.8820(19) . ?
Ag1 S4 2.569(5) . ?
Ag1 S22 2.911(5) . ?
Ag2 Ag3 2.8024(17) . ?
Ag2 Ag4 3.0410(18) . ?
Ag2 Ag9 2.9501(19) . ?
Ag2 Ag10 2.8842(19) . ?
Ag2 Ag11 3.1103(18) . ?
Ag2 Ag13 2.8725(19) . ?
Ag2 Ag15 3.1108(17) . ?
Ag2 Ag16 2.9850(19) . ?
Ag2 Ag17 2.937(2) . ?
Ag2 S1 2.940(6) . ?
Ag2 S21 2.546(5) . ?
Ag3 Ag4 2.7458(18) . ?
Ag3 Ag5 2.7822(18) . ?
Ag3 Ag6 2.7653(18) . ?
Ag3 Ag9 2.8034(17) . ?
Ag3 Ag13 2.7579(17) . ?
Ag3 Ag14 2.8044(17) . ?
Ag3 Ag15 2.8172(17) . ?
Ag3 Ag24 2.7789(18) . ?
Ag3 Ag25 2.7767(18) . ?
Ag3 Ag37 2.8267(15) . ?
Ag4 Ag5 2.902(2) . ?
Ag4 Ag9 2.9016(18) . ?
Ag4 Ag15 2.9013(19) . ?
Ag4 Ag17 2.933(2) . ?
Ag4 Ag18 3.067(2) . ?
Ag4 Ag37 2.9426(19) . ?
Ag4 Ag41 2.9793(19) . ?
Ag4 S14 2.532(6) . ?
Ag5 Ag6 2.782(2) . ?
Ag5 Ag7 3.506(2) . ?
Ag5 Ag9 2.9513(18) . ?
Ag5 Ag23 3.120(2) . ?
Ag5 Ag24 3.011(2) . ?
Ag5 Ag37 2.9004(18) . ?
Ag5 Ag46 3.260(3) . ?
Ag5 Cl2 2.482(6) . ?
Ag6 Ag7 3.111(2) . ?
Ag6 Ag8 2.9376(18) . ?
Ag6 Ag9 2.865(2) . ?
Ag6 Ag23 3.281(2) . ?
Ag6 Ag24 2.9057(18) . ?
Ag6 Ag25 3.004(2) . ?
Ag6 Ag26 2.787(2) . ?
Ag6 S3 2.542(5) . ?
Ag7 Ag8 3.095(2) . ?
Ag7 Ag9 3.161(2) . ?
Ag7 Ag19 3.263(4) . ?
Ag7 Ag20 3.266(5) . ?
Ag7 S2 2.473(6) . ?
Ag7 S20 2.453(5) . ?
Ag7 O26 2.306(13) . ?
Ag8 Ag9 3.0947(19) . ?
Ag8 S3 2.493(6) . ?
Ag8 S22 2.460(5) . ?
Ag8 O25 2.243(13) . ?
Ag9 Ag10 2.9176(19) . ?
Ag9 Ag18 3.199(2) . ?
Ag9 S2 2.590(5) . ?
Ag10 Ag11 2.882(2) . ?
Ag10 Ag18 3.548(2) . ?
Ag10 S1 2.421(6) . ?
Ag10 S22 2.462(6) . ?
Ag10 O24 2.337(15) . ?
Ag11 Ag12 3.055(2) . ?
Ag11 S21 2.526(5) . ?
Ag11 S22 2.554(5) . ?
Ag11 O18 2.423(14) . ?
Ag11 O23 2.389(14) . ?
Ag12 Ag13 2.9532(18) . ?
Ag12 Ag29 2.843(3) . ?
Ag12 S4 2.727(5) . ?
Ag12 S6 2.441(5) . ?
Ag12 O18 2.227(13) . ?
Ag13 Ag14 2.9053(17) . ?
Ag13 Ag15 3.0376(18) . ?
Ag13 Ag16 3.026(2) . ?
Ag13 Ag25 2.921(2) . ?
Ag13 Ag40 3.047(2) . ?
Ag13 S6 2.529(5) . ?
Ag14 Ag15 2.9184(19) . ?
Ag14 Ag24 2.8861(19) . ?
Ag14 Ag25 2.9613(17) . ?
Ag14 Ag35 3.122(2) . ?
Ag14 Ag36 3.1075(18) . ?
Ag14 Ag37 2.9769(18) . ?
Ag14 Ag39 2.9842(18) . ?
Ag14 Ag40 3.190(2) . ?
Ag14 S7 2.571(5) . ?
Ag14 S8 3.109(4) . ?
Ag15 Ag16 2.8859(19) . ?
Ag15 Ag17 3.036(2) . ?
Ag15 Ag37 2.9034(19) . ?
Ag15 Ag38 3.1132(18) . ?
Ag15 Ag39 2.9133(19) . ?
Ag15 S5 2.895(5) . ?
Ag15 S15 2.578(5) . ?
Ag16 Ag17 3.172(2) . ?
Ag16 S5 2.503(5) . ?
Ag16 S21 2.471(5) . ?
Ag16 O22 2.352(13) . ?
Ag17 S1 2.489(6) . ?
Ag17 S15 2.495(5) . ?
Ag17 O21 2.277(13) . ?
Ag18 Ag19 3.610(3) . ?
Ag18 S1 2.611(6) . ?
Ag18 S2 2.610(6) . ?
Ag18 S14 2.700(6) . ?
Ag18 O8 2.30(2) . ?
Ag19 Ag20 2.758(6) . ?
Ag19 Cl2 2.851(6) . ?
Ag19 S2 2.417(5) . ?
Ag19 S9 2.439(7) . ?
Ag19 O7 2.50(2) . ?
Ag20 Ag21 2.991(5) . ?
Ag20 Ag22 1.482(7) . ?
Ag20 Cl2 2.746(7) . ?
Ag20 S9 2.218(11) . ?
Ag20 S20 2.498(8) . ?
Ag21 Ag22 2.992(6) . ?
Ag21 Ag44 3.050(5) . ?
Ag21 Ag45 3.127(5) . ?
Ag21 S9 2.587(8) . ?
Ag21 S11 2.583(8) . ?
Ag21 O6 2.53(2) . ?
Ag22 Ag23 3.118(6) . ?
Ag22 Ag46 2.943(5) . ?
Ag22 Cl2 2.880(7) . ?
Ag22 S11 2.223(9) . ?
Ag22 S20 2.326(7) . ?
Ag23 Ag24 2.781(2) . ?
Ag23 Ag26 3.366(3) . ?
Ag23 Ag46 3.010(3) . ?
Ag23 S12 2.569(5) . ?
Ag23 S20 2.440(6) . ?
Ag23 O20 2.301(17) . ?
Ag24 Ag25 2.790(2) . ?
Ag24 Ag26 3.307(2) . ?
Ag24 Ag35 3.075(2) . ?
Ag24 Ag36 2.9091(18) . ?
Ag24 Ag37 2.985(2) . ?
Ag24 S12 2.570(5) . ?
Ag25 Ag26 3.177(2) . ?
Ag25 Ag28 3.521(2) . ?
Ag25 Ag35 3.368(2) . ?
Ag25 Cl1 2.484(5) . ?
Ag26 Ag27 3.274(4) . ?
Ag26 Ag28 3.069(3) . ?
Ag26 S3 2.557(5) . ?
Ag26 S16 2.424(6) . ?
Ag26 O19 2.293(14) . ?
Ag27 Ag28 3.032(4) . ?
Ag27 Ag31 2.946(4) . ?
Ag27 Cl1 2.767(6) . ?
Ag27 S16 2.401(6) . ?
Ag27 S19 2.424(6) . ?
Ag28 S3 2.510(6) . ?
Ag28 S4 2.575(5) . ?
Ag28 S19 2.447(7) . ?
Ag29 Ag30 3.236(3) . ?
Ag29 Ag33 2.968(3) . ?
Ag29 S4 2.537(5) . ?
Ag29 S18 2.415(7) . ?
Ag29 O17 2.495(15) . ?
Ag30 Ag31 3.048(4) . ?
Ag30 S18 2.513(8) . ?
Ag30 S19 2.536(7) . ?
Ag30 O16 2.29(2) . ?
Ag31 Ag32 3.268(5) . ?
Ag31 S17 2.444(7) . ?
Ag31 S19 2.636(8) . ?
Ag31 O15 2.24(2) . ?
Ag32 Ag33 3.043(5) . ?
Ag32 Ag34 3.453(5) . ?
Ag32 S17 2.393(10) . ?
Ag32 S18 2.800(8) . ?
Ag32 O14 2.13(2) . ?
Ag33 Cl1 2.981(6) . ?
Ag33 S6 2.493(6) . ?
Ag33 S18 2.546(6) . ?
Ag33 O2 2.58(2) . ?
Ag33 O13 2.44(2) . ?
Ag34 Ag35 3.246(3) . ?
Ag34 Ag40 3.592(3) . ?
Ag34 Cl1 2.809(5) . ?
Ag34 S7 2.443(5) . ?
Ag34 S17 2.465(7) . ?
Ag34 O2 2.36(3) . ?
Ag35 Ag36 3.142(2) . ?
Ag35 S7 2.469(5) . ?
Ag35 S16 2.449(5) . ?
Ag35 O12 2.268(13) . ?
Ag36 Ag37 3.031(2) . ?
Ag36 S8 2.477(5) . ?
Ag36 S12 2.500(5) . ?
Ag36 O11 2.242(13) . ?
Ag37 Ag38 3.0865(19) . ?
Ag37 Ag41 3.016(2) . ?
Ag37 S8 2.949(4) . ?
Ag37 S13 2.541(5) . ?
Ag38 Ag39 2.888(2) . ?
Ag38 Ag41 2.931(2) . ?
Ag38 S8 2.535(5) . ?
Ag38 S15 2.521(5) . ?
Ag38 O4 2.339(14) . ?
Ag38 O10 2.619(13) . ?
Ag39 Ag40 3.518(2) . ?
Ag39 S5 2.413(5) . ?
Ag39 S8 2.488(5) . ?
Ag39 O3 2.303(11) . ?
Ag40 S5 2.630(6) . ?
Ag40 S6 2.660(5) . ?
Ag40 S7 2.568(5) . ?
Ag40 O1 2.28(2) . ?
Ag41 Ag42 2.822(3) . ?
Ag41 S13 2.713(7) . ?
Ag41 S14 2.491(6) . ?
Ag41 S15 2.937(5) . ?
Ag41 O10 2.261(13) . ?
Ag42 Ag43 2.943(3) . ?
Ag42 Ag45 3.385(5) . ?
Ag42 S10 2.427(7) . ?
Ag42 S13 2.557(6) . ?
Ag42 O9 2.360(16) . ?
Ag43 Ag44 3.222(4) . ?
Ag43 Cl2 2.909(7) . ?
Ag43 S10 2.518(7) . ?
Ag43 S14 2.499(7) . ?
Ag43 O7 2.40(2) . ?
Ag44 Ag45 3.617(5) . ?
Ag44 S9 2.454(9) . ?
Ag44 S10 2.546(7) . ?
Ag44 O5 2.48(2) . ?
Ag45 S10 2.504(9) . ?
Ag45 S11 2.507(8) . ?
Ag46 S11 2.434(7) . ?
Ag46 S12 2.630(7) . ?
Ag46 S13 2.510(6) . ?
S1 C271 1.87(2) . ?
S2 C260 1.82(2) . ?
S3 C1 1.85(2) . ?
S4 C231 1.874(18) . ?
S5 C37 1.891(18) . ?
S6 C8 1.80(2) . ?
S7 C19 1.835(19) . ?
S8 C48 1.864(16) . ?
S9 C66 1.84(3) . ?
S10 C110 1.87(3) . ?
S11 C99 1.81(3) . ?
S12 C77 1.85(2) . ?
S13 C88 1.88(2) . ?
S14 C128 1.85(2) . ?
S15 C153 1.84(2) . ?
S16 C171 1.86(3) . ?
S17 C181 1.83(3) . ?
S18 C188 1.87(3) . ?
S19 C206 1.83(3) . ?
S20 C249 1.87(2) . ?
S21 C285 1.885(18) . ?
S22 C296 1.865(17) . ?
O1 C30 1.30(4) . ?
O2 C30 1.29(4) . ?
O3 C59 1.27(2) . ?
O4 C59 1.24(2) . ?
O5 C121 1.300(17) . ?
O6 C121 1.285(17) . ?
O7 C139 1.18(4) . ?
O8 C139 1.26(4) . ?
O9 C146 1.19(2) . ?
O10 C146 1.24(2) . ?
O11 C164 1.28(2) . ?
O12 C164 1.27(2) . ?
O13 C199 1.46(4) . ?
O14 C199 1.29(3) . ?
O15 C217 1.28(4) . ?
O16 C217 1.28(4) . ?
O17 C224 1.20(2) . ?
O18 C224 1.26(2) . ?
O19 C242 1.22(3) . ?
O20 C242 1.29(3) . ?
O21 C278 1.20(2) . ?
O22 C278 1.28(2) . ?
O23 C307 1.20(2) . ?
O24 C307 1.24(2) . ?
O25 C314 1.28(2) . ?
O26 C314 1.21(2) . ?
C1 C2 1.51(3) . ?
C2 C3 1.39(4) . ?
C2 C7 1.39(3) . ?
C3 C4 1.41(4) . ?
C4 C5 1.33(4) . ?
C5 C6 1.38(3) . ?
C5 C325 1.533(10) . ?
C6 C7 1.35(3) . ?
C8 C9 1.53(3) . ?
C9 C10 1.36(3) . ?
C9 C14 1.33(3) . ?
C10 C11 1.35(3) . ?
C11 C12 1.40(3) . ?
C12 C13 1.36(4) . ?
C12 C15 1.534(10) . ?
C13 C14 1.41(4) . ?
C15 C16 1.530(10) . ?
C15 C17 1.529(10) . ?
C15 C18 1.527(10) . ?
C19 C20 1.49(3) . ?
C20 C21 1.33(3) . ?
C20 C25 1.40(3) . ?
C21 C22 1.44(3) . ?
C22 C23 1.38(4) . ?
C23 C24 1.36(3) . ?
C23 C26 1.535(10) . ?
C24 C25 1.40(3) . ?
C26 C27 1.529(10) . ?
C26 C28 1.534(10) . ?
C26 C29 1.532(10) . ?
C30 C31 1.50(4) . ?
C31 C32 1.3900 . ?
C31 C36 1.3900 . ?
C32 C33 1.3900 . ?
C33 C34 1.3900 . ?
C34 C35 1.3900 . ?
C35 C36 1.3900 . ?
C37 C38 1.46(3) . ?
C38 C39 1.33(3) . ?
C38 C43 1.41(3) . ?
C39 C40 1.41(4) . ?
C40 C41 1.35(4) . ?
C41 C42 1.35(3) . ?
C41 C44 1.531(10) . ?
C42 C43 1.37(3) . ?
C44 C45 1.526(10) . ?
C44 C46 1.525(10) . ?
C44 C47 1.531(10) . ?
C48 C49 1.55(2) . ?
C49 C50 1.35(3) . ?
C49 C54 1.37(3) . ?
C50 C51 1.39(3) . ?
C51 C52 1.39(3) . ?
C52 C53 1.34(3) . ?
C52 C55 1.528(10) . ?
C53 C54 1.40(3) . ?
C55 C56 1.528(10) . ?
C55 C57 1.528(10) . ?
C55 C58 1.529(10) . ?
C59 C60 1.53(3) . ?
C60 C61 1.39(3) . ?
C60 C65 1.37(3) . ?
C61 C62 1.38(3) . ?
C62 C63 1.30(3) . ?
C63 C64 1.43(4) . ?
C64 C65 1.38(3) . ?
C66 C67 1.50(3) . ?
C67 C68 1.32(3) . ?
C67 C72 1.40(4) . ?
C68 C69 1.41(4) . ?
C69 C70 1.40(4) . ?
C70 C71 1.30(4) . ?
C70 C73 1.533(10) . ?
C71 C72 1.45(5) . ?
C73 C74 1.532(10) . ?
C73 C75 1.533(10) . ?
C73 C76 1.529(10) . ?
C77 C78 1.53(3) . ?
C78 C79 1.39(3) . ?
C78 C83 1.37(3) . ?
C79 C80 1.38(3) . ?
C80 C81 1.35(3) . ?
C81 C82 1.41(3) . ?
C81 C84 1.536(10) . ?
C82 C83 1.39(3) . ?
C84 C85 1.531(10) . ?
C84 C86 1.530(10) . ?
C84 C87 1.531(10) . ?
C88 C89 1.54(3) . ?
C89 C90 1.40(3) . ?
C89 C94 1.37(3) . ?
C90 C91 1.37(3) . ?
C91 C92 1.42(3) . ?
C92 C93 1.31(3) . ?
C92 C95 1.532(10) . ?
C93 C94 1.47(3) . ?
C95 C96 1.539(10) . ?
C95 C97 1.532(10) . ?
C95 C98 1.525(10) . ?
C99 C100 1.52(3) . ?
C100 C101 1.34(3) . ?
C100 C105 1.35(3) . ?
C101 C102 1.38(3) . ?
C102 C103 1.33(4) . ?
C103 C104 1.33(4) . ?
C103 C106 1.533(10) . ?
C104 C105 1.47(4) . ?
C106 C107 1.529(10) . ?
C106 C108 1.531(10) . ?
C106 C109 1.527(10) . ?
C110 C111 1.48(4) . ?
C111 C112 1.36(3) . ?
C111 C116 1.36(3) . ?
C112 C113 1.42(3) . ?
C113 C114 1.39(3) . ?
C114 C115 1.36(3) . ?
C114 C117 1.529(10) . ?
C115 C116 1.40(3) . ?
C117 C118 1.530(10) . ?
C117 C119 1.526(10) . ?
C117 C120 1.526(10) . ?
C121 C122 1.522(18) . ?
C122 C123 1.3900 . ?
C122 C127 1.3900 . ?
C123 C124 1.3900 . ?
C124 C125 1.3900 . ?
C125 C126 1.3900 . ?
C126 C127 1.3900 . ?
C128 C129 1.43(4) . ?
C129 C130 1.37(4) . ?
C129 C134 1.35(4) . ?
C130 C131 1.40(4) . ?
C131 C132 1.33(4) . ?
C132 C133 1.29(4) . ?
C132 C135 1.540(10) . ?
C133 C134 1.52(4) . ?
C135 C136 1.531(10) . ?
C135 C137 1.529(10) . ?
C135 C138 1.533(10) . ?
C139 C140 1.507(10) . ?
C140 C145 1.3900 . ?
C140 C141 1.3900 . ?
C145 C144 1.3900 . ?
C144 C143 1.3900 . ?
C143 C142 1.3900 . ?
C142 C141 1.3900 . ?
C146 C147 1.52(3) . ?
C147 C148 1.38(3) . ?
C147 C152 1.40(3) . ?
C148 C149 1.38(3) . ?
C149 C150 1.39(4) . ?
C150 C151 1.34(4) . ?
C151 C152 1.41(4) . ?
C153 C154 1.47(3) . ?
C154 C155 1.37(3) . ?
C154 C159 1.40(3) . ?
C155 C156 1.43(4) . ?
C156 C157 1.36(4) . ?
C157 C158 1.37(4) . ?
C157 C160 1.534(10) . ?
C158 C159 1.40(4) . ?
C160 C161 1.529(10) . ?
C160 C162 1.534(10) . ?
C160 C163 1.528(10) . ?
C164 C165 1.43(3) . ?
C165 C170 1.3900 . ?
C165 C166 1.3900 . ?
C170 C169 1.3900 . ?
C169 C168 1.3900 . ?
C168 C167 1.3900 . ?
C167 C166 1.3900 . ?
C171 C172 1.51(3) . ?
C172 C173 1.37(3) . ?
C172 C177 1.39(4) . ?
C173 C174 1.42(4) . ?
C174 C175 1.41(4) . ?
C175 C176 1.38(5) . ?
C175 C178 1.535(10) . ?
C176 C177 1.46(4) . ?
C178 C179 1.531(10) . ?
C178 C180 1.532(10) . ?
C178 C333 1.532(10) . ?
C181 C182 1.57(4) . ?
C182 C183 1.3900 . ?
C182 C187 1.3900 . ?
C183 C184 1.3900 . ?
C184 C185 1.3900 . ?
C185 C186 1.3900 . ?
C185 C328 1.542(10) . ?
C186 C187 1.3900 . ?
C188 C189 1.49(4) . ?
C189 C190 1.29(3) . ?
C189 C194 1.40(4) . ?
C190 C191 1.43(4) . ?
C191 C192 1.35(3) . ?
C192 C193 1.36(4) . ?
C192 C195 1.531(10) . ?
C193 C194 1.35(4) . ?
C195 C196 1.531(10) . ?
C195 C197 1.529(10) . ?
C195 C198 1.523(10) . ?
C199 C200 1.503(10) . ?
C200 C205 1.3900 . ?
C200 C201 1.3900 . ?
C205 C204 1.3900 . ?
C204 C203 1.3900 . ?
C203 C202 1.3900 . ?
C202 C201 1.3900 . ?
C206 C207 1.50(4) . ?
C207 C208 1.41(3) . ?
C207 C212 1.38(3) . ?
C208 C209 1.36(3) . ?
C209 C210 1.41(4) . ?
C210 C211 1.43(4) . ?
C210 C213 1.534(10) . ?
C211 C212 1.37(4) . ?
C213 C214 1.531(10) . ?
C213 C215 1.528(10) . ?
C213 C216 1.531(10) . ?
C217 C218 1.55(4) . ?
C218 C223 1.3900 . ?
C218 C219 1.3900 . ?
C223 C222 1.3900 . ?
C222 C221 1.3900 . ?
C221 C220 1.3900 . ?
C220 C219 1.3900 . ?
C224 C225 1.50(3) . ?
C225 C226 1.35(3) . ?
C225 C230 1.39(4) . ?
C226 C227 1.42(4) . ?
C227 C228 1.35(4) . ?
C228 C229 1.43(4) . ?
C229 C230 1.45(4) . ?
C231 C232 1.50(3) . ?
C232 C233 1.38(3) . ?
C232 C237 1.41(3) . ?
C233 C234 1.41(3) . ?
C234 C235 1.39(3) . ?
C235 C236 1.33(3) . ?
C235 C238 1.530(10) . ?
C236 C237 1.43(3) . ?
C238 C239 1.527(10) . ?
C238 C240 1.526(10) . ?
C238 C241 1.528(10) . ?
C242 C243 1.53(4) . ?
C243 C244 1.34(5) . ?
C243 C248 1.48(5) . ?
C244 C245 1.57(6) . ?
C245 C246 1.37(7) . ?
C246 C247 1.35(6) . ?
C247 C248 1.62(6) . ?
C249 C250 1.41(3) . ?
C250 C251 1.40(4) . ?
C250 C255 1.37(3) . ?
C251 C252 1.35(3) . ?
C252 C253 1.39(4) . ?
C253 C254 1.39(4) . ?
C253 C256 1.536(10) . ?
C254 C255 1.35(4) . ?
C256 C257 1.532(10) . ?
C256 C258 1.530(10) . ?
C256 C259 1.528(10) . ?
C260 C261 1.48(3) . ?
C261 C262 1.33(3) . ?
C261 C266 1.35(3) . ?
C262 C263 1.42(4) . ?
C263 C264 1.34(4) . ?
C264 C265 1.33(4) . ?
C264 C267 1.532(10) . ?
C265 C266 1.42(3) . ?
C267 C268 1.529(10) . ?
C267 C269 1.531(10) . ?
C267 C270 1.529(10) . ?
C271 C272 1.41(4) . ?
C272 C273 1.37(4) . ?
C272 C277 1.42(4) . ?
C273 C274 1.41(5) . ?
C274 C275 1.42(5) . ?
C275 C276 1.21(5) . ?
C275 C321 1.533(10) . ?
C276 C277 1.37(5) . ?
C278 C279 1.49(3) . ?
C279 C280 1.37(3) . ?
C279 C284 1.36(3) . ?
C280 C281 1.42(4) . ?
C281 C282 1.36(4) . ?
C282 C283 1.28(4) . ?
C283 C284 1.40(3) . ?
C285 C286 1.50(3) . ?
C286 C287 1.40(3) . ?
C286 C291 1.35(3) . ?
C287 C288 1.39(3) . ?
C288 C289 1.40(3) . ?
C289 C290 1.40(3) . ?
C289 C292 1.534(10) . ?
C290 C291 1.35(3) . ?
C292 C293 1.532(10) . ?
C292 C294 1.531(10) . ?
C292 C295 1.531(10) . ?
C296 C297 1.48(3) . ?
C297 C298 1.34(3) . ?
C297 C302 1.44(3) . ?
C298 C299 1.43(3) . ?
C299 C300 1.39(3) . ?
C300 C301 1.33(3) . ?
C300 C303 1.532(10) . ?
C301 C302 1.34(4) . ?
C303 C304 1.525(10) . ?
C303 C305 1.525(10) . ?
C303 C306 1.528(10) . ?
C307 C308 1.51(3) . ?
C308 C309 1.32(4) . ?
C308 C313 1.39(4) . ?
C309 C310 1.44(4) . ?
C310 C311 1.38(5) . ?
C311 C312 1.38(6) . ?
C312 C313 1.48(5) . ?
C314 C315 1.51(3) . ?
C315 C316 1.39(3) . ?
C315 C320 1.36(3) . ?
C316 C317 1.37(4) . ?
C317 C318 1.41(4) . ?
C318 C319 1.32(4) . ?
C319 C320 1.42(4) . ?
C321 C322 1.529(10) . ?
C321 C323 1.529(10) . ?
C321 C324 1.526(10) . ?
C325 C326 1.529(10) . ?
C325 C327 1.527(10) . ?
C325 C331 1.530(10) . ?
C328 C329 1.535(10) . ?
C328 C330 1.531(10) . ?
C328 C332 1.531(10) . ?

loop_
_smtbx_masks_void_nr
_smtbx_masks_void_average_x
_smtbx_masks_void_average_y
_smtbx_masks_void_average_z
_smtbx_masks_void_volume
_smtbx_masks_void_count_electrons
_smtbx_masks_void_content
1 -0.838 -0.579 -0.136 12281.2 4421.8 ?
2 0.122 0.161 0.213 13.9 1.6 ?
3 0.378 0.661 0.287 13.9 1.5 ?
4 0.622 0.339 0.713 13.9 1.9 ?
5 0.878 0.839 0.787 13.9 1.8 ?
